data_4121124
loop_
_publ_author_name
'Yi Zhu'
'Panchao Yin'
'Fengping Xiao'
'Dong Li'
'Emily Bitterlich'
'Zicheng Xiao'
'Jin Zhang'
'Jian Hao'
'Tianbo Liu'
'Yuan Wang'
'Yongge Wei'

_publ_section_title
;
 Bottom-Up Construction of POM-Based Macrostructures: Coordination
 Assembled Paddle-Wheel Macroclusters and Their Vesicle-like
 Supramolecular Aggregation in Solution
;
_journal_name_full 'Journal of the American Chemical Society'
_journal_page_first 17155
_journal_page_last 17160
_journal_paper_doi 10.1021/ja408228b
_journal_volume 135
_journal_year 2013
_chemical_formula_sum 'C337 H655.5 Cu4 Mo48 N34.5 O164'
_chemical_formula_weight 12674.74
_chemical_name_systematic
; 
 ? 
;
_space_group_IT_number 2
_symmetry_cell_setting triclinic
_symmetry_space_group_name_Hall '-P 1'
_symmetry_space_group_name_H-M 'P -1'
_atom_sites_solution_hydrogens geom
_atom_sites_solution_primary direct
_atom_sites_solution_secondary difmap
_audit_creation_method SHELXL-97
_cell_angle_alpha 100.4350(10)
_cell_angle_beta 91.753(2)
_cell_angle_gamma 102.066(2)
_cell_formula_units_Z 2
_cell_length_a 27.362(3)
_cell_length_b 29.399(4)
_cell_length_c 32.838(4)
_cell_measurement_reflns_used 74007
_cell_measurement_temperature 81(2)
_cell_measurement_theta_max 27.5204
_cell_measurement_theta_min 2.9999
_cell_volume 25340(5)
_computing_cell_refinement 'CrystalClear (Rigaku Inc., 2008)'
_computing_data_collection 'CrystalClear (Rigaku Inc., 2008)'
_computing_data_reduction 'CrystalClear (Rigaku Inc., 2008)'
_computing_molecular_graphics 'Bruker SHELXTL'
_computing_publication_material 'Bruker SHELXTL'
_computing_structure_refinement 'SHELXL-97 (Sheldrick, 1997)'
_computing_structure_solution 'SHELXS-97 (Sheldrick, 1990)'
_diffrn_ambient_temperature 81(2)
_diffrn_detector_area_resol_mean 28.5714
_diffrn_measured_fraction_theta_full 0.996
_diffrn_measured_fraction_theta_max 0.996
_diffrn_measurement_device
;
Saturn724+ (2x2 bin mode)
;
_diffrn_measurement_method dtprofit.ref
_diffrn_radiation_detector CCD
_diffrn_radiation_monochromator 'Graphite Monochromator'
_diffrn_radiation_source 'Rotating Anode'
_diffrn_radiation_type MoK\a
_diffrn_radiation_wavelength 0.71073
_diffrn_reflns_av_R_equivalents 0.0706
_diffrn_reflns_av_sigmaI/netI 0.0861
_diffrn_reflns_limit_h_max 32
_diffrn_reflns_limit_h_min -32
_diffrn_reflns_limit_k_max 34
_diffrn_reflns_limit_k_min -34
_diffrn_reflns_limit_l_max 38
_diffrn_reflns_limit_l_min -39
_diffrn_reflns_number 157529
_diffrn_reflns_reduction_process 'Lp corrections applied'
_diffrn_reflns_theta_full 25.00
_diffrn_reflns_theta_max 25.00
_diffrn_reflns_theta_min 0.63
_exptl_absorpt_coefficient_mu 1.381
_exptl_absorpt_correction_T_max 0.8107
_exptl_absorpt_correction_T_min 0.6037
_exptl_absorpt_correction_type numerical
_exptl_crystal_colour Green
_exptl_crystal_density_diffrn 1.661
_exptl_crystal_description Chunk
_exptl_crystal_F_000 12726
_exptl_crystal_size_max 0.40
_exptl_crystal_size_mid 0.37
_exptl_crystal_size_min 0.20
_refine_diff_density_max 3.177
_refine_diff_density_min -2.203
_refine_diff_density_rms 0.101
_refine_ls_extinction_method none
_refine_ls_goodness_of_fit_ref 1.007
_refine_ls_hydrogen_treatment constr
_refine_ls_matrix_type fullcycle
_refine_ls_number_parameters 5290
_refine_ls_number_reflns 88932
_refine_ls_number_restraints 4886
_refine_ls_restrained_S_all 1.131
_refine_ls_R_factor_all 0.1025
_refine_ls_R_factor_gt 0.0621
_refine_ls_shift/su_max 0.006
_refine_ls_shift/su_mean 0.000
_refine_ls_structure_factor_coef Fsqd
_refine_ls_weighting_details 'calc w=1/[\s^2^(Fo^2^)+(0.0785P)^2^+0.0000P] where P=(Fo^2^+2Fc^2^)/3'
_refine_ls_weighting_scheme calc
_refine_ls_wR_factor_gt 0.1486
_refine_ls_wR_factor_ref 0.1739
_reflns_number_gt 55585
_reflns_number_total 88932
_reflns_threshold_expression >2sigma(I)
_cod_data_source_file ja408228b_si_002_2.cif
_cod_data_source_block Compound-2
_cod_original_formula_sum 'C337 H655.50 Cu4 Mo48 N34.50 O164'
_cod_database_code 4121124

loop_
_symmetry_equiv_pos_as_xyz
'x, y, z'
'-x, -y, -z'

loop_
_atom_site_label
_atom_site_type_symbol
_atom_site_fract_x
_atom_site_fract_y
_atom_site_fract_z
_atom_site_U_iso_or_equiv
_atom_site_adp_type
_atom_site_occupancy
_atom_site_symmetry_multiplicity
_atom_site_calc_flag
_atom_site_refinement_flags
_atom_site_disorder_assembly
_atom_site_disorder_group
Mo1 Mo 0.16475(3) -0.57986(2) -0.11822(2) 0.05186(19) Uani 1 1 d . . .
Mo2 Mo 0.08674(2) -0.59890(2) -0.047942(18) 0.04026(16) Uani 1 1 d . . .
Mo3 Mo 0.06855(3) -0.53104(2) -0.114331(19) 0.04363(17) Uani 1 1 d . . .
Mo4 Mo 0.07630(3) -0.61680(2) -0.192217(19) 0.04700(18) Uani 1 1 d . . .
Mo5 Mo 0.09516(3) -0.68485(2) -0.126364(19) 0.04489(17) Uani 1 1 d . . .
Mo6 Mo -0.00395(2) -0.63736(2) -0.122286(18) 0.04121(16) Uani 1 1 d . . .
Mo7 Mo 0.83220(2) -0.16361(2) -0.09166(2) 0.04561(17) Uani 1 1 d . . .
Mo8 Mo 0.87117(3) -0.05966(2) -0.11331(2) 0.04985(18) Uani 1 1 d . . .
Mo9 Mo 0.85923(2) -0.15626(2) -0.18592(2) 0.04645(17) Uani 1 1 d . . .
Mo10 Mo 0.93017(2) -0.19957(2) -0.12695(2) 0.04913(18) Uani 1 1 d . . .
Mo11 Mo 0.94142(2) -0.10392(3) -0.05402(2) 0.0542(2) Uani 1 1 d . . .
Mo12 Mo 0.97150(2) -0.09394(3) -0.14883(2) 0.0536(2) Uani 1 1 d . . .
Mo13 Mo 0.63846(3) -0.67310(3) -0.10188(3) 0.0763(3) Uani 1 1 d U . .
Mo14 Mo 0.75198(3) -0.68482(3) -0.10957(2) 0.0591(2) Uani 1 1 d U . .
Mo15 Mo 0.66753(4) -0.73562(4) -0.18653(3) 0.0834(3) Uani 1 1 d U . .
Mo16 Mo 0.59543(4) -0.78592(3) -0.12152(6) 0.1391(3) Uani 1 1 d U . .
Mo17 Mo 0.68038(5) -0.73645(4) -0.04463(4) 0.1069(3) Uani 1 1 d U . .
Mo18 Mo 0.71112(3) -0.79967(3) -0.12839(3) 0.0695(3) Uani 1 1 d U . .
Mo19 Mo 0.36862(4) -0.10199(4) -0.10416(7) 0.1508(6) Uani 1 1 d U . .
Mo20 Mo 0.36013(3) 0.00081(3) -0.05321(4) 0.0868(3) Uani 1 1 d U . .
Mo21 Mo 0.25957(3) -0.07838(3) -0.09519(4) 0.0900(4) Uani 1 1 d U . .
Mo22 Mo 0.30979(5) -0.08816(5) -0.18485(5) 0.1411(5) Uani 1 1 d U . .
Mo23 Mo 0.41034(3) -0.00913(3) -0.14379(4) 0.0950(4) Uani 1 1 d U . .
Mo24 Mo 0.29955(3) 0.01676(3) -0.13488(4) 0.0815(3) Uani 1 1 d U . .
Mo25 Mo 0.84591(2) 0.33241(2) 0.39823(2) 0.04759(17) Uani 1 1 d . . .
Mo26 Mo 0.93059(3) 0.29046(2) 0.34661(2) 0.0581(2) Uani 1 1 d U . .
Mo27 Mo 0.96136(3) 0.37055(4) 0.43276(2) 0.0726(3) Uani 1 1 d U . .
Mo28 Mo 0.89986(4) 0.43978(3) 0.39497(3) 0.0721(3) Uani 1 1 d U . .
Mo29 Mo 0.86861(3) 0.35946(3) 0.30857(2) 0.0601(2) Uani 1 1 d . . .
Mo30 Mo 0.98711(3) 0.39948(3) 0.34201(2) 0.0600(2) Uani 1 1 d . . .
Mo31 Mo 0.17323(2) -0.07389(2) 0.35834(2) 0.04802(18) Uani 1 1 d . . .
Mo32 Mo 0.11440(2) -0.17470(2) 0.376161(19) 0.04239(16) Uani 1 1 d . . .
Mo33 Mo 0.13836(3) -0.08032(2) 0.45083(2) 0.0565(2) Uani 1 1 d . . .
Mo34 Mo 0.08535(3) -0.02179(2) 0.39225(2) 0.0534(2) Uani 1 1 d U . .
Mo35 Mo 0.06179(3) -0.11586(2) 0.31645(2) 0.05023(18) Uani 1 1 d U . .
Mo36 Mo 0.02332(3) -0.12446(2) 0.40997(2) 0.0576(2) Uani 1 1 d U . .
Mo37 Mo 0.63311(4) -0.16060(4) 0.38533(6) 0.1284(3) Uani 1 1 d DU . .
Mo38 Mo 0.58695(4) -0.26768(5) 0.39346(6) 0.1265(3) Uani 1 1 d U . .
Mo39 Mo 0.69635(4) -0.21220(4) 0.43842(3) 0.0903(3) Uani 1 1 d U . .
Mo40 Mo 0.73472(4) -0.18701(3) 0.34912(3) 0.0771(2) Uani 1 1 d U . .
Mo41 Mo 0.62574(6) -0.24518(5) 0.30254(5) 0.1425(3) Uani 1 1 d DU . .
Mo42 Mo 0.69050(4) -0.29715(3) 0.35713(3) 0.0872(3) Uani 1 1 d U . .
Mo43 Mo 0.35722(5) 0.40734(4) 0.37402(4) 0.1112(4) Uani 1 1 d . . .
Mo44 Mo 0.24898(4) 0.43071(3) 0.38624(3) 0.0881(3) Uani 1 1 d U . .
Mo45 Mo 0.30718(5) 0.45099(5) 0.30370(3) 0.1174(4) Uani 1 1 d U . .
Mo46 Mo 0.40587(4) 0.51405(4) 0.36437(5) 0.1104(3) Uani 1 1 d U . .
Mo47 Mo 0.34422(5) 0.49407(4) 0.44707(3) 0.0954(3) Uani 1 1 d U . .
Mo48 Mo 0.29595(4) 0.53972(3) 0.37648(3) 0.0828(3) Uani 1 1 d . . .
Cu1 Cu 0.50741(4) -0.37663(3) -0.05286(4) 0.0604(3) Uani 1 1 d . . .
Cu2 Cu 0.50888(4) -0.39066(4) -0.13416(4) 0.0662(3) Uani 1 1 d . . .
Cu3 Cu 0.51258(4) 0.12449(4) 0.34010(4) 0.0643(3) Uani 1 1 d . . .
Cu4 Cu 0.50503(4) 0.13728(4) 0.42042(4) 0.0643(3) Uani 1 1 d . . .
O1 O 0.08339(17) -0.60804(14) -0.12060(12) 0.0364(11) Uani 1 1 d . . .
O2 O 0.0877(2) -0.59344(17) 0.00390(13) 0.0500(14) Uani 1 1 d . . .
O3 O 0.0567(2) -0.47702(16) -0.11159(15) 0.0550(15) Uani 1 1 d . . .
O4 O 0.0746(2) -0.62505(18) -0.24453(15) 0.0584(16) Uani 1 1 d . . .
O5 O 0.1061(2) -0.73958(17) -0.12821(15) 0.0563(15) Uani 1 1 d . . .
O6 O -0.06616(18) -0.66061(18) -0.12505(14) 0.0489(13) Uani 1 1 d . . .
O7 O 0.15318(18) -0.57376(16) -0.05888(15) 0.0472(13) Uani 1 1 d . . .
O8 O 0.1377(2) -0.52125(17) -0.11447(15) 0.0507(14) Uani 1 1 d . . .
O9 O 0.16215(19) -0.64543(18) -0.11943(16) 0.0551(15) Uani 1 1 d . . .
O10 O 0.1468(2) -0.59209(17) -0.17709(15) 0.0553(15) Uani 1 1 d . . .
O11 O 0.01548(16) -0.62369(16) -0.06471(13) 0.0390(12) Uani 1 1 d . . .
O12 O 0.07106(17) -0.53862(15) -0.05867(13) 0.0415(12) Uani 1 1 d . . .
O13 O 0.09619(17) -0.66050(16) -0.06578(13) 0.0406(12) Uani 1 1 d . . .
O14 O 0.00172(18) -0.57238(16) -0.12088(13) 0.0429(12) Uani 1 1 d . . .
O15 O 0.06614(19) -0.55535(16) -0.17531(13) 0.0449(13) Uani 1 1 d . . .
O16 O 0.00954(19) -0.64335(15) -0.18131(13) 0.0434(13) Uani 1 1 d . . .
O17 O 0.0914(2) -0.67819(17) -0.18154(15) 0.0501(14) Uani 1 1 d . . .
O18 O 0.02584(19) -0.69289(15) -0.12508(13) 0.0442(13) Uani 1 1 d . . .
O19 O 0.89907(16) -0.13073(17) -0.11978(15) 0.0440(13) Uani 1 1 d . . .
O20 O 0.8500(2) -0.00970(18) -0.10781(18) 0.0629(16) Uani 1 1 d . . .
O21 O 0.8328(2) -0.17280(19) -0.23479(16) 0.0576(15) Uani 1 1 d . . .
O22 O 0.9538(2) -0.2484(2) -0.13311(17) 0.0632(16) Uani 1 1 d . . .
O23 O 0.9680(2) -0.0864(2) -0.00511(17) 0.0688(18) Uani 1 1 d . . .
O24 O 1.0227(2) -0.0663(2) -0.16795(18) 0.0706(19) Uani 1 1 d . . .
O25 O 0.81146(17) -0.18125(17) -0.15321(15) 0.0469(13) Uani 1 1 d . . .
O26 O 0.81787(18) -0.10417(17) -0.09270(15) 0.0483(13) Uani 1 1 d . . .
O27 O 0.86881(19) -0.21679(19) -0.10570(17) 0.0556(15) Uani 1 1 d . . .
O28 O 0.87510(19) -0.1408(2) -0.04341(16) 0.0566(15) Uani 1 1 d . . .
O29 O 0.93323(19) -0.04419(17) -0.13468(15) 0.0522(14) Uani 1 1 d . . .
O30 O 0.84391(19) -0.09462(16) -0.16851(15) 0.0467(13) Uani 1 1 d . . .
O31 O 0.90599(19) -0.05517(18) -0.05993(16) 0.0541(14) Uani 1 1 d . . .
O32 O 0.92596(17) -0.11851(17) -0.19495(15) 0.0483(13) Uani 1 1 d . . .
O33 O 0.89640(17) -0.20408(16) -0.18067(14) 0.0437(12) Uani 1 1 d . . .
O34 O 0.98325(18) -0.15377(18) -0.14689(15) 0.0512(14) Uani 1 1 d . . .
O35 O 0.95672(19) -0.1652(2) -0.07275(16) 0.0556(15) Uani 1 1 d . . .
O36 O 0.98881(18) -0.07819(19) -0.08778(16) 0.0568(15) Uani 1 1 d . . .
O37 O 0.6731(2) -0.73425(17) -0.11484(18) 0.0602(16) Uani 1 1 d . . .
O38 O 0.8093(2) -0.6497(2) -0.1073(2) 0.0753(19) Uani 1 1 d . . .
O39 O 0.6649(3) -0.7379(4) -0.2403(2) 0.135(4) Uani 1 1 d . . .
O40 O 0.5399(3) -0.8243(2) -0.1227(4) 0.144 Uani 1 1 d U . .
O41 O 0.6893(4) -0.7341(3) 0.0082(2) 0.124 Uani 1 1 d U . .
O42 O 0.7373(3) -0.8470(2) -0.1372(3) 0.096(3) Uani 1 1 d . . .
O43 O 0.7083(2) -0.64253(19) -0.10474(18) 0.0629(16) Uani 1 1 d . . .
O44 O 0.6366(2) -0.6871(2) -0.1638(2) 0.077(2) Uani 1 1 d . . .
O45 O 0.5807(2) -0.7250(2) -0.1093(3) 0.1161(18) Uani 1 1 d U . .
O46 O 0.6533(3) -0.6820(3) -0.0475(2) 0.093(2) Uani 1 1 d . . .
O47 O 0.76595(19) -0.74731(19) -0.12350(15) 0.0535(15) Uani 1 1 d . . .
O48 O 0.7303(2) -0.6976(2) -0.16978(18) 0.0616(16) Uani 1 1 d . . .
O49 O 0.7404(2) -0.6957(2) -0.05408(17) 0.0711(13) Uani 1 1 d U . .
O50 O 0.6959(2) -0.7899(2) -0.18220(19) 0.0697(19) Uani 1 1 d . . .
O51 O 0.6063(3) -0.7776(2) -0.1773(4) 0.1418(15) Uani 1 1 d U . .
O52 O 0.6421(3) -0.8272(2) -0.1243(4) 0.138(2) Uani 1 1 d U . .
O53 O 0.6202(3) -0.7725(2) -0.0601(4) 0.140 Uani 1 1 d U . .
O54 O 0.7114(3) -0.7845(3) -0.0678(2) 0.100(3) Uani 1 1 d . . .
O55 O 0.33512(19) -0.04413(19) -0.1183(2) 0.0803(12) Uani 1 1 d U . .
O56 O 0.3768(3) 0.0320(3) -0.0037(3) 0.124(3) Uani 1 1 d U . .
O57 O 0.2034(2) -0.1029(2) -0.0798(3) 0.106(3) Uani 1 1 d U . .
O58 O 0.2915(3) -0.1195(3) -0.2335(3) 0.148 Uani 1 1 d U . .
O59 O 0.4655(3) 0.0170(3) -0.1593(3) 0.115(3) Uani 1 1 d . . .
O60 O 0.2753(3) 0.0608(3) -0.1451(3) 0.101(3) Uani 1 1 d . . .
O61 O 0.3798(2) -0.0623(3) -0.0573(3) 0.126(2) Uani 1 1 d U . .
O62 O 0.2989(2) -0.1221(2) -0.0899(3) 0.128(2) Uani 1 1 d U . .
O63 O 0.3408(3) -0.1266(2) -0.1638(4) 0.151 Uani 1 1 d U . .
O64 O 0.4252(3) -0.0631(3) -0.1250(3) 0.129(2) Uani 1 1 d U . .
O65 O 0.3265(2) 0.03858(18) -0.0768(2) 0.0723(19) Uani 1 1 d . . .
O66 O 0.4166(2) 0.0184(2) -0.0854(3) 0.0870(16) Uani 1 1 d U . .
O67 O 0.2932(2) -0.0379(2) -0.0473(3) 0.087(2) Uani 1 1 d . . .
O68 O 0.2467(2) -0.0232(2) -0.1128(2) 0.074(2) Uani 1 1 d . . .
O69 O 0.2529(2) -0.1047(3) -0.1546(3) 0.120(3) Uani 1 1 d U . .
O70 O 0.2878(3) -0.0310(3) -0.1858(2) 0.121(4) Uani 1 1 d . . .
O71 O 0.3754(3) -0.0481(3) -0.1907(3) 0.127(4) Uani 1 1 d . . .
O72 O 0.3683(2) 0.0345(2) -0.1481(2) 0.087(2) Uani 1 1 d . . .
O73 O 0.91383(17) 0.36433(15) 0.37093(13) 0.0404(12) Uani 1 1 d . . .
O74 O 0.9439(3) 0.2375(2) 0.3292(2) 0.097(3) Uani 1 1 d U . .
O75 O 0.9918(3) 0.3742(4) 0.4784(2) 0.119(3) Uani 1 1 d U . .
O76 O 0.8867(4) 0.4935(2) 0.4107(3) 0.119(3) Uani 1 1 d U . .
O77 O 0.8389(3) 0.3556(3) 0.26165(19) 0.094(2) Uani 1 1 d . . .
O78 O 1.0400(2) 0.4254(2) 0.3232(2) 0.087(2) Uani 1 1 d . . .
O79 O 0.8710(2) 0.27574(17) 0.37115(16) 0.0535(14) Uani 1 1 d . . .
O80 O 0.8921(2) 0.3406(2) 0.44287(15) 0.0615(16) Uani 1 1 d . . .
O81 O 0.8420(2) 0.39672(19) 0.40966(17) 0.0638(17) Uani 1 1 d . . .
O82 O 0.8214(2) 0.3312(2) 0.33897(17) 0.0677(18) Uani 1 1 d . . .
O83 O 0.9874(2) 0.3346(2) 0.33161(19) 0.0661(17) Uani 1 1 d . . .
O84 O 0.8955(2) 0.30233(19) 0.30013(16) 0.0639(17) Uani 1 1 d . . .
O85 O 0.9638(2) 0.3107(2) 0.40328(18) 0.0668(14) Uani 1 1 d U . .
O86 O 1.0080(2) 0.3998(3) 0.40021(19) 0.089(2) Uani 1 1 d . . .
O87 O 0.9342(3) 0.4284(2) 0.44091(18) 0.082(2) Uani 1 1 d . . .
O88 O 0.9599(2) 0.45252(19) 0.36867(17) 0.075(2) Uani 1 1 d . . .
O89 O 0.8663(2) 0.4204(2) 0.3386(2) 0.077(2) Uani 1 1 d . . .
O90 O 0.9385(2) 0.38923(18) 0.29994(15) 0.0560(15) Uani 1 1 d . . .
O91 O 0.10170(18) -0.09749(14) 0.38358(14) 0.0429(12) Uani 1 1 d . . .
O92 O 0.1235(2) -0.22993(18) 0.36778(16) 0.0586(16) Uani 1 1 d . . .
O93 O 0.1643(3) -0.07083(19) 0.49982(17) 0.073(2) Uani 1 1 d . . .
O94 O 0.0751(2) 0.03348(18) 0.40167(17) 0.0644(17) Uani 1 1 d . . .
O95 O 0.0348(2) -0.1252(2) 0.26886(17) 0.0721(19) Uani 1 1 d . . .
O96 O -0.0328(2) -0.1449(2) 0.4273(2) 0.084(2) Uani 1 1 d . . .
O97 O 0.17344(18) -0.13828(17) 0.35602(15) 0.0477(13) Uani 1 1 d . . .
O98 O 0.13192(19) -0.08597(16) 0.30967(13) 0.0459(13) Uani 1 1 d . . .
O99 O 0.1506(2) -0.01386(15) 0.37585(15) 0.0520(14) Uani 1 1 d . . .
O100 O 0.1921(2) -0.06519(18) 0.41912(16) 0.0562(15) Uani 1 1 d . . .
O101 O 0.0487(2) -0.18166(17) 0.39249(16) 0.0553(15) Uani 1 1 d . . .
O102 O 0.14090(19) -0.14806(17) 0.43000(15) 0.0488(13) Uani 1 1 d . . .
O103 O 0.0841(2) -0.17019(16) 0.31979(14) 0.0506(14) Uani 1 1 d . . .
O104 O 0.0676(2) -0.11085(18) 0.45638(15) 0.0580(16) Uani 1 1 d . . .
O105 O 0.1155(2) -0.02665(18) 0.44815(16) 0.0612(16) Uani 1 1 d . . .
O106 O 0.0264(2) -0.05927(19) 0.41252(16) 0.0575(15) Uani 1 1 d . . .
O107 O 0.05816(19) -0.04811(18) 0.33867(19) 0.0599(16) Uani 1 1 d U . .
O108 O 0.00819(19) -0.13182(18) 0.35098(19) 0.0616(12) Uani 1 1 d U . .
O109 O 0.6601(2) -0.2261(2) 0.3710(2) 0.085(2) Uani 1 1 d . . .
O110 O 0.5330(3) -0.2964(3) 0.4101(3) 0.133 Uani 1 1 d U . .
O111 O 0.7224(3) -0.2008(4) 0.4873(2) 0.128(4) Uani 1 1 d . . .
O112 O 0.7870(3) -0.1618(3) 0.3330(2) 0.104(3) Uani 1 1 d . . .
O113 O 0.6002(4) -0.2583(3) 0.2544(3) 0.161 Uani 1 1 d U . .
O114 O 0.7102(4) -0.3470(3) 0.3498(3) 0.115(3) Uani 1 1 d . . .
O115 O 0.6238(3) -0.1745(3) 0.3302(3) 0.1459(16) Uani 1 1 d DU . .
O116 O 0.6715(3) -0.1623(3) 0.4333(3) 0.1199(13) Uani 1 1 d U . .
O117 O 0.6993(3) -0.1398(3) 0.3605(3) 0.1117(16) Uani 1 1 d U . .
O118 O 0.5774(3) -0.2030(3) 0.4001(4) 0.1382(11) Uani 1 1 d U . .
O119 O 0.5805(3) -0.2703(3) 0.3453(4) 0.1327(9) Uani 1 1 d U . .
O120 O 0.6296(3) -0.2443(3) 0.4440(3) 0.115(3) Uani 1 1 d . . .
O121 O 0.6241(3) -0.3158(3) 0.3787(3) 0.112(2) Uani 1 1 d U . .
O122 O 0.7494(2) -0.1831(2) 0.40632(19) 0.0671(17) Uani 1 1 d . . .
O123 O 0.7103(2) -0.2702(3) 0.4149(2) 0.085(2) Uani 1 1 d . . .
O124 O 0.6938(3) -0.2122(3) 0.2977(2) 0.110(2) Uani 1 1 d U . .
O125 O 0.7435(3) -0.2521(2) 0.34423(19) 0.080(2) Uani 1 1 d . . .
O126 O 0.6557(4) -0.2990(3) 0.3070(3) 0.131(3) Uani 1 1 d U . .
O127 O 0.3283(2) 0.47136(18) 0.37558(17) 0.0628(17) Uani 1 1 d . . .
O128 O 0.1900(3) 0.4009(3) 0.3940(3) 0.133(4) Uani 1 1 d U . .
O129 O 0.2932(4) 0.4369(3) 0.2514(2) 0.119 Uani 1 1 d U . .
O130 O 0.4605(3) 0.5459(4) 0.3567(4) 0.154(3) Uani 1 1 d U . .
O131 O 0.3552(5) 0.5100(4) 0.4981(2) 0.155(5) Uani 1 1 d . . .
O132 O 0.2719(4) 0.5881(3) 0.3766(3) 0.137(4) Uani 1 1 d . . .
O133 O 0.4162(3) 0.4520(3) 0.3663(3) 0.128(4) Uani 1 1 d . . .
O134 O 0.3669(3) 0.4360(3) 0.4326(2) 0.101(3) Uani 1 1 d . . .
O135 O 0.3387(4) 0.4039(3) 0.3161(3) 0.128(4) Uani 1 1 d . . .
O136 O 0.2861(3) 0.3844(2) 0.3822(3) 0.105(3) Uani 1 1 d . . .
O137 O 0.2486(3) 0.4232(3) 0.3279(2) 0.099(3) Uani 1 1 d . . .
O138 O 0.2388(3) 0.4930(2) 0.3847(2) 0.087(2) Uani 1 1 d . . .
O139 O 0.2783(3) 0.4566(2) 0.4416(2) 0.088(2) Uani 1 1 d . . .
O140 O 0.2861(3) 0.5100(3) 0.3199(2) 0.103(3) Uani 1 1 d . . .
O141 O 0.3715(4) 0.4881(3) 0.3081(3) 0.135(2) Uani 1 1 d U . .
O142 O 0.4013(3) 0.5210(3) 0.4246(3) 0.126(2) Uani 1 1 d U . .
O143 O 0.3647(3) 0.5601(3) 0.3674(3) 0.105(3) Uani 1 1 d . . .
O144 O 0.3162(3) 0.5425(2) 0.4325(2) 0.096(2) Uani 1 1 d . . .
O145 O 0.4437(2) -0.42400(19) -0.0637(2) 0.0686(19) Uani 1 1 d . . .
O146 O 0.4400(2) -0.4247(2) -0.1327(2) 0.0735(19) Uani 1 1 d . . .
O147 O 0.57059(19) -0.33193(18) -0.05395(18) 0.0590(16) Uani 1 1 d . . .
O148 O 0.57774(19) -0.3535(2) -0.1227(2) 0.0639(17) Uani 1 1 d . . .
O149 O 0.5420(2) -0.42895(19) -0.0562(2) 0.0688(18) Uani 1 1 d . . .
O150 O 0.5318(2) -0.44694(19) -0.1258(2) 0.075(2) Uani 1 1 d . . .
O151 O 0.4714(2) -0.32808(19) -0.0601(2) 0.078(2) Uani 1 1 d . . .
O152 O 0.4859(2) -0.3317(2) -0.1280(3) 0.089(3) Uani 1 1 d . . .
O153 O 0.5783(2) 0.1653(2) 0.3557(2) 0.078(2) Uani 1 1 d . . .
O154 O 0.5709(2) 0.1778(2) 0.4234(2) 0.078(2) Uani 1 1 d . . .
O155 O 0.4456(2) 0.0846(2) 0.33513(19) 0.073(2) Uani 1 1 d . . .
O156 O 0.4408(2) 0.0926(2) 0.4040(2) 0.0710(19) Uani 1 1 d . . .
O157 O 0.5408(2) 0.0702(2) 0.3515(3) 0.093(3) Uani 1 1 d . . .
O158 O 0.5353(2) 0.0831(2) 0.4211(3) 0.090(2) Uani 1 1 d . . .
O159 O 0.4833(2) 0.1797(2) 0.3432(2) 0.075(2) Uani 1 1 d . . .
O160 O 0.4753(3) 0.1889(2) 0.4106(2) 0.082(2) Uani 1 1 d . . .
N1 N 0.2275(2) -0.5540(2) -0.1152(2) 0.0582(19) Uani 1 1 d . . .
N2 N 0.7770(2) -0.1961(2) -0.0765(2) 0.0541(18) Uani 1 1 d . . .
N3 N 0.6117(3) -0.6242(3) -0.0938(4) 0.102(4) Uani 1 1 d . . .
N4 N 0.3943(4) -0.1479(4) -0.0940(5) 0.143(4) Uani 1 1 d U . .
N5 N 0.7896(2) 0.3026(2) 0.4130(2) 0.0585(19) Uani 1 1 d . . .
N6 N 0.2322(3) -0.0497(3) 0.3448(2) 0.066(2) Uani 1 1 d . . .
N7 N 0.6131(4) -0.1074(4) 0.3921(5) 0.158(4) Uani 1 1 d U . .
N8 N 0.3829(5) 0.3584(4) 0.3742(5) 0.150(5) Uani 1 1 d . . .
C1 C 0.2764(3) -0.5264(3) -0.1119(3) 0.057(2) Uani 1 1 d D . .
C2 C 0.2952(3) -0.5076(4) -0.1448(3) 0.081(3) Uani 1 1 d D . .
H2 H 0.2751 -0.5142 -0.1701 0.097 Uiso 1 1 calc R . .
C3 C 0.3429(4) -0.4791(4) -0.1419(3) 0.087(3) Uani 1 1 d D . .
H3 H 0.3558 -0.4671 -0.1653 0.105 Uiso 1 1 calc R . .
C4 C 0.3718(3) -0.4683(2) -0.1043(3) 0.058(2) Uani 1 1 d D . .
C5 C 0.3523(3) -0.4871(3) -0.0707(3) 0.071(3) Uani 1 1 d D . .
H5 H 0.3719 -0.4804 -0.0451 0.085 Uiso 1 1 calc R . .
C6 C 0.3048(3) -0.5156(3) -0.0746(3) 0.069(3) Uani 1 1 d D . .
H6 H 0.2915 -0.5278 -0.0514 0.083 Uiso 1 1 calc R . .
C7 C 0.4218(3) -0.4366(3) -0.1004(3) 0.060(3) Uani 1 1 d D . .
C8 C 0.7320(3) -0.2275(3) -0.0780(3) 0.053(2) Uani 1 1 d . . .
C9 C 0.7032(3) -0.2294(3) -0.0442(3) 0.065(3) Uani 1 1 d . . .
H9 H 0.7144 -0.2081 -0.0187 0.078 Uiso 1 1 calc R . .
C10 C 0.6579(3) -0.2624(3) -0.0475(3) 0.053(2) Uani 1 1 d . . .
H10 H 0.6378 -0.2628 -0.0244 0.064 Uiso 1 1 calc R . .
C11 C 0.6424(3) -0.2938(3) -0.0831(3) 0.056(2) Uani 1 1 d . . .
C12 C 0.6716(3) -0.2917(3) -0.1173(3) 0.072(3) Uani 1 1 d . . .
H12 H 0.6609 -0.3135 -0.1426 0.087 Uiso 1 1 calc R . .
C13 C 0.7157(3) -0.2581(3) -0.1142(3) 0.070(3) Uani 1 1 d . . .
H13 H 0.7348 -0.2563 -0.1377 0.084 Uiso 1 1 calc R . .
C14 C 0.5932(3) -0.3289(3) -0.0867(3) 0.063(3) Uani 1 1 d . . .
C15 C 0.5942(3) -0.5831(3) -0.0919(3) 0.069(3) Uani 1 1 d D . .
C16 C 0.5868(3) -0.5565(3) -0.0554(3) 0.082(3) Uani 1 1 d D . .
H16 H 0.5923 -0.5666 -0.0301 0.098 Uiso 1 1 calc R . .
C17 C 0.5711(3) -0.5147(3) -0.0547(3) 0.077(3) Uani 1 1 d D . .
H17 H 0.5658 -0.4964 -0.0289 0.092 Uiso 1 1 calc R . .
C18 C 0.5631(3) -0.4990(2) -0.0908(3) 0.067(3) Uani 1 1 d D . .
C19 C 0.5677(4) -0.5272(3) -0.1284(3) 0.084(3) Uani 1 1 d D . .
H19 H 0.5590 -0.5186 -0.1537 0.101 Uiso 1 1 calc R . .
C20 C 0.5851(4) -0.5684(3) -0.1284(4) 0.092(4) Uani 1 1 d D . .
H20 H 0.5909 -0.5867 -0.1540 0.111 Uiso 1 1 calc R . .
C21 C 0.5442(3) -0.4551(3) -0.0899(3) 0.064(3) Uani 1 1 d D . .
C22 C 0.4125(5) -0.1903(4) -0.0938(4) 0.132(3) Uani 1 1 d DU . .
C23 C 0.4276(5) -0.2115(4) -0.1312(5) 0.133(3) Uani 1 1 d DU . .
H23 H 0.4249 -0.1990 -0.1558 0.160 Uiso 1 1 calc R . .
C24 C 0.4470(4) -0.2520(4) -0.1314(4) 0.125(3) Uani 1 1 d DU . .
H24 H 0.4574 -0.2679 -0.1564 0.149 Uiso 1 1 calc R . .
C25 C 0.4511(4) -0.2687(3) -0.0945(3) 0.105(3) Uani 1 1 d DU . .
C26 C 0.4315(4) -0.2476(3) -0.0591(4) 0.109(3) Uani 1 1 d DU . .
H26 H 0.4316 -0.2615 -0.0351 0.131 Uiso 1 1 calc R . .
C27 C 0.4117(4) -0.2073(3) -0.0569(5) 0.119(3) Uani 1 1 d DU . .
H27 H 0.3990 -0.1927 -0.0325 0.142 Uiso 1 1 calc R . .
C28 C 0.4699(3) -0.3135(3) -0.0925(4) 0.081(4) Uani 1 1 d . . .
C29 C 0.7417(3) 0.2727(3) 0.4100(3) 0.058(2) Uani 1 1 d . . .
C30 C 0.7229(3) 0.2489(4) 0.3707(3) 0.082(3) Uani 1 1 d . . .
H30 H 0.7427 0.2523 0.3477 0.099 Uiso 1 1 calc R . .
C31 C 0.6751(4) 0.2198(4) 0.3645(3) 0.088(4) Uani 1 1 d . . .
H31 H 0.6621 0.2035 0.3374 0.106 Uiso 1 1 calc R . .
C32 C 0.6466(3) 0.2150(3) 0.3982(3) 0.061(2) Uani 1 1 d . . .
C33 C 0.6664(4) 0.2389(4) 0.4366(3) 0.097(4) Uani 1 1 d . . .
H33 H 0.6466 0.2367 0.4597 0.117 Uiso 1 1 calc R . .
C34 C 0.7146(4) 0.2665(4) 0.4428(3) 0.097(4) Uani 1 1 d . . .
H34 H 0.7285 0.2809 0.4701 0.117 Uiso 1 1 calc R . .
C35 C 0.5947(3) 0.1840(3) 0.3928(3) 0.070(3) Uani 1 1 d . . .
C36 C 0.2805(3) -0.0196(3) 0.3498(3) 0.063(2) Uani 1 1 d U . .
C37 C 0.3003(3) 0.0012(4) 0.3889(3) 0.077(3) Uani 1 1 d U . .
H37 H 0.2821 -0.0051 0.4122 0.092 Uiso 1 1 calc R . .
C38 C 0.3483(3) 0.0323(4) 0.3949(3) 0.075(3) Uani 1 1 d . . .
H38 H 0.3625 0.0466 0.4221 0.090 Uiso 1 1 calc R . .
C39 C 0.3741(3) 0.0418(3) 0.3610(3) 0.061(2) Uani 1 1 d . . .
C40 C 0.3525(3) 0.0202(3) 0.3216(3) 0.070(3) Uani 1 1 d . . .
H40 H 0.3695 0.0268 0.2978 0.084 Uiso 1 1 calc R . .
C41 C 0.3062(3) -0.0108(3) 0.3168(3) 0.070(3) Uani 1 1 d . . .
H41 H 0.2923 -0.0262 0.2897 0.084 Uiso 1 1 calc R . .
C42 C 0.4236(3) 0.0754(3) 0.3673(3) 0.066(3) Uani 1 1 d . . .
C43 C 0.5956(6) -0.0671(6) 0.3927(5) 0.153(4) Uani 1 1 d DU . .
C44 C 0.5924(6) -0.0516(5) 0.3567(6) 0.155(4) Uani 1 1 d DU . .
H44 H 0.6013 -0.0693 0.3319 0.186 Uiso 1 1 calc R . .
C45 C 0.5766(5) -0.0110(4) 0.3554(5) 0.148(4) Uani 1 1 d DU . .
H45 H 0.5755 -0.0006 0.3297 0.178 Uiso 1 1 calc RD . .
C46 C 0.5625(4) 0.0151(5) 0.3893(4) 0.131(4) Uani 1 1 d DU . .
C47 C 0.5707(5) 0.0010(5) 0.4256(5) 0.143(4) Uani 1 1 d DU . .
H47 H 0.5635 0.0196 0.4505 0.172 Uiso 1 1 calc R . .
C48 C 0.5886(5) -0.0380(5) 0.4283(6) 0.153(4) Uani 1 1 d DU . .
H48 H 0.5961 -0.0450 0.4546 0.184 Uiso 1 1 calc R . .
C49 C 0.5454(3) 0.0600(4) 0.3880(4) 0.088(4) Uani 1 1 d . . .
C50 C 0.4041(5) 0.3203(4) 0.3733(5) 0.123(5) Uani 1 1 d . . .
C51 C 0.4102(6) 0.3047(5) 0.4091(5) 0.152(7) Uani 1 1 d . . .
H51 H 0.4006 0.3215 0.4340 0.183 Uiso 1 1 calc R . .
C52 C 0.4299(5) 0.2654(4) 0.4111(4) 0.116(5) Uani 1 1 d . . .
H52 H 0.4329 0.2549 0.4366 0.139 Uiso 1 1 calc R . .
C53 C 0.4455(4) 0.2410(3) 0.3739(3) 0.077(3) Uani 1 1 d . . .
C54 C 0.4412(4) 0.2578(4) 0.3396(5) 0.107(4) Uani 1 1 d . . .
H54 H 0.4544 0.2435 0.3153 0.128 Uiso 1 1 calc R . .
C55 C 0.4183(5) 0.2956(5) 0.3374(4) 0.118(5) Uani 1 1 d . . .
H55 H 0.4126 0.3042 0.3114 0.142 Uiso 1 1 calc R . .
C56 C 0.4698(3) 0.1994(3) 0.3754(3) 0.072(3) Uani 1 1 d . . .
N9 N 0.1401(2) -0.2289(2) -0.1818(2) 0.0565(18) Uani 1 1 d U . .
C111 C 0.1821(4) -0.2536(4) -0.1833(4) 0.119(4) Uani 1 1 d DU . .
H11A H 0.1846 -0.2681 -0.2126 0.142 Uiso 1 1 calc R . .
H11B H 0.1735 -0.2798 -0.1678 0.142 Uiso 1 1 calc R . .
C112 C 0.2323(4) -0.2246(5) -0.1665(5) 0.146(4) Uani 1 1 d DU . .
H11C H 0.2291 -0.2073 -0.1383 0.175 Uiso 1 1 calc R . .
H11D H 0.2429 -0.2007 -0.1840 0.175 Uiso 1 1 calc R . .
C113 C 0.2740(6) -0.2523(6) -0.1641(5) 0.169(4) Uani 1 1 d DU . .
H11E H 0.2608 -0.2841 -0.1579 0.202 Uiso 1 1 calc R . .
H11F H 0.3014 -0.2348 -0.1431 0.202 Uiso 1 1 calc R . .
C114 C 0.2911(8) -0.2551(8) -0.2090(6) 0.220(7) Uani 1 1 d DU . .
H11G H 0.3175 -0.2732 -0.2125 0.331 Uiso 1 1 calc R . .
H11H H 0.3041 -0.2231 -0.2139 0.331 Uiso 1 1 calc R . .
H11I H 0.2626 -0.2710 -0.2289 0.331 Uiso 1 1 calc R . .
C121 C 0.0922(4) -0.2607(3) -0.2020(3) 0.087(4) Uani 1 1 d . . .
H12A H 0.0957 -0.2669 -0.2323 0.104 Uiso 1 1 calc R . .
H12B H 0.0653 -0.2428 -0.1971 0.104 Uiso 1 1 calc R . .
C122 C 0.0747(4) -0.3075(3) -0.1893(3) 0.084(3) Uani 1 1 d . . .
H12C H 0.0729 -0.3022 -0.1588 0.100 Uiso 1 1 calc R . .
H12D H 0.0996 -0.3272 -0.1966 0.100 Uiso 1 1 calc R . .
C123 C 0.0229(4) -0.3344(4) -0.2104(3) 0.094(4) Uani 1 1 d . . .
H12E H -0.0029 -0.3185 -0.1976 0.113 Uiso 1 1 calc R . .
H12F H 0.0223 -0.3321 -0.2401 0.113 Uiso 1 1 calc R . .
C124 C 0.0092(5) -0.3851(4) -0.2075(4) 0.119(5) Uani 1 1 d U . .
H12G H -0.0243 -0.3992 -0.2211 0.179 Uiso 1 1 calc R . .
H12H H 0.0093 -0.3880 -0.1782 0.179 Uiso 1 1 calc R . .
H12I H 0.0336 -0.4017 -0.2212 0.179 Uiso 1 1 calc R . .
C131 C 0.1509(4) -0.1864(3) -0.2026(3) 0.071(3) Uani 1 1 d . . .
H13A H 0.1194 -0.1755 -0.2062 0.085 Uiso 1 1 calc R . .
H13B H 0.1748 -0.1604 -0.1842 0.085 Uiso 1 1 calc R . .
C132 C 0.1721(4) -0.1960(4) -0.2443(3) 0.098(4) Uani 1 1 d U . .
H13C H 0.1509 -0.2250 -0.2614 0.117 Uiso 1 1 calc R . .
H13D H 0.2061 -0.2020 -0.2403 0.117 Uiso 1 1 calc R . .
C133 C 0.1755(5) -0.1557(5) -0.2675(3) 0.113(5) Uani 1 1 d U . .
H13E H 0.1411 -0.1518 -0.2736 0.136 Uiso 1 1 calc R . .
H13F H 0.1937 -0.1262 -0.2490 0.136 Uiso 1 1 calc R . .
C134 C 0.2008(6) -0.1610(6) -0.3077(4) 0.170(8) Uani 1 1 d U . .
H13G H 0.2003 -0.1336 -0.3206 0.256 Uiso 1 1 calc R . .
H13H H 0.1831 -0.1900 -0.3265 0.256 Uiso 1 1 calc R . .
H13I H 0.2357 -0.1630 -0.3021 0.256 Uiso 1 1 calc R . .
C141 C 0.1313(3) -0.2101(3) -0.1359(3) 0.064(2) Uani 1 1 d . . .
H14A H 0.1287 -0.2369 -0.1210 0.077 Uiso 1 1 calc R . .
H14B H 0.1617 -0.1862 -0.1237 0.077 Uiso 1 1 calc R . .
C142 C 0.0888(3) -0.1893(4) -0.1269(3) 0.069(3) Uani 1 1 d . . .
H14C H 0.0579 -0.2132 -0.1379 0.083 Uiso 1 1 calc R . .
H14D H 0.0907 -0.1625 -0.1416 0.083 Uiso 1 1 calc R . .
C143 C 0.0850(3) -0.1714(3) -0.0807(2) 0.057(2) Uani 1 1 d . . .
H14E H 0.1176 -0.1512 -0.0687 0.068 Uiso 1 1 calc R . .
H14F H 0.0597 -0.1516 -0.0775 0.068 Uiso 1 1 calc R . .
C144 C 0.0708(4) -0.2102(4) -0.0570(3) 0.096(4) Uani 1 1 d U . .
H14G H 0.0695 -0.1966 -0.0276 0.144 Uiso 1 1 calc R . .
H14H H 0.0957 -0.2300 -0.0599 0.144 Uiso 1 1 calc R . .
H14I H 0.0378 -0.2297 -0.0679 0.144 Uiso 1 1 calc R . .
N10 N -0.1290(2) -0.0166(2) 0.06619(18) 0.0515(17) Uani 1 1 d D . .
C211 C -0.1007(3) 0.0081(2) 0.0345(2) 0.048(2) Uani 1 1 d D . .
H21A H -0.0680 0.0267 0.0481 0.058 Uiso 1 1 calc R . .
H21B H -0.0937 -0.0165 0.0120 0.058 Uiso 1 1 calc R . .
C212 C -0.1260(3) 0.0408(2) 0.0151(2) 0.061(3) Uani 1 1 d D . .
H21C H -0.1550 0.0219 -0.0036 0.073 Uiso 1 1 calc R . .
H21D H -0.1386 0.0623 0.0371 0.073 Uiso 1 1 calc R . .
C213 C -0.0897(3) 0.0694(3) -0.0089(3) 0.064(2) Uani 1 1 d D . .
H21E H -0.0625 0.0903 0.0107 0.077 Uiso 1 1 calc R . .
H21F H -0.0743 0.0476 -0.0285 0.077 Uiso 1 1 calc R . .
C214 C -0.1127(4) 0.0994(3) -0.0330(3) 0.090(4) Uani 1 1 d D . .
H21G H -0.0869 0.1166 -0.0481 0.135 Uiso 1 1 calc R . .
H21H H -0.1268 0.1221 -0.0139 0.135 Uiso 1 1 calc R . .
H21I H -0.1393 0.0790 -0.0528 0.135 Uiso 1 1 calc R . .
C221 C -0.1837(3) -0.0370(3) 0.0501(2) 0.059(2) Uani 1 1 d D . .
H22A H -0.2015 -0.0515 0.0719 0.071 Uiso 1 1 calc R . .
H22B H -0.1990 -0.0103 0.0459 0.071 Uiso 1 1 calc R . .
C222 C -0.1931(3) -0.0734(3) 0.0103(2) 0.057(2) Uani 1 1 d D . .
H22C H -0.1848 -0.1031 0.0154 0.068 Uiso 1 1 calc R . .
H22D H -0.1710 -0.0617 -0.0107 0.068 Uiso 1 1 calc R . .
C223 C -0.2479(3) -0.0833(3) -0.0066(3) 0.074(3) Uani 1 1 d D . .
H22E H -0.2556 -0.1135 -0.0270 0.089 Uiso 1 1 calc R . .
H22F H -0.2699 -0.0870 0.0165 0.089 Uiso 1 1 calc R . .
C224 C -0.2594(4) -0.0450(3) -0.0269(3) 0.092(4) Uani 1 1 d D . .
H22G H -0.2949 -0.0529 -0.0368 0.137 Uiso 1 1 calc R . .
H22H H -0.2387 -0.0419 -0.0505 0.137 Uiso 1 1 calc R . .
H22I H -0.2522 -0.0150 -0.0069 0.137 Uiso 1 1 calc R . .
C231 C -0.1280(3) 0.0185(3) 0.1064(2) 0.058(2) Uani 1 1 d D . .
H23A H -0.0933 0.0376 0.1126 0.069 Uiso 1 1 calc R . .
H23B H -0.1496 0.0403 0.1015 0.069 Uiso 1 1 calc R . .
C232 C -0.1440(3) -0.0009(3) 0.1441(2) 0.066(3) Uani 1 1 d D . .
H23C H -0.1196 -0.0190 0.1519 0.079 Uiso 1 1 calc R . .
H23D H -0.1770 -0.0232 0.1374 0.079 Uiso 1 1 calc R . .
C233 C -0.1481(3) 0.0378(4) 0.1814(3) 0.082(4) Uani 1 1 d D . .
H23E H -0.1155 0.0609 0.1871 0.098 Uiso 1 1 calc R . .
H23F H -0.1736 0.0548 0.1738 0.098 Uiso 1 1 calc R . .
C234 C -0.1615(4) 0.0201(4) 0.2195(3) 0.108(5) Uani 1 1 d D . .
H23G H -0.1630 0.0468 0.2418 0.162 Uiso 1 1 calc R . .
H23H H -0.1362 0.0037 0.2277 0.162 Uiso 1 1 calc R . .
H23I H -0.1943 -0.0019 0.2146 0.162 Uiso 1 1 calc R . .
C241 C -0.1049(3) -0.0560(2) 0.0737(2) 0.0461(19) Uani 1 1 d DU . .
H24A H -0.1065 -0.0781 0.0469 0.055 Uiso 1 1 calc R . .
H24B H -0.1258 -0.0735 0.0924 0.055 Uiso 1 1 calc R . .
C242 C -0.0517(3) -0.0438(3) 0.0919(3) 0.061(2) Uani 1 1 d D . .
H24C H -0.0490 -0.0216 0.1188 0.074 Uiso 1 1 calc R . .
H24D H -0.0297 -0.0277 0.0730 0.074 Uiso 1 1 calc R . .
C243 C -0.0342(3) -0.0876(3) 0.0984(3) 0.071(3) Uani 1 1 d D . .
H24E H -0.0564 -0.1036 0.1172 0.085 Uiso 1 1 calc R . .
H24F H -0.0372 -0.1098 0.0714 0.085 Uiso 1 1 calc R . .
C244 C 0.0178(4) -0.0774(4) 0.1160(4) 0.096(4) Uani 1 1 d D . .
H24G H 0.0269 -0.1070 0.1196 0.145 Uiso 1 1 calc R . .
H24H H 0.0210 -0.0559 0.1429 0.145 Uiso 1 1 calc R . .
H24I H 0.0401 -0.0624 0.0971 0.145 Uiso 1 1 calc R . .
N11 N 0.1561(2) -0.2593(3) 0.23531(19) 0.062(2) Uani 1 1 d . . .
C311 C 0.1651(3) -0.2646(4) 0.2801(2) 0.072(3) Uani 1 1 d . . .
H31A H 0.1689 -0.2332 0.2984 0.087 Uiso 1 1 calc R . .
H31B H 0.1350 -0.2857 0.2878 0.087 Uiso 1 1 calc R . .
C312 C 0.2100(4) -0.2843(5) 0.2884(3) 0.097(4) Uani 1 1 d . . .
H31C H 0.2400 -0.2662 0.2779 0.117 Uiso 1 1 calc R . .
H31D H 0.2045 -0.3179 0.2743 0.117 Uiso 1 1 calc R . .
C313 C 0.2174(5) -0.2803(7) 0.3351(4) 0.137(6) Uani 1 1 d DU . .
H31E H 0.2146 -0.2483 0.3494 0.165 Uiso 1 1 calc R . .
H31F H 0.1909 -0.3039 0.3444 0.165 Uiso 1 1 calc R . .
C314 C 0.2672(6) -0.2885(8) 0.3460(5) 0.193(8) Uani 1 1 d DU . .
H31G H 0.2721 -0.2851 0.3762 0.289 Uiso 1 1 calc R . .
H31H H 0.2933 -0.2653 0.3364 0.289 Uiso 1 1 calc R . .
H31I H 0.2694 -0.3206 0.3326 0.289 Uiso 1 1 calc R . .
C321 C 0.1985(4) -0.2219(4) 0.2249(3) 0.085(4) Uani 1 1 d . . .
H32A H 0.1949 -0.2216 0.1949 0.102 Uiso 1 1 calc R . .
H32B H 0.2307 -0.2306 0.2306 0.102 Uiso 1 1 calc R . .
C322 C 0.2003(4) -0.1723(4) 0.2491(4) 0.100(4) Uani 1 1 d . . .
H32C H 0.1910 -0.1743 0.2777 0.120 Uiso 1 1 calc R . .
H32D H 0.1752 -0.1586 0.2359 0.120 Uiso 1 1 calc R . .
C323 C 0.2517(5) -0.1393(5) 0.2510(5) 0.129(6) Uani 1 1 d . . .
H32E H 0.2645 -0.1432 0.2230 0.155 Uiso 1 1 calc R . .
H32F H 0.2480 -0.1061 0.2590 0.155 Uiso 1 1 calc R . .
C324 C 0.2896(7) -0.1482(7) 0.2815(4) 0.182(9) Uani 1 1 d . . .
H32G H 0.3219 -0.1265 0.2808 0.273 Uiso 1 1 calc R . .
H32H H 0.2934 -0.1810 0.2739 0.273 Uiso 1 1 calc R . .
H32I H 0.2780 -0.1429 0.3095 0.273 Uiso 1 1 calc R . .
C331 C 0.1548(3) -0.3057(3) 0.2057(2) 0.061(2) Uani 1 1 d U . .
H33A H 0.1461 -0.3017 0.1772 0.074 Uiso 1 1 calc R . .
H33B H 0.1889 -0.3120 0.2061 0.074 Uiso 1 1 calc R . .
C332 C 0.1193(4) -0.3481(4) 0.2142(3) 0.075(2) Uani 1 1 d U . .
H33C H 0.0846 -0.3447 0.2089 0.090 Uiso 1 1 calc R . .
H33D H 0.1240 -0.3497 0.2439 0.090 Uiso 1 1 calc R . .
C333 C 0.1263(5) -0.3941(4) 0.1878(3) 0.094(3) Uani 1 1 d U . .
H33E H 0.1192 -0.3939 0.1581 0.113 Uiso 1 1 calc R . .
H33F H 0.1614 -0.3972 0.1918 0.113 Uiso 1 1 calc R . .
C334 C 0.0916(6) -0.4353(5) 0.1999(4) 0.141(5) Uani 1 1 d U . .
H33G H 0.0967 -0.4648 0.1831 0.211 Uiso 1 1 calc R . .
H33H H 0.0569 -0.4326 0.1951 0.211 Uiso 1 1 calc R . .
H33I H 0.0986 -0.4352 0.2293 0.211 Uiso 1 1 calc R . .
C341 C 0.1064(3) -0.2445(3) 0.2307(3) 0.064(3) Uani 1 1 d . . .
H34A H 0.0793 -0.2711 0.2347 0.077 Uiso 1 1 calc R . .
H34B H 0.1061 -0.2174 0.2535 0.077 Uiso 1 1 calc R . .
C342 C 0.0941(3) -0.2308(3) 0.1910(2) 0.063(2) Uani 1 1 d . . .
H34C H 0.0944 -0.2573 0.1677 0.075 Uiso 1 1 calc R . .
H34D H 0.1199 -0.2031 0.1870 0.075 Uiso 1 1 calc R . .
C343 C 0.0433(4) -0.2184(4) 0.1906(3) 0.083(3) Uani 1 1 d U . .
H34E H 0.0423 -0.1941 0.2155 0.100 Uiso 1 1 calc R . .
H34F H 0.0175 -0.2470 0.1924 0.100 Uiso 1 1 calc R . .
C344 C 0.0308(4) -0.2002(4) 0.1524(4) 0.098(4) Uani 1 1 d U . .
H34G H -0.0024 -0.1927 0.1540 0.147 Uiso 1 1 calc R . .
H34H H 0.0309 -0.2244 0.1277 0.147 Uiso 1 1 calc R . .
H34I H 0.0559 -0.1715 0.1508 0.147 Uiso 1 1 calc R . .
N12 N 0.1705(4) 0.2915(4) 0.0106(4) 0.124(4) Uani 1 1 d U . .
C411 C 0.1932(7) 0.2504(7) -0.0099(5) 0.178(5) Uani 1 1 d DU . .
H41A H 0.2293 0.2591 -0.0006 0.213 Uiso 1 1 calc R . .
H41B H 0.1783 0.2229 0.0025 0.213 Uiso 1 1 calc R . .
C412 C 0.1902(8) 0.2325(8) -0.0563(5) 0.185(5) Uani 1 1 d DU . .
H41C H 0.2086 0.2578 -0.0698 0.222 Uiso 1 1 calc R . .
H41D H 0.1547 0.2246 -0.0673 0.222 Uiso 1 1 calc R . .
C413 C 0.2126(8) 0.1884(8) -0.0667(5) 0.185(5) Uani 1 1 d DU . .
H41E H 0.2475 0.1965 -0.0544 0.222 Uiso 1 1 calc R . .
H41F H 0.1936 0.1634 -0.0531 0.222 Uiso 1 1 calc R . .
C414 C 0.2127(7) 0.1686(7) -0.1113(5) 0.195(6) Uani 1 1 d DU . .
H41G H 0.2267 0.1401 -0.1146 0.293 Uiso 1 1 calc R . .
H41H H 0.2332 0.1921 -0.1249 0.293 Uiso 1 1 calc R . .
H41I H 0.1783 0.1602 -0.1239 0.293 Uiso 1 1 calc R . .
C421 C 0.1138(4) 0.2756(4) -0.0068(4) 0.110(4) Uani 1 1 d U . .
H42A H 0.0960 0.3003 0.0052 0.132 Uiso 1 1 calc R . .
H42B H 0.1124 0.2738 -0.0372 0.132 Uiso 1 1 calc R . .
C422 C 0.0862(4) 0.2289(4) 0.0018(4) 0.096(3) Uani 1 1 d U . .
H42C H 0.1065 0.2050 -0.0063 0.115 Uiso 1 1 calc R . .
H42D H 0.0826 0.2321 0.0321 0.115 Uiso 1 1 calc R . .
C423 C 0.0356(4) 0.2113(4) -0.0202(5) 0.116(3) Uani 1 1 d DU . .
H42E H 0.0396 0.1892 -0.0459 0.139 Uiso 1 1 calc R . .
H42F H 0.0151 0.1919 -0.0026 0.139 Uiso 1 1 calc R . .
C424 C 0.0048(4) 0.2429(4) -0.0327(4) 0.113(4) Uani 1 1 d DU . .
H42G H -0.0266 0.2239 -0.0474 0.169 Uiso 1 1 calc R . .
H42H H 0.0232 0.2622 -0.0510 0.169 Uiso 1 1 calc R . .
H42I H -0.0027 0.2637 -0.0079 0.169 Uiso 1 1 calc R . .
C431 C 0.1763(5) 0.2952(5) 0.0565(5) 0.123(4) Uani 1 1 d U . .
H43A H 0.2123 0.3006 0.0653 0.148 Uiso 1 1 calc R . .
H43B H 0.1591 0.2649 0.0637 0.148 Uiso 1 1 calc R . .
C432 C 0.1549(6) 0.3350(6) 0.0797(6) 0.158(5) Uani 1 1 d U . .
H43C H 0.1742 0.3655 0.0741 0.190 Uiso 1 1 calc R . .
H43D H 0.1198 0.3311 0.0688 0.190 Uiso 1 1 calc R . .
C433 C 0.1559(7) 0.3373(7) 0.1248(7) 0.185(6) Uani 1 1 d U . .
H43E H 0.1400 0.3634 0.1371 0.222 Uiso 1 1 calc R . .
H43F H 0.1346 0.3075 0.1299 0.222 Uiso 1 1 calc R . .
C434 C 0.2043(8) 0.3442(7) 0.1472(6) 0.194(7) Uani 1 1 d U . .
H43G H 0.1995 0.3429 0.1765 0.292 Uiso 1 1 calc R . .
H43H H 0.2248 0.3752 0.1451 0.292 Uiso 1 1 calc R . .
H43I H 0.2212 0.3192 0.1352 0.292 Uiso 1 1 calc R . .
C441 C 0.1921(6) 0.3367(6) -0.0031(6) 0.169(6) Uani 1 1 d U . .
H44A H 0.1702 0.3592 0.0054 0.203 Uiso 1 1 calc R . .
H44B H 0.1906 0.3302 -0.0339 0.203 Uiso 1 1 calc R . .
C442 C 0.2457(6) 0.3615(6) 0.0128(6) 0.174(5) Uani 1 1 d U . .
H44C H 0.2502 0.3620 0.0429 0.209 Uiso 1 1 calc R . .
H44D H 0.2693 0.3438 -0.0015 0.209 Uiso 1 1 calc R . .
C443 C 0.2572(6) 0.4117(6) 0.0052(6) 0.181(5) Uani 1 1 d U . .
H44E H 0.2387 0.4318 0.0234 0.218 Uiso 1 1 calc R . .
H44F H 0.2484 0.4124 -0.0241 0.218 Uiso 1 1 calc R . .
C444 C 0.3161(6) 0.4289(7) 0.0159(5) 0.193(7) Uani 1 1 d U . .
H44G H 0.3270 0.4617 0.0120 0.290 Uiso 1 1 calc R . .
H44H H 0.3335 0.4084 -0.0024 0.290 Uiso 1 1 calc R . .
H44I H 0.3240 0.4273 0.0449 0.290 Uiso 1 1 calc RD . .
N13 N 0.4153(4) 0.6674(4) 0.3073(3) 0.107(2) Uani 1 1 d U . .
C511 C 0.3666(6) 0.6336(6) 0.2873(4) 0.138(4) Uani 1 1 d DU . .
H51A H 0.3625 0.6043 0.2990 0.166 Uiso 1 1 calc R . .
H51B H 0.3384 0.6486 0.2958 0.166 Uiso 1 1 calc R . .
C512 C 0.3620(7) 0.6194(7) 0.2412(4) 0.166(5) Uani 1 1 d DU . .
H51C H 0.3945 0.6140 0.2315 0.199 Uiso 1 1 calc R . .
H51D H 0.3540 0.6457 0.2291 0.199 Uiso 1 1 calc R . .
C513 C 0.3223(6) 0.5756(7) 0.2259(5) 0.181(6) Uani 1 1 d DU . .
H51E H 0.3292 0.5491 0.2383 0.217 Uiso 1 1 calc R . .
H51F H 0.3216 0.5665 0.1953 0.217 Uiso 1 1 calc R . .
C514 C 0.2730(6) 0.5863(8) 0.2386(6) 0.203(8) Uani 1 1 d DU . .
H51G H 0.2463 0.5579 0.2296 0.304 Uiso 1 1 calc R . .
H51H H 0.2661 0.6119 0.2255 0.304 Uiso 1 1 calc R . .
H51I H 0.2745 0.5960 0.2688 0.304 Uiso 1 1 calc R . .
C521 C 0.4131(5) 0.7167(5) 0.3015(5) 0.121(3) Uani 1 1 d U . .
H52A H 0.4116 0.7167 0.2714 0.145 Uiso 1 1 calc R . .
H52B H 0.3813 0.7236 0.3119 0.145 Uiso 1 1 calc R . .
C522 C 0.4537(6) 0.7553(5) 0.3214(6) 0.144(4) Uani 1 1 d U . .
H52C H 0.4863 0.7490 0.3125 0.173 Uiso 1 1 calc R . .
H52D H 0.4540 0.7587 0.3519 0.173 Uiso 1 1 calc R . .
C523 C 0.4449(6) 0.8017(5) 0.3079(6) 0.158(5) Uani 1 1 d U . .
H52E H 0.4473 0.7999 0.2776 0.190 Uiso 1 1 calc R . .
H52F H 0.4118 0.8078 0.3155 0.190 Uiso 1 1 calc R . .
C524 C 0.4880(7) 0.8405(6) 0.3328(8) 0.227(9) Uani 1 1 d U . .
H52G H 0.4859 0.8715 0.3266 0.340 Uiso 1 1 calc R . .
H52H H 0.5203 0.8334 0.3251 0.340 Uiso 1 1 calc R . .
H52I H 0.4851 0.8413 0.3626 0.340 Uiso 1 1 calc R . .
C531 C 0.4612(6) 0.6521(5) 0.2867(5) 0.137(4) Uani 1 1 d DU . .
H53A H 0.4571 0.6520 0.2566 0.165 Uiso 1 1 calc R . .
H53B H 0.4915 0.6767 0.2980 0.165 Uiso 1 1 calc R . .
C532 C 0.4707(7) 0.6052(6) 0.2917(6) 0.180(5) Uani 1 1 d DU . .
H53C H 0.4400 0.5802 0.2833 0.216 Uiso 1 1 calc R . .
H53D H 0.4806 0.6060 0.3211 0.216 Uiso 1 1 calc R . .
C533 C 0.5125(7) 0.5947(6) 0.2646(7) 0.209(6) Uani 1 1 d DU . .
H53E H 0.5101 0.6069 0.2386 0.251 Uiso 1 1 calc R . .
H53F H 0.5456 0.6100 0.2793 0.251 Uiso 1 1 calc R . .
C534 C 0.5062(8) 0.5417(6) 0.2553(7) 0.228(7) Uani 1 1 d DU . .
H53G H 0.5322 0.5333 0.2374 0.342 Uiso 1 1 calc R . .
H53H H 0.4731 0.5271 0.2411 0.342 Uiso 1 1 calc R . .
H53I H 0.5091 0.5303 0.2813 0.342 Uiso 1 1 calc R . .
C541 C 0.4184(5) 0.6649(4) 0.3520(4) 0.115(4) Uani 1 1 d U . .
H54A H 0.4173 0.6315 0.3542 0.138 Uiso 1 1 calc R . .
H54B H 0.4515 0.6838 0.3644 0.138 Uiso 1 1 calc R . .
C542 C 0.3797(6) 0.6813(5) 0.3774(4) 0.133(5) Uani 1 1 d U . .
H54C H 0.3464 0.6620 0.3661 0.160 Uiso 1 1 calc R . .
H54D H 0.3803 0.7146 0.3756 0.160 Uiso 1 1 calc R . .
C543 C 0.3874(8) 0.6778(6) 0.4234(4) 0.175(8) Uani 1 1 d U . .
H54E H 0.3879 0.6446 0.4253 0.210 Uiso 1 1 calc R . .
H54F H 0.4201 0.6981 0.4353 0.210 Uiso 1 1 calc R . .
C544 C 0.3473(10) 0.6927(9) 0.4476(6) 0.245(13) Uani 1 1 d U . .
H54G H 0.3528 0.6897 0.4765 0.368 Uiso 1 1 calc R . .
H54H H 0.3149 0.6726 0.4359 0.368 Uiso 1 1 calc R . .
H54I H 0.3474 0.7258 0.4464 0.368 Uiso 1 1 calc R . .
N14 N 1.1064(2) 0.61589(18) 0.00051(17) 0.0384(14) Uani 1 1 d . . .
C611 C 1.0881(3) 0.6252(2) -0.0403(2) 0.0459(19) Uani 1 1 d . . .
H61A H 1.1124 0.6523 -0.0473 0.055 Uiso 1 1 calc R . .
H61B H 1.0883 0.5971 -0.0621 0.055 Uiso 1 1 calc R . .
C612 C 1.0373(3) 0.6358(3) -0.0422(2) 0.0439(18) Uani 1 1 d . . .
H61C H 1.0365 0.6645 -0.0214 0.053 Uiso 1 1 calc R . .
H61D H 1.0122 0.6090 -0.0358 0.053 Uiso 1 1 calc R . .
C613 C 1.0247(3) 0.6438(3) -0.0848(2) 0.058(2) Uani 1 1 d . . .
H61E H 1.0502 0.6705 -0.0909 0.069 Uiso 1 1 calc R . .
H61F H 1.0265 0.6151 -0.1054 0.069 Uiso 1 1 calc R . .
C614 C 0.9749(3) 0.6542(3) -0.0899(2) 0.061(2) Uani 1 1 d . . .
H61G H 0.9691 0.6589 -0.1183 0.092 Uiso 1 1 calc R . .
H61H H 0.9731 0.6830 -0.0702 0.092 Uiso 1 1 calc R . .
H61I H 0.9492 0.6276 -0.0846 0.092 Uiso 1 1 calc R . .
C621 C 1.1610(3) 0.6107(2) -0.0023(3) 0.051(2) Uani 1 1 d . . .
H62A H 1.1809 0.6394 -0.0104 0.062 Uiso 1 1 calc R . .
H62B H 1.1745 0.6092 0.0256 0.062 Uiso 1 1 calc R . .
C622 C 1.1684(3) 0.5672(3) -0.0329(3) 0.059(2) Uani 1 1 d . . .
H62C H 1.1545 0.5675 -0.0610 0.070 Uiso 1 1 calc R . .
H62D H 1.1507 0.5379 -0.0243 0.070 Uiso 1 1 calc R . .
C623 C 1.2247(3) 0.5683(3) -0.0335(3) 0.071(3) Uani 1 1 d . . .
H62E H 1.2298 0.5441 -0.0572 0.085 Uiso 1 1 calc R . .
H62F H 1.2419 0.5996 -0.0389 0.085 Uiso 1 1 calc R . .
C624 C 1.2488(4) 0.5603(4) 0.0039(3) 0.088(4) Uani 1 1 d . . .
H62G H 1.2844 0.5618 0.0001 0.132 Uiso 1 1 calc R . .
H62H H 1.2330 0.5290 0.0091 0.132 Uiso 1 1 calc R . .
H62I H 1.2451 0.5847 0.0275 0.132 Uiso 1 1 calc R . .
C631 C 1.0736(2) 0.5704(2) 0.0091(2) 0.0372(17) Uani 1 1 d . . .
H63A H 1.0393 0.5758 0.0128 0.045 Uiso 1 1 calc R . .
H63B H 1.0716 0.5454 -0.0159 0.045 Uiso 1 1 calc R . .
C632 C 1.0893(3) 0.5517(2) 0.0458(2) 0.0426(18) Uani 1 1 d . . .
H63C H 1.0915 0.5761 0.0713 0.051 Uiso 1 1 calc R . .
H63D H 1.1229 0.5446 0.0423 0.051 Uiso 1 1 calc R . .
C633 C 1.0524(3) 0.5074(2) 0.0502(2) 0.0467(19) Uani 1 1 d . . .
H63E H 1.0188 0.5147 0.0532 0.056 Uiso 1 1 calc R . .
H63F H 1.0505 0.4833 0.0246 0.056 Uiso 1 1 calc R . .
C634 C 1.0657(3) 0.4873(3) 0.0866(3) 0.059(2) Uani 1 1 d . . .
H63G H 1.0405 0.4586 0.0879 0.088 Uiso 1 1 calc R . .
H63H H 1.0667 0.5107 0.1122 0.088 Uiso 1 1 calc R . .
H63I H 1.0986 0.4794 0.0837 0.088 Uiso 1 1 calc R . .
C641 C 1.1040(3) 0.6563(2) 0.0357(2) 0.0413(18) Uani 1 1 d . . .
H64A H 1.0683 0.6568 0.0394 0.050 Uiso 1 1 calc R . .
H64B H 1.1180 0.6495 0.0616 0.050 Uiso 1 1 calc R . .
C642 C 1.1310(3) 0.7051(2) 0.0309(2) 0.0411(18) Uani 1 1 d . . .
H64C H 1.1169 0.7131 0.0057 0.049 Uiso 1 1 calc R . .
H64D H 1.1670 0.7056 0.0276 0.049 Uiso 1 1 calc R . .
C643 C 1.1253(3) 0.7419(2) 0.0694(2) 0.047(2) Uani 1 1 d . . .
H64E H 1.0892 0.7394 0.0736 0.057 Uiso 1 1 calc R . .
H64F H 1.1411 0.7346 0.0942 0.057 Uiso 1 1 calc R . .
C644 C 1.1482(4) 0.7912(3) 0.0656(3) 0.077(3) Uani 1 1 d . . .
H64G H 1.1434 0.8131 0.0907 0.116 Uiso 1 1 calc R . .
H64H H 1.1323 0.7990 0.0414 0.116 Uiso 1 1 calc R . .
H64I H 1.1841 0.7942 0.0623 0.116 Uiso 1 1 calc R . .
N15 N 0.8871(3) -0.2428(3) 0.2868(2) 0.083(3) Uani 1 1 d . . .
C711 C 0.9018(4) -0.1960(3) 0.2732(3) 0.075(3) Uani 1 1 d . . .
H71A H 0.9297 -0.1757 0.2924 0.090 Uiso 1 1 calc R . .
H71B H 0.8730 -0.1803 0.2758 0.090 Uiso 1 1 calc R . .
C712 C 0.9180(4) -0.1991(3) 0.2288(3) 0.084(3) Uani 1 1 d U . .
H71C H 0.9503 -0.2092 0.2273 0.101 Uiso 1 1 calc R . .
H71D H 0.8928 -0.2235 0.2099 0.101 Uiso 1 1 calc R . .
C713 C 0.9236(5) -0.1527(4) 0.2143(4) 0.121(5) Uani 1 1 d DU . .
H71E H 0.9407 -0.1266 0.2369 0.145 Uiso 1 1 calc R . .
H71F H 0.9448 -0.1530 0.1904 0.145 Uiso 1 1 calc R . .
C714 C 0.8744(7) -0.1441(7) 0.2018(6) 0.184(8) Uani 1 1 d DU . .
H71G H 0.8793 -0.1134 0.1930 0.276 Uiso 1 1 calc R . .
H71H H 0.8533 -0.1437 0.2255 0.276 Uiso 1 1 calc R . .
H71I H 0.8579 -0.1693 0.1788 0.276 Uiso 1 1 calc R . .
C721 C 0.8774(6) -0.2307(5) 0.3314(4) 0.125(6) Uani 1 1 d . . .
H72A H 0.8524 -0.2105 0.3339 0.150 Uiso 1 1 calc R . .
H72B H 0.9088 -0.2115 0.3469 0.150 Uiso 1 1 calc R . .
C722 C 0.8586(5) -0.2726(5) 0.3521(4) 0.118(5) Uani 1 1 d U . .
H72C H 0.8831 -0.2932 0.3505 0.142 Uiso 1 1 calc R . .
H72D H 0.8263 -0.2917 0.3381 0.142 Uiso 1 1 calc R . .
C723 C 0.8515(5) -0.2520(5) 0.3991(4) 0.114(5) Uani 1 1 d U . .
H72E H 0.8839 -0.2326 0.4126 0.137 Uiso 1 1 calc R . .
H72F H 0.8273 -0.2312 0.4002 0.137 Uiso 1 1 calc R . .
C724 C 0.8327(5) -0.2915(5) 0.4232(5) 0.136(6) Uani 1 1 d U . .
H72G H 0.8287 -0.2775 0.4520 0.204 Uiso 1 1 calc R . .
H72H H 0.8570 -0.3118 0.4227 0.204 Uiso 1 1 calc R . .
H72I H 0.8003 -0.3105 0.4103 0.204 Uiso 1 1 calc R . .
C731 C 0.8400(5) -0.2744(3) 0.2584(3) 0.097(4) Uani 1 1 d U . .
H73A H 0.8519 -0.2870 0.2314 0.116 Uiso 1 1 calc R . .
H73B H 0.8266 -0.3018 0.2714 0.116 Uiso 1 1 calc R . .
C732 C 0.7976(5) -0.2516(5) 0.2500(4) 0.124(5) Uani 1 1 d U . .
H73C H 0.8109 -0.2227 0.2388 0.149 Uiso 1 1 calc R . .
H73D H 0.7830 -0.2418 0.2765 0.149 Uiso 1 1 calc R . .
C733 C 0.7565(6) -0.2838(6) 0.2195(5) 0.160(7) Uani 1 1 d U . .
H73E H 0.7726 -0.2980 0.1953 0.192 Uiso 1 1 calc R . .
H73F H 0.7402 -0.3100 0.2330 0.192 Uiso 1 1 calc R . .
C734 C 0.7177(7) -0.2632(8) 0.2042(6) 0.206(9) Uani 1 1 d U . .
H73G H 0.6936 -0.2878 0.1852 0.310 Uiso 1 1 calc R . .
H73H H 0.7328 -0.2381 0.1895 0.310 Uiso 1 1 calc R . .
H73I H 0.7004 -0.2498 0.2276 0.310 Uiso 1 1 calc R . .
C741 C 0.9250(4) -0.2722(4) 0.2799(3) 0.089(3) Uani 1 1 d DU . .
H74A H 0.9105 -0.3042 0.2852 0.107 Uiso 1 1 calc R . .
H74B H 0.9330 -0.2758 0.2504 0.107 Uiso 1 1 calc R . .
C742 C 0.9718(4) -0.2524(5) 0.3064(4) 0.115(3) Uani 1 1 d DU . .
H74C H 0.9632 -0.2448 0.3356 0.138 Uiso 1 1 calc R . .
H74D H 0.9884 -0.2223 0.2985 0.138 Uiso 1 1 calc R . .
C743 C 1.0101(4) -0.2859(4) 0.3039(3) 0.093(3) Uani 1 1 d DU . .
H74E H 1.0071 -0.3051 0.2755 0.111 Uiso 1 1 calc R . .
H74F H 1.0446 -0.2662 0.3091 0.111 Uiso 1 1 calc R . .
C744 C 1.0023(6) -0.3176(5) 0.3336(4) 0.146(5) Uani 1 1 d DU . .
H74G H 1.0263 -0.3382 0.3300 0.219 Uiso 1 1 calc R . .
H74H H 0.9681 -0.3370 0.3289 0.219 Uiso 1 1 calc R . .
H74I H 1.0071 -0.2988 0.3619 0.219 Uiso 1 1 calc R . .
N16 N 1.1241(5) 0.5328(6) 0.4417(4) 0.164(3) Uani 1 1 d U . .
C811 C 1.1292(7) 0.4848(7) 0.4375(6) 0.190(4) Uani 1 1 d DU . .
H81A H 1.1648 0.4836 0.4341 0.228 Uiso 1 1 calc R . .
H81B H 1.1093 0.4656 0.4122 0.228 Uiso 1 1 calc R . .
C812 C 1.1122(7) 0.4638(7) 0.4742(6) 0.202(5) Uani 1 1 d DU . .
H81C H 1.1207 0.4887 0.4996 0.243 Uiso 1 1 calc R . .
H81D H 1.0753 0.4526 0.4711 0.243 Uiso 1 1 calc R . .
C813 C 1.1355(8) 0.4237(7) 0.4792(6) 0.216(6) Uani 1 1 d DU . .
H81E H 1.1304 0.4018 0.4519 0.260 Uiso 1 1 calc R . .
H81F H 1.1721 0.4368 0.4841 0.260 Uiso 1 1 calc R . .
C814 C 1.1215(8) 0.3942(8) 0.5106(7) 0.239(8) Uani 1 1 d DU . .
H81G H 1.1376 0.3671 0.5058 0.358 Uiso 1 1 calc R . .
H81H H 1.0850 0.3827 0.5085 0.358 Uiso 1 1 calc R . .
H81I H 1.1324 0.4131 0.5383 0.358 Uiso 1 1 calc R . .
C821 C 1.1557(6) 0.5648(7) 0.4807(5) 0.180(4) Uani 1 1 d DU . .
H82A H 1.1609 0.5982 0.4774 0.217 Uiso 1 1 calc R . .
H82B H 1.1363 0.5615 0.5054 0.217 Uiso 1 1 calc R . .
C822 C 1.2067(7) 0.5534(7) 0.4886(6) 0.192(4) Uani 1 1 d DU . .
H82C H 1.2221 0.5458 0.4620 0.230 Uiso 1 1 calc R . .
H82D H 1.2029 0.5259 0.5025 0.230 Uiso 1 1 calc R . .
C823 C 1.2399(7) 0.5980(8) 0.5167(6) 0.197(5) Uani 1 1 d DU . .
H82E H 1.2425 0.6263 0.5038 0.237 Uiso 1 1 calc R . .
H82F H 1.2267 0.6044 0.5444 0.237 Uiso 1 1 calc R . .
C824 C 1.2899(7) 0.5841(8) 0.5196(6) 0.225(6) Uani 1 1 d DU . .
H82G H 1.3124 0.6073 0.5410 0.337 Uiso 1 1 calc R . .
H82H H 1.3047 0.5833 0.4928 0.337 Uiso 1 1 calc R . .
H82I H 1.2850 0.5527 0.5270 0.337 Uiso 1 1 calc R . .
C831 C 1.0741(7) 0.5335(6) 0.4467(5) 0.168(4) Uani 1 1 d DU . .
H83A H 1.0679 0.5324 0.4760 0.202 Uiso 1 1 calc R . .
H83B H 1.0535 0.5041 0.4296 0.202 Uiso 1 1 calc R . .
C832 C 1.0559(7) 0.5743(6) 0.4359(5) 0.176(4) Uani 1 1 d DU . .
H83C H 1.0687 0.6025 0.4580 0.212 Uiso 1 1 calc R . .
H83D H 1.0699 0.5813 0.4097 0.212 Uiso 1 1 calc R . .
C833 C 1.0004(7) 0.5665(6) 0.4310(5) 0.169(5) Uani 1 1 d DU . .
H83E H 0.9869 0.5370 0.4105 0.203 Uiso 1 1 calc R . .
H83F H 0.9862 0.5627 0.4579 0.203 Uiso 1 1 calc R . .
C834 C 0.9853(8) 0.6069(6) 0.4168(5) 0.186(6) Uani 1 1 d DU . .
H83G H 0.9487 0.6013 0.4141 0.279 Uiso 1 1 calc R . .
H83H H 0.9987 0.6102 0.3899 0.279 Uiso 1 1 calc R . .
H83I H 0.9986 0.6361 0.4372 0.279 Uiso 1 1 calc R . .
C841 C 1.1485(6) 0.5459(7) 0.4033(4) 0.160(4) Uani 1 1 d DU . .
H84A H 1.1563 0.5808 0.4065 0.192 Uiso 1 1 calc R . .
H84B H 1.1806 0.5354 0.4016 0.192 Uiso 1 1 calc R . .
C842 C 1.1174(6) 0.5249(7) 0.3629(4) 0.164(4) Uani 1 1 d DU . .
H84C H 1.1042 0.4907 0.3622 0.197 Uiso 1 1 calc R . .
H84D H 1.0883 0.5400 0.3625 0.197 Uiso 1 1 calc R . .
C843 C 1.1441(6) 0.5302(7) 0.3247(5) 0.156(5) Uani 1 1 d U . .
H84E H 1.1234 0.5083 0.3010 0.187 Uiso 1 1 calc R . .
H84F H 1.1758 0.5194 0.3273 0.187 Uiso 1 1 calc R . .
C844 C 1.1571(8) 0.5803(8) 0.3134(6) 0.217(8) Uani 1 1 d U . .
H84G H 1.1756 0.5790 0.2883 0.326 Uiso 1 1 calc R . .
H84H H 1.1778 0.6026 0.3364 0.326 Uiso 1 1 calc R . .
H84I H 1.1261 0.5908 0.3085 0.326 Uiso 1 1 calc R . .
N17 N 0.1666(5) 0.0472(5) 0.2679(4) 0.228(4) Uani 1 1 d DU . .
C911 C 0.1806(8) 0.0001(6) 0.2537(5) 0.235(7) Uani 1 1 d DU . .
H91A H 0.2156 0.0027 0.2641 0.282 Uiso 1 1 calc R . .
H91B H 0.1589 -0.0240 0.2664 0.282 Uiso 1 1 calc R . .
C912 C 0.1762(10) -0.0167(7) 0.2077(6) 0.238(7) Uani 1 1 d DU . .
H91C H 0.2032 0.0032 0.1952 0.286 Uiso 1 1 calc R . .
H91D H 0.1437 -0.0130 0.1962 0.286 Uiso 1 1 calc R . .
C913 C 0.1800(10) -0.0690(7) 0.1959(6) 0.252(7) Uani 1 1 d DU . .
H91E H 0.2101 -0.0742 0.2102 0.302 Uiso 1 1 calc R . .
H91F H 0.1500 -0.0900 0.2038 0.302 Uiso 1 1 calc R . .
C914 C 0.1833(10) -0.0789(8) 0.1495(6) 0.261(9) Uani 1 1 d DU . .
H91G H 0.1860 -0.1119 0.1403 0.392 Uiso 1 1 calc R . .
H91H H 0.2128 -0.0576 0.1421 0.392 Uiso 1 1 calc R . .
H91I H 0.1531 -0.0738 0.1358 0.392 Uiso 1 1 calc R . .
C921 C 0.1171(6) 0.0455(6) 0.2456(5) 0.235(5) Uani 1 1 d DU . .
H92A H 0.1231 0.0453 0.2160 0.282 Uiso 1 1 calc RD . .
H92B H 0.1070 0.0756 0.2566 0.282 Uiso 1 1 calc RD . .
C922 C 0.0724(7) 0.0050(8) 0.2474(8) 0.250(6) Uani 1 1 d DU . .
H92C H 0.0758 -0.0240 0.2281 0.300 Uiso 1 1 calc R . .
H92D H 0.0710 -0.0018 0.2758 0.300 Uiso 1 1 calc R . .
C923 C 0.0248(8) 0.0199(9) 0.2352(8) 0.260(7) Uani 1 1 d DU . .
H92E H 0.0203 0.0476 0.2557 0.312 Uiso 1 1 calc R . .
H92F H 0.0274 0.0290 0.2077 0.312 Uiso 1 1 calc R . .
C924 C -0.0198(8) -0.0212(9) 0.2338(8) 0.283(8) Uani 1 1 d DU . .
H92G H -0.0500 -0.0129 0.2232 0.424 Uiso 1 1 calc R . .
H92H H -0.0244 -0.0277 0.2618 0.424 Uiso 1 1 calc R . .
H92I H -0.0138 -0.0494 0.2155 0.424 Uiso 1 1 calc R . .
C931 C 0.2060(5) 0.0857(6) 0.2573(5) 0.188(4) Uani 1 1 d DU . .
H93A H 0.2042 0.0826 0.2267 0.226 Uiso 1 1 calc RD . .
H93B H 0.1978 0.1165 0.2690 0.226 Uiso 1 1 calc R . .
C932 C 0.2588(6) 0.0877(7) 0.2715(6) 0.200(5) Uani 1 1 d DU . .
H93C H 0.2715 0.0621 0.2542 0.240 Uiso 1 1 calc R . .
H93D H 0.2605 0.0834 0.3007 0.240 Uiso 1 1 calc R . .
C933 C 0.2906(7) 0.1359(7) 0.2679(6) 0.211(6) Uani 1 1 d DU . .
H93E H 0.2868 0.1403 0.2389 0.254 Uiso 1 1 calc R . .
H93F H 0.2778 0.1610 0.2858 0.254 Uiso 1 1 calc R . .
C934 C 0.3443(7) 0.1415(8) 0.2796(7) 0.245(8) Uani 1 1 d DU . .
H93G H 0.3624 0.1732 0.2770 0.367 Uiso 1 1 calc R . .
H93H H 0.3576 0.1175 0.2612 0.367 Uiso 1 1 calc R . .
H93I H 0.3485 0.1375 0.3084 0.367 Uiso 1 1 calc R . .
C941 C 0.1626(8) 0.0552(8) 0.3135(5) 0.317 Uiso 1 1 d DU . .
H94A H 0.1919 0.0462 0.3258 0.380 Uiso 1 1 calc R . .
H94B H 0.1326 0.0323 0.3188 0.380 Uiso 1 1 calc R . .
C942 C 0.1596(10) 0.1030(9) 0.3381(9) 0.334 Uiso 1 1 d DU . .
H94C H 0.1853 0.1281 0.3300 0.401 Uiso 1 1 calc RD . .
H94D H 0.1658 0.1038 0.3682 0.401 Uiso 1 1 calc R . .
C943 C 0.1078(11) 0.1110(9) 0.3294(7) 0.378 Uiso 1 1 d DU . .
H94E H 0.1118 0.1297 0.3070 0.453 Uiso 1 1 calc RD . .
H94F H 0.0879 0.0793 0.3162 0.453 Uiso 1 1 calc RD . .
C944 C 0.0735(10) 0.1321(12) 0.3570(9) 0.341 Uiso 1 1 d DU . .
H94G H 0.0456 0.1373 0.3403 0.512 Uiso 1 1 calc R . .
H94H H 0.0917 0.1625 0.3735 0.512 Uiso 1 1 calc R . .
H94I H 0.0604 0.1106 0.3757 0.512 Uiso 1 1 calc R . .
N18 N 0.8302(5) -0.4847(5) 0.2723(4) 0.181(3) Uani 1 1 d DU . .
CI11 C 0.8860(5) -0.4720(6) 0.2733(5) 0.185(4) Uani 1 1 d DU . .
HI1A H 0.8951 -0.4602 0.2475 0.222 Uiso 1 1 calc R . .
HI1B H 0.8979 -0.4451 0.2968 0.222 Uiso 1 1 calc R . .
CI12 C 0.9152(6) -0.5087(6) 0.2773(7) 0.194(5) Uani 1 1 d DU . .
HI1C H 0.8994 -0.5383 0.2577 0.233 Uiso 1 1 calc R . .
HI1D H 0.9129 -0.5155 0.3057 0.233 Uiso 1 1 calc R . .
CI13 C 0.9706(6) -0.4954(7) 0.2689(7) 0.205(6) Uani 1 1 d DU . .
HI1E H 0.9864 -0.5219 0.2725 0.246 Uiso 1 1 calc R . .
HI1F H 0.9729 -0.4917 0.2396 0.246 Uiso 1 1 calc R . .
CI14 C 0.9996(8) -0.4513(8) 0.2960(8) 0.276(10) Uani 1 1 d DU . .
HI1G H 1.0342 -0.4449 0.2880 0.415 Uiso 1 1 calc R . .
HI1H H 0.9993 -0.4551 0.3250 0.415 Uiso 1 1 calc R . .
HI1I H 0.9843 -0.4247 0.2927 0.415 Uiso 1 1 calc R . .
CI21 C 0.8095(5) -0.4470(5) 0.2592(4) 0.164(4) Uani 1 1 d DU . .
HI2A H 0.8174 -0.4463 0.2301 0.197 Uiso 1 1 calc R . .
HI2B H 0.8274 -0.4164 0.2763 0.197 Uiso 1 1 calc RD . .
CI22 C 0.7544(5) -0.4496(6) 0.2617(5) 0.174(5) Uani 1 1 d DU . .
HI2C H 0.7454 -0.4497 0.2907 0.209 Uiso 1 1 calc R . .
HI2D H 0.7353 -0.4793 0.2439 0.209 Uiso 1 1 calc R . .
CI23 C 0.7415(6) -0.4065(6) 0.2470(6) 0.179(5) Uani 1 1 d DU . .
HI2E H 0.7578 -0.3771 0.2666 0.215 Uiso 1 1 calc R . .
HI2F H 0.7542 -0.4045 0.2193 0.215 Uiso 1 1 calc R . .
CI24 C 0.6857(6) -0.4112(7) 0.2446(6) 0.204(8) Uani 1 1 d DU . .
HI2G H 0.6777 -0.3836 0.2353 0.306 Uiso 1 1 calc R . .
HI2H H 0.6733 -0.4130 0.2720 0.306 Uiso 1 1 calc RD . .
HI2I H 0.6698 -0.4401 0.2248 0.306 Uiso 1 1 calc R . .
CI31 C 0.8122(6) -0.5307(5) 0.2421(5) 0.196(5) Uani 1 1 d DU . .
HI3A H 0.7751 -0.5389 0.2407 0.235 Uiso 1 1 calc R . .
HI3B H 0.8244 -0.5559 0.2529 0.235 Uiso 1 1 calc R . .
CI32 C 0.8289(8) -0.5299(6) 0.1989(5) 0.205(5) Uani 1 1 d DU . .
HI3C H 0.8658 -0.5254 0.1995 0.246 Uiso 1 1 calc R . .
HI3D H 0.8196 -0.5029 0.1889 0.246 Uiso 1 1 calc R . .
CI33 C 0.8047(7) -0.5762(7) 0.1687(6) 0.229(6) Uani 1 1 d DU . .
HI3E H 0.7798 -0.5957 0.1833 0.275 Uiso 1 1 calc R . .
HI3F H 0.7865 -0.5682 0.1453 0.275 Uiso 1 1 calc R . .
CI34 C 0.8401(8) -0.6049(7) 0.1515(7) 0.247(9) Uani 1 1 d DU . .
HI3G H 0.8215 -0.6340 0.1334 0.371 Uiso 1 1 calc R . .
HI3H H 0.8584 -0.6130 0.1743 0.371 Uiso 1 1 calc R . .
HI3I H 0.8638 -0.5867 0.1355 0.371 Uiso 1 1 calc R . .
CI41 C 0.8130(7) -0.4926(6) 0.3138(4) 0.223(5) Uani 1 1 d DU . .
HI4A H 0.8287 -0.5173 0.3221 0.267 Uiso 1 1 calc R . .
HI4B H 0.7763 -0.5050 0.3108 0.267 Uiso 1 1 calc R . .
CI42 C 0.8247(9) -0.4492(8) 0.3484(5) 0.271(7) Uani 1 1 d DU . .
HI4C H 0.8213 -0.4214 0.3365 0.325 Uiso 1 1 calc RD . .
HI4D H 0.8602 -0.4442 0.3587 0.325 Uiso 1 1 calc R . .
CI43 C 0.7928(11) -0.4505(9) 0.3855(7) 0.305(8) Uani 1 1 d DU . .
HI4E H 0.8151 -0.4391 0.4113 0.366 Uiso 1 1 calc R . .
HI4F H 0.7702 -0.4283 0.3849 0.366 Uiso 1 1 calc R . .
CI44 C 0.7614(12) -0.4991(11) 0.3871(9) 0.368(12) Uani 1 1 d DU . .
HI4G H 0.7541 -0.5008 0.4159 0.552 Uiso 1 1 calc R . .
HI4H H 0.7798 -0.5234 0.3764 0.552 Uiso 1 1 calc R . .
HI4I H 0.7299 -0.5044 0.3702 0.552 Uiso 1 1 calc R . .
N19 N -0.1339(2) -0.0567(3) 0.4361(2) 0.077(3) Uani 1 1 d D . .
CJ11 C -0.1401(3) -0.1059(3) 0.4444(3) 0.083(3) Uani 1 1 d D . .
HJ1A H -0.1099 -0.1176 0.4358 0.099 Uiso 1 1 calc R . .
HJ1B H -0.1689 -0.1263 0.4263 0.099 Uiso 1 1 calc R . .
CJ12 C -0.1482(3) -0.1128(4) 0.4886(3) 0.102(5) Uani 1 1 d D . .
HJ1C H -0.1210 -0.0912 0.5077 0.122 Uiso 1 1 calc R . .
HJ1D H -0.1804 -0.1050 0.4968 0.122 Uiso 1 1 calc R . .
CJ13 C -0.1487(5) -0.1636(4) 0.4918(3) 0.113(5) Uani 1 1 d D . .
HJ1E H -0.1761 -0.1849 0.4726 0.136 Uiso 1 1 calc R . .
HJ1F H -0.1167 -0.1713 0.4829 0.136 Uiso 1 1 calc R . .
CJ14 C -0.1560(6) -0.1726(7) 0.5351(4) 0.171(7) Uani 1 1 d DU . .
HJ1G H -0.1560 -0.2058 0.5355 0.256 Uiso 1 1 calc R . .
HJ1H H -0.1880 -0.1657 0.5438 0.256 Uiso 1 1 calc R . .
HJ1I H -0.1286 -0.1521 0.5541 0.256 Uiso 1 1 calc R . .
CJ21 C -0.0837(3) -0.0274(3) 0.4573(3) 0.066(3) Uani 1 1 d D . .
HJ2A H -0.0863 -0.0233 0.4877 0.079 Uiso 1 1 calc R . .
HJ2B H -0.0578 -0.0459 0.4502 0.079 Uiso 1 1 calc R . .
CJ22 C -0.0656(3) 0.0210(3) 0.4470(3) 0.080(3) Uani 1 1 d D . .
HJ2C H -0.0622 0.0178 0.4168 0.096 Uiso 1 1 calc R . .
HJ2D H -0.0905 0.0406 0.4547 0.096 Uiso 1 1 calc R . .
CJ23 C -0.0161(3) 0.0449(3) 0.4700(2) 0.064(3) Uani 1 1 d D . .
HJ2E H -0.0202 0.0475 0.5001 0.076 Uiso 1 1 calc R . .
HJ2F H 0.0080 0.0244 0.4626 0.076 Uiso 1 1 calc R . .
CJ24 C 0.0059(3) 0.0932(3) 0.4619(3) 0.070(3) Uani 1 1 d D . .
HJ2G H 0.0383 0.1057 0.4778 0.105 Uiso 1 1 calc R . .
HJ2H H -0.0168 0.1143 0.4703 0.105 Uiso 1 1 calc R . .
HJ2I H 0.0107 0.0912 0.4322 0.105 Uiso 1 1 calc R . .
CJ31 C -0.1752(3) -0.0338(4) 0.4553(3) 0.098(4) Uani 1 1 d DU . .
HJ3A H -0.1728 -0.0323 0.4856 0.118 Uiso 1 1 calc R . .
HJ3B H -0.1697 -0.0009 0.4505 0.118 Uiso 1 1 calc R . .
CJ32 C -0.2279(3) -0.0601(4) 0.4378(4) 0.117(5) Uani 1 1 d DU . .
HJ3C H -0.2347 -0.0924 0.4442 0.141 Uiso 1 1 calc R . .
HJ3D H -0.2303 -0.0631 0.4073 0.141 Uiso 1 1 calc R . .
CJ33 C -0.2674(4) -0.0335(5) 0.4567(4) 0.124(5) Uani 1 1 d DU . .
HJ3E H -0.2572 0.0004 0.4551 0.149 Uiso 1 1 calc R . .
HJ3F H -0.3001 -0.0467 0.4406 0.149 Uiso 1 1 calc R . .
CJ34 C -0.2725(6) -0.0383(5) 0.5002(4) 0.152(7) Uani 1 1 d DU . .
HJ3G H -0.2974 -0.0210 0.5120 0.228 Uiso 1 1 calc R . .
HJ3H H -0.2401 -0.0253 0.5160 0.228 Uiso 1 1 calc R . .
HJ3I H -0.2835 -0.0719 0.5016 0.228 Uiso 1 1 calc R . .
CJ41 C -0.1349(4) -0.0582(4) 0.3901(3) 0.089(3) Uani 1 1 d DU . .
HJ4A H -0.1674 -0.0781 0.3774 0.106 Uiso 1 1 calc R . .
HJ4B H -0.1334 -0.0257 0.3852 0.106 Uiso 1 1 calc R . .
CJ42 C -0.0939(4) -0.0768(4) 0.3679(3) 0.089(3) Uani 1 1 d DU . .
HJ4C H -0.1027 -0.1119 0.3625 0.106 Uiso 1 1 calc R . .
HJ4D H -0.0625 -0.0663 0.3859 0.106 Uiso 1 1 calc R . .
CJ43 C -0.0851(5) -0.0598(5) 0.3262(3) 0.115(4) Uani 1 1 d DU . .
HJ4E H -0.0617 -0.0284 0.3324 0.138 Uiso 1 1 calc R . .
HJ4F H -0.0677 -0.0819 0.3090 0.138 Uiso 1 1 calc R . .
CJ44 C -0.1273(7) -0.0556(8) 0.3011(5) 0.198(7) Uani 1 1 d DU . .
HJ4G H -0.1159 -0.0463 0.2752 0.297 Uiso 1 1 calc R . .
HJ4H H -0.1433 -0.0314 0.3163 0.297 Uiso 1 1 calc R . .
HJ4I H -0.1515 -0.0861 0.2948 0.297 Uiso 1 1 calc R . .
N20 N -0.1257(3) -0.3057(3) -0.2891(2) 0.085(3) Uani 1 1 d D . .
CK11 C -0.1325(4) -0.2968(4) -0.3332(3) 0.096(3) Uani 1 1 d DU . .
HK1A H -0.1666 -0.3138 -0.3448 0.115 Uiso 1 1 calc R . .
HK1B H -0.1308 -0.2625 -0.3314 0.115 Uiso 1 1 calc R . .
CK12 C -0.0955(4) -0.3113(4) -0.3635(3) 0.108(3) Uani 1 1 d DU . .
HK1C H -0.0995 -0.3461 -0.3681 0.130 Uiso 1 1 calc R . .
HK1D H -0.0610 -0.2967 -0.3512 0.130 Uiso 1 1 calc R . .
CK13 C -0.1021(6) -0.2967(6) -0.4052(4) 0.157(5) Uani 1 1 d DU . .
HK1E H -0.0968 -0.3221 -0.4278 0.188 Uiso 1 1 calc R . .
HK1F H -0.1368 -0.2926 -0.4094 0.188 Uiso 1 1 calc R . .
CK14 C -0.0661(8) -0.2514(7) -0.4077(7) 0.228(8) Uani 1 1 d DU . .
HK1G H -0.0717 -0.2428 -0.4347 0.343 Uiso 1 1 calc R . .
HK1H H -0.0317 -0.2555 -0.4045 0.343 Uiso 1 1 calc R . .
HK1I H -0.0714 -0.2260 -0.3855 0.343 Uiso 1 1 calc R . .
CK21 C -0.0727(3) -0.2805(3) -0.2708(3) 0.081(3) Uani 1 1 d D . .
HK2A H -0.0703 -0.2832 -0.2412 0.097 Uiso 1 1 calc R . .
HK2B H -0.0488 -0.2980 -0.2851 0.097 Uiso 1 1 calc R . .
CK22 C -0.0555(3) -0.2293(3) -0.2731(3) 0.077(3) Uani 1 1 d D . .
HK2C H -0.0807 -0.2116 -0.2619 0.092 Uiso 1 1 calc R . .
HK2D H -0.0522 -0.2262 -0.3025 0.092 Uiso 1 1 calc R . .
CK23 C -0.0058(3) -0.2086(3) -0.2487(2) 0.065(3) Uani 1 1 d D . .
HK2E H -0.0104 -0.2098 -0.2191 0.078 Uiso 1 1 calc R . .
HK2F H 0.0179 -0.2290 -0.2583 0.078 Uiso 1 1 calc R . .
CK24 C 0.0173(4) -0.1592(4) -0.2519(3) 0.112(5) Uani 1 1 d DU . .
HK2G H 0.0491 -0.1487 -0.2348 0.168 Uiso 1 1 calc R . .
HK2H H -0.0054 -0.1385 -0.2421 0.168 Uiso 1 1 calc R . .
HK2I H 0.0237 -0.1577 -0.2809 0.168 Uiso 1 1 calc R . .
CK31 C -0.1321(4) -0.3582(3) -0.2908(3) 0.090(4) Uani 1 1 d DU . .
HK3A H -0.1634 -0.3747 -0.3079 0.108 Uiso 1 1 calc R . .
HK3B H -0.1040 -0.3687 -0.3052 0.108 Uiso 1 1 calc R . .
CK32 C -0.1342(5) -0.3736(4) -0.2495(4) 0.119(5) Uani 1 1 d DU . .
HK3C H -0.1624 -0.3638 -0.2348 0.143 Uiso 1 1 calc R . .
HK3D H -0.1027 -0.3581 -0.2323 0.143 Uiso 1 1 calc R . .
CK33 C -0.1409(5) -0.4267(4) -0.2557(4) 0.120(5) Uani 1 1 d DU . .
HK3E H -0.1712 -0.4418 -0.2746 0.144 Uiso 1 1 calc R . .
HK3F H -0.1118 -0.4360 -0.2694 0.144 Uiso 1 1 calc R . .
CK34 C -0.1461(6) -0.4453(5) -0.2164(5) 0.163(8) Uani 1 1 d D . .
HK3G H -0.1509 -0.4799 -0.2227 0.244 Uiso 1 1 calc R . .
HK3H H -0.1751 -0.4366 -0.2028 0.244 Uiso 1 1 calc R . .
HK3I H -0.1157 -0.4316 -0.1980 0.244 Uiso 1 1 calc R . .
CK41 C -0.1630(3) -0.2867(4) -0.2620(4) 0.103(4) Uani 1 1 d D . .
HK4A H -0.1534 -0.2880 -0.2330 0.124 Uiso 1 1 calc R . .
HK4B H -0.1594 -0.2529 -0.2636 0.124 Uiso 1 1 calc R . .
CK42 C -0.2172(3) -0.3099(4) -0.2706(4) 0.107(4) Uani 1 1 d DU . .
HK4C H -0.2225 -0.3436 -0.2681 0.128 Uiso 1 1 calc R . .
HK4D H -0.2285 -0.3084 -0.2992 0.128 Uiso 1 1 calc R . .
CK43 C -0.2481(4) -0.2836(4) -0.2387(5) 0.138(6) Uani 1 1 d DU . .
HK4E H -0.2345 -0.2832 -0.2103 0.165 Uiso 1 1 calc R . .
HK4F H -0.2434 -0.2504 -0.2424 0.165 Uiso 1 1 calc R . .
CK44 C -0.3012(5) -0.3043(6) -0.2420(6) 0.176(8) Uani 1 1 d DU . .
HK4G H -0.3178 -0.2850 -0.2217 0.263 Uiso 1 1 calc R . .
HK4H H -0.3066 -0.3365 -0.2366 0.263 Uiso 1 1 calc R . .
HK4I H -0.3152 -0.3052 -0.2701 0.263 Uiso 1 1 calc R . .
N21 N -0.1258(3) 0.1932(3) 0.4580(3) 0.080(3) Uani 1 1 d . . .
CW11 C -0.1101(4) 0.1853(4) 0.4131(3) 0.080(3) Uani 1 1 d U . .
HW1A H -0.1368 0.1905 0.3946 0.095 Uiso 1 1 calc R . .
HW1B H -0.0794 0.2094 0.4113 0.095 Uiso 1 1 calc R . .
CW12 C -0.1001(4) 0.1367(3) 0.3971(3) 0.079(3) Uani 1 1 d U . .
HW1C H -0.1321 0.1128 0.3936 0.095 Uiso 1 1 calc R . .
HW1D H -0.0777 0.1289 0.4178 0.095 Uiso 1 1 calc R . .
CW13 C -0.0761(6) 0.1344(4) 0.3560(4) 0.125(6) Uani 1 1 d . . .
HW1E H -0.0965 0.1462 0.3366 0.150 Uiso 1 1 calc R . .
HW1F H -0.0424 0.1557 0.3604 0.150 Uiso 1 1 calc R . .
CW14 C -0.0711(6) 0.0858(4) 0.3366(4) 0.125(5) Uani 1 1 d . . .
HW1G H -0.0568 0.0865 0.3096 0.187 Uiso 1 1 calc R . .
HW1H H -0.1041 0.0642 0.3327 0.187 Uiso 1 1 calc R . .
HW1I H -0.0489 0.0746 0.3547 0.187 Uiso 1 1 calc R . .
CW21 C -0.1704(4) 0.1558(4) 0.4628(4) 0.092(4) Uani 1 1 d . . .
HW2A H -0.1783 0.1614 0.4923 0.110 Uiso 1 1 calc R . .
HW2B H -0.1606 0.1248 0.4569 0.110 Uiso 1 1 calc R . .
CW22 C -0.2176(4) 0.1518(4) 0.4365(4) 0.107(4) Uani 1 1 d . . .
HW2C H -0.2308 0.1808 0.4448 0.128 Uiso 1 1 calc R . .
HW2D H -0.2098 0.1495 0.4070 0.128 Uiso 1 1 calc R . .
CW23 C -0.2564(4) 0.1096(4) 0.4409(5) 0.113(5) Uani 1 1 d U . .
HW2E H -0.2426 0.0808 0.4339 0.136 Uiso 1 1 calc R . .
HW2F H -0.2654 0.1126 0.4701 0.136 Uiso 1 1 calc R . .
CW24 C -0.3014(6) 0.1046(6) 0.4136(6) 0.162(7) Uani 1 1 d U . .
HW2G H -0.3261 0.0762 0.4166 0.243 Uiso 1 1 calc R . .
HW2H H -0.2925 0.1016 0.3847 0.243 Uiso 1 1 calc R . .
HW2I H -0.3158 0.1326 0.4212 0.243 Uiso 1 1 calc R . .
CW31 C -0.1368(4) 0.2416(3) 0.4680(3) 0.089(4) Uani 1 1 d . . .
HW3A H -0.1640 0.2434 0.4482 0.107 Uiso 1 1 calc R . .
HW3B H -0.1066 0.2651 0.4639 0.107 Uiso 1 1 calc RD . .
CW32 C -0.1521(6) 0.2550(5) 0.5118(4) 0.132(6) Uani 1 1 d U . .
HW3C H -0.1801 0.2296 0.5166 0.158 Uiso 1 1 calc R . .
HW3D H -0.1236 0.2559 0.5314 0.158 Uiso 1 1 calc R . .
CW33 C -0.1678(6) 0.3010(5) 0.5220(4) 0.118(5) Uani 1 1 d U . .
HW3E H -0.1392 0.3267 0.5188 0.142 Uiso 1 1 calc R . .
HW3F H -0.1953 0.3009 0.5017 0.142 Uiso 1 1 calc R . .
CW34 C -0.1843(6) 0.3117(5) 0.5634(4) 0.146(7) Uani 1 1 d . . .
HW3G H -0.1933 0.3426 0.5678 0.219 Uiso 1 1 calc R . .
HW3H H -0.1572 0.3123 0.5839 0.219 Uiso 1 1 calc R . .
HW3I H -0.2136 0.2872 0.5667 0.219 Uiso 1 1 calc R . .
CW41 C -0.0819(4) 0.1920(4) 0.4878(3) 0.093(3) Uani 1 1 d U . .
HW4A H -0.0913 0.2006 0.5166 0.112 Uiso 1 1 calc R . .
HW4B H -0.0773 0.1590 0.4839 0.112 Uiso 1 1 calc R . .
CW42 C -0.0335(5) 0.2230(5) 0.4837(4) 0.134(5) Uani 1 1 d U . .
HW4C H -0.0389 0.2539 0.4788 0.160 Uiso 1 1 calc RD . .
HW4D H -0.0175 0.2084 0.4595 0.160 Uiso 1 1 calc R . .
CW43 C 0.0007(6) 0.2305(6) 0.5229(5) 0.174(9) Uani 1 1 d DU . .
HW4E H -0.0193 0.2359 0.5473 0.209 Uiso 1 1 calc R . .
HW4F H 0.0127 0.2012 0.5235 0.209 Uiso 1 1 calc R . .
CW44 C 0.0454(7) 0.2714(7) 0.5271(7) 0.215(9) Uani 1 1 d DU . .
HW4G H 0.0673 0.2716 0.5514 0.323 Uiso 1 1 calc R . .
HW4H H 0.0340 0.3013 0.5306 0.323 Uiso 1 1 calc R . .
HW4I H 0.0640 0.2679 0.5021 0.323 Uiso 1 1 calc R . .
N22 N 0.4158(7) 0.4258(7) 0.5548(6) 0.349(6) Uani 1 1 d DU . .
CX11 C 0.4521(8) 0.3980(9) 0.5527(8) 0.363(7) Uani 1 1 d DU . .
HX1A H 0.4362 0.3703 0.5543 0.435 Uiso 1 1 calc RD . .
HX1B H 0.4705 0.4083 0.5752 0.435 Uiso 1 1 calc R . .
CX12 C 0.4872(13) 0.3907(12) 0.5200(10) 0.375(8) Uani 1 1 d DU . .
HX1C H 0.5155 0.4187 0.5245 0.450 Uiso 1 1 calc R . .
HX1D H 0.4697 0.3892 0.4927 0.450 Uiso 1 1 calc R . .
CX13 C 0.5083(13) 0.3464(11) 0.5179(11) 0.383(9) Uani 1 1 d DU . .
HX1E H 0.4823 0.3174 0.5070 0.459 Uiso 1 1 calc R . .
HX1F H 0.5218 0.3442 0.5457 0.459 Uiso 1 1 calc R . .
CX14 C 0.5500(12) 0.3532(13) 0.4882(11) 0.404(12) Uani 1 1 d DU . .
HX1G H 0.5755 0.3361 0.4947 0.606 Uiso 1 1 calc R . .
HX1H H 0.5652 0.3870 0.4914 0.606 Uiso 1 1 calc RD . .
HX1I H 0.5359 0.3408 0.4596 0.606 Uiso 1 1 calc R . .
CX21 C 0.3744(9) 0.4040(8) 0.5247(8) 0.339(7) Uani 1 1 d DU . .
HX2A H 0.3846 0.4110 0.4974 0.407 Uiso 1 1 calc R . .
HX2B H 0.3464 0.4198 0.5321 0.407 Uiso 1 1 calc R . .
CX22 C 0.3542(9) 0.3512(8) 0.5191(9) 0.340(8) Uani 1 1 d DU . .
HX2C H 0.3775 0.3370 0.5117 0.408 Uiso 1 1 calc RD . .
HX2D H 0.3454 0.3445 0.5423 0.408 Uiso 1 1 calc RD . .
CX23 C 0.3104(10) 0.3329(9) 0.4876(8) 0.324(9) Uani 1 1 d DU . .
HX2E H 0.3193 0.3429 0.4611 0.388 Uiso 1 1 calc R . .
HX2F H 0.3019 0.2979 0.4825 0.388 Uiso 1 1 calc R . .
CX24 C 0.2662(9) 0.3515(10) 0.5024(9) 0.315(10) Uani 1 1 d DU . .
HX2G H 0.2388 0.3412 0.4807 0.472 Uiso 1 1 calc R . .
HX2H H 0.2753 0.3862 0.5091 0.472 Uiso 1 1 calc R . .
HX2I H 0.2555 0.3394 0.5274 0.472 Uiso 1 1 calc R . .
CX31 C 0.4379(10) 0.4719(7) 0.5465(8) 0.353(7) Uani 1 1 d DU . .
HX3A H 0.4098 0.4865 0.5401 0.423 Uiso 1 1 calc R . .
HX3B H 0.4553 0.4664 0.5206 0.423 Uiso 1 1 calc RD . .
CX32 C 0.4739(12) 0.5087(9) 0.5770(9) 0.351(8) Uani 1 1 d DU . .
HX3C H 0.5070 0.5000 0.5770 0.421 Uiso 1 1 calc R . .
HX3D H 0.4620 0.5088 0.6052 0.421 Uiso 1 1 calc R . .
CX33 C 0.4804(13) 0.5587(9) 0.5676(8) 0.349(9) Uani 1 1 d DU . .
HX3E H 0.5157 0.5710 0.5623 0.419 Uiso 1 1 calc R . .
HX3F H 0.4589 0.5581 0.5427 0.419 Uiso 1 1 calc R . .
CX34 C 0.4656(13) 0.5900(10) 0.6047(10) 0.348(11) Uani 1 1 d DU . .
HX3G H 0.4685 0.6221 0.5990 0.522 Uiso 1 1 calc R . .
HX3H H 0.4879 0.5913 0.6290 0.522 Uiso 1 1 calc R . .
HX3I H 0.4310 0.5771 0.6101 0.522 Uiso 1 1 calc R . .
CX41 C 0.3978(11) 0.4308(10) 0.5945(6) 0.355(7) Uani 1 1 d DU . .
HX4A H 0.4279 0.4468 0.6133 0.426 Uiso 1 1 calc RD . .
HX4B H 0.3890 0.3980 0.5996 0.426 Uiso 1 1 calc R . .
CX42 C 0.3572(11) 0.4531(13) 0.6124(8) 0.368(8) Uani 1 1 d DU . .
HX4C H 0.3251 0.4293 0.6077 0.441 Uiso 1 1 calc R . .
HX4D H 0.3537 0.4793 0.5982 0.441 Uiso 1 1 calc RD . .
CX43 C 0.3686(13) 0.4724(10) 0.6592(9) 0.367(9) Uani 1 1 d DU . .
HX4E H 0.3941 0.5025 0.6635 0.441 Uiso 1 1 calc R . .
HX4F H 0.3378 0.4792 0.6716 0.441 Uiso 1 1 calc R . .
CX44 C 0.3877(13) 0.4373(13) 0.6808(7) 0.404(13) Uani 1 1 d DU . .
HX4G H 0.3922 0.4497 0.7108 0.606 Uiso 1 1 calc R . .
HX4H H 0.4198 0.4328 0.6704 0.606 Uiso 1 1 calc RD . .
HX4I H 0.3633 0.4069 0.6753 0.606 Uiso 1 1 calc R . .
N23 N 0.5911(6) 0.0524(6) -0.0822(5) 0.314(6) Uani 1 1 d DU . .
CY11 C 0.5550(8) 0.0804(9) -0.0739(6) 0.318(7) Uani 1 1 d DU . .
HY1A H 0.5264 0.0656 -0.0946 0.381 Uiso 1 1 calc R . .
HY1B H 0.5698 0.1114 -0.0810 0.381 Uiso 1 1 calc R . .
CY12 C 0.5324(10) 0.0915(11) -0.0330(8) 0.326(8) Uani 1 1 d DU . .
HY1C H 0.5050 0.0646 -0.0302 0.391 Uiso 1 1 calc RD . .
HY1D H 0.5583 0.0958 -0.0100 0.391 Uiso 1 1 calc RD . .
CY13 C 0.5124(12) 0.1355(9) -0.0300(9) 0.331(9) Uani 1 1 d DU . .
HY1E H 0.5401 0.1639 -0.0225 0.397 Uiso 1 1 calc R . .
HY1F H 0.4959 0.1363 -0.0570 0.397 Uiso 1 1 calc R . .
CY14 C 0.4754(11) 0.1355(12) 0.0027(9) 0.371(12) Uani 1 1 d DU . .
HY1G H 0.4547 0.1582 -0.0005 0.556 Uiso 1 1 calc R . .
HY1H H 0.4934 0.1446 0.0302 0.556 Uiso 1 1 calc RD . .
HY1I H 0.4540 0.1037 -0.0003 0.556 Uiso 1 1 calc R . .
CY21 C 0.6346(6) 0.0755(8) -0.0556(6) 0.305(7) Uani 1 1 d DU . .
HY2A H 0.6232 0.0742 -0.0275 0.367 Uiso 1 1 calc RD . .
HY2B H 0.6389 0.1091 -0.0582 0.367 Uiso 1 1 calc R . .
CY22 C 0.6866(7) 0.0691(9) -0.0523(8) 0.297(7) Uani 1 1 d DU . .
HY2C H 0.6987 0.0642 -0.0805 0.357 Uiso 1 1 calc RD . .
HY2D H 0.6863 0.0398 -0.0412 0.357 Uiso 1 1 calc R . .
CY23 C 0.7227(9) 0.1091(8) -0.0254(7) 0.282(8) Uani 1 1 d DU . .
HY2E H 0.7213 0.1069 0.0043 0.338 Uiso 1 1 calc R . .
HY2F H 0.7167 0.1402 -0.0292 0.338 Uiso 1 1 calc R . .
CY24 C 0.7716(8) 0.1008(10) -0.0420(9) 0.302(10) Uani 1 1 d DU . .
HY2G H 0.7995 0.1229 -0.0247 0.453 Uiso 1 1 calc R . .
HY2H H 0.7728 0.1059 -0.0706 0.453 Uiso 1 1 calc R . .
HY2I H 0.7741 0.0682 -0.0412 0.453 Uiso 1 1 calc R . .
CY31 C 0.5726(10) 0.0069(7) -0.0740(7) 0.332(7) Uani 1 1 d DU . .
HY3A H 0.5423 0.0095 -0.0589 0.398 Uiso 1 1 calc R . .
HY3B H 0.5976 0.0025 -0.0534 0.398 Uiso 1 1 calc R . .
CY32 C 0.5585(11) -0.0402(8) -0.1038(8) 0.363(8) Uani 1 1 d DU . .
HY3C H 0.5893 -0.0482 -0.1154 0.435 Uiso 1 1 calc R . .
HY3D H 0.5365 -0.0369 -0.1271 0.435 Uiso 1 1 calc RD . .
CY33 C 0.5317(11) -0.0810(9) -0.0841(10) 0.369(9) Uani 1 1 d DU . .
HY3E H 0.5310 -0.0708 -0.0537 0.442 Uiso 1 1 calc R . .
HY3F H 0.4969 -0.0934 -0.0964 0.442 Uiso 1 1 calc R . .
CY34 C 0.5632(13) -0.1183(11) -0.0941(10) 0.396(12) Uani 1 1 d DU . .
HY3G H 0.5501 -0.1452 -0.0808 0.594 Uiso 1 1 calc R . .
HY3H H 0.5981 -0.1044 -0.0837 0.594 Uiso 1 1 calc R . .
HY3I H 0.5616 -0.1293 -0.1242 0.594 Uiso 1 1 calc R . .
CY41 C 0.6031(7) 0.0494(9) -0.1241(5) 0.322(8) Uiso 1 1 d DU . .
HY4A H 0.5982 0.0147 -0.1331 0.387 Uiso 1 1 calc RD . .
HY4B H 0.6400 0.0609 -0.1204 0.387 Uiso 1 1 calc RD . .
CY42 C 0.5924(10) 0.0634(12) -0.1643(7) 0.327(10) Uiso 1 1 d DU . .
HY4C H 0.5926 0.0976 -0.1596 0.392 Uiso 1 1 calc R . .
HY4D H 0.5588 0.0456 -0.1765 0.392 Uiso 1 1 calc R . .
CY43 C 0.6316(12) 0.0526(12) -0.1938(8) 0.349(12) Uiso 1 1 d DU . .
HY4E H 0.6249 0.0183 -0.2058 0.419 Uiso 1 1 calc R . .
HY4F H 0.6654 0.0622 -0.1792 0.419 Uiso 1 1 calc R . .
CY44 C 0.6280(10) 0.0810(11) -0.2274(7) 0.356(16) Uiso 1 1 d DU . .
HY4G H 0.6448 0.0685 -0.2515 0.534 Uiso 1 1 calc R . .
HY4H H 0.6442 0.1143 -0.2169 0.534 Uiso 1 1 calc R . .
HY4I H 0.5927 0.0785 -0.2356 0.534 Uiso 1 1 calc RD . .
N24 N 0.5959(6) -0.1577(6) 0.1839(5) 0.278(3) Uani 1 1 d DU . .
CZ11 C 0.5854(8) -0.1524(7) 0.1435(5) 0.253(5) Uani 1 1 d DU . .
HZ1A H 0.5835 -0.1189 0.1446 0.304 Uiso 1 1 calc R . .
HZ1B H 0.5515 -0.1720 0.1340 0.304 Uiso 1 1 calc R . .
CZ12 C 0.6199(8) -0.1645(9) 0.1109(6) 0.248(6) Uani 1 1 d DU . .
HZ1C H 0.6540 -0.1448 0.1192 0.297 Uiso 1 1 calc RD . .
HZ1D H 0.6218 -0.1982 0.1086 0.297 Uiso 1 1 calc RD . .
CZ13 C 0.6027(8) -0.1566(9) 0.0697(6) 0.236(6) Uani 1 1 d DU . .
HZ1E H 0.5702 -0.1786 0.0597 0.284 Uiso 1 1 calc R . .
HZ1F H 0.5982 -0.1237 0.0721 0.284 Uiso 1 1 calc R . .
CZ14 C 0.6413(9) -0.1653(9) 0.0401(7) 0.259(8) Uani 1 1 d DU . .
HZ1G H 0.6302 -0.1613 0.0126 0.389 Uiso 1 1 calc R . .
HZ1H H 0.6461 -0.1977 0.0386 0.389 Uiso 1 1 calc R . .
HZ1I H 0.6730 -0.1427 0.0498 0.389 Uiso 1 1 calc R . .
CZ21 C 0.5622(8) -0.1425(8) 0.2113(6) 0.283(5) Uani 1 1 d DU . .
HZ2A H 0.5744 -0.1459 0.2391 0.340 Uiso 1 1 calc R . .
HZ2B H 0.5302 -0.1661 0.2040 0.340 Uiso 1 1 calc R . .
CZ22 C 0.5491(11) -0.0956(8) 0.2173(9) 0.295(6) Uani 1 1 d DU . .
HZ2C H 0.5356 -0.0903 0.1906 0.354 Uiso 1 1 calc R . .
HZ2D H 0.5794 -0.0703 0.2271 0.354 Uiso 1 1 calc R . .
CZ23 C 0.5105(11) -0.0940(9) 0.2488(9) 0.308(7) Uani 1 1 d DU . .
HZ2E H 0.4789 -0.1166 0.2376 0.370 Uiso 1 1 calc R . .
HZ2F H 0.5225 -0.1029 0.2744 0.370 Uiso 1 1 calc R . .
CZ24 C 0.5020(10) -0.0445(9) 0.2582(7) 0.350(10) Uani 1 1 d DU . .
HZ2G H 0.4713 -0.0444 0.2727 0.525 Uiso 1 1 calc R . .
HZ2H H 0.4988 -0.0330 0.2323 0.525 Uiso 1 1 calc R . .
HZ2I H 0.5305 -0.0237 0.2759 0.525 Uiso 1 1 calc RD . .
CZ31 C 0.5919(8) -0.2081(6) 0.1835(6) 0.278(3) Uani 1 1 d DU . .
HZ3A H 0.6048 -0.2118 0.2109 0.334 Uiso 1 1 calc R . .
HZ3B H 0.6136 -0.2203 0.1625 0.334 Uiso 1 1 calc RD . .
CZ32 C 0.5387(8) -0.2385(8) 0.1740(9) 0.278(3) Uani 1 1 d DU . .
HZ3C H 0.5220 -0.2299 0.1502 0.334 Uiso 1 1 calc R . .
HZ3D H 0.5187 -0.2334 0.1984 0.334 Uiso 1 1 calc R . .
CZ33 C 0.5434(9) -0.2910(8) 0.1634(9) 0.278(3) Uani 1 1 d DU . .
HZ3E H 0.5515 -0.2989 0.1341 0.334 Uiso 1 1 calc R . .
HZ3F H 0.5707 -0.2960 0.1814 0.334 Uiso 1 1 calc R . .
CZ34 C 0.4951(9) -0.3223(8) 0.1699(8) 0.278(3) Uani 1 1 d DU . .
HZ3G H 0.4971 -0.3556 0.1614 0.417 Uiso 1 1 calc R . .
HZ3H H 0.4678 -0.3158 0.1534 0.417 Uiso 1 1 calc R . .
HZ3I H 0.4886 -0.3161 0.1994 0.417 Uiso 1 1 calc R . .
CZ41 C 0.6461(7) -0.1336(8) 0.1987(7) 0.293(5) Uani 1 1 d DU . .
HZ4A H 0.6528 -0.1041 0.1873 0.352 Uiso 1 1 calc R . .
HZ4B H 0.6682 -0.1536 0.1850 0.352 Uiso 1 1 calc R . .
CZ42 C 0.6650(9) -0.1195(11) 0.2438(7) 0.296(6) Uani 1 1 d DU . .
HZ4C H 0.6563 -0.1478 0.2567 0.355 Uiso 1 1 calc R . .
HZ4D H 0.6465 -0.0961 0.2576 0.355 Uiso 1 1 calc R . .
CZ43 C 0.7205(9) -0.0986(9) 0.2533(8) 0.289(7) Uani 1 1 d DU . .
HZ4E H 0.7277 -0.0654 0.2492 0.346 Uiso 1 1 calc R . .
HZ4F H 0.7295 -0.0984 0.2828 0.346 Uiso 1 1 calc R . .
CZ44 C 0.7518(9) -0.1253(10) 0.2268(8) 0.283(9) Uani 1 1 d DU . .
HZ4G H 0.7869 -0.1081 0.2315 0.424 Uiso 1 1 calc R . .
HZ4H H 0.7406 -0.1286 0.1975 0.424 Uiso 1 1 calc R . .
HZ4I H 0.7486 -0.1568 0.2337 0.424 Uiso 1 1 calc R . .
C58 C 0.5120(5) -0.2769(4) 0.0394(4) 0.120(5) Uani 1 1 d DU . .
H58A H 0.4923 -0.2560 0.0546 0.180 Uiso 1 1 calc R . .
H58B H 0.5166 -0.2698 0.0116 0.180 Uiso 1 1 calc R . .
H58C H 0.5447 -0.2720 0.0545 0.180 Uiso 1 1 calc R . .
C57 C 0.4846(4) -0.3278(3) 0.0358(3) 0.080(3) Uani 1 1 d D . .
H57A H 0.4791 -0.3344 0.0641 0.096 Uiso 1 1 calc R . .
H57B H 0.4513 -0.3322 0.0211 0.096 Uiso 1 1 calc R . .
O161 O 0.5105(2) -0.3609(2) 0.0144(2) 0.077(2) Uani 1 1 d D . .
C59 C 0.5560(5) -0.3654(5) 0.0347(5) 0.131(5) Uani 1 1 d D . .
H59A H 0.5670 -0.3380 0.0579 0.157 Uiso 1 1 calc R . .
H59B H 0.5824 -0.3645 0.0148 0.157 Uiso 1 1 calc R . .
C60 C 0.5502(7) -0.4101(7) 0.0514(6) 0.198(10) Uani 1 1 d D . .
H60A H 0.5823 -0.4116 0.0646 0.297 Uiso 1 1 calc R . .
H60B H 0.5395 -0.4374 0.0286 0.297 Uiso 1 1 calc R . .
H60C H 0.5249 -0.4107 0.0719 0.297 Uiso 1 1 calc R . .
N35 N 0.5129(4) -0.4034(4) -0.2006(3) 0.132(4) Uani 1 1 d DU . .
OW1 O 0.5198(3) 0.1143(3) 0.2726(3) 0.095(3) Uani 0.50 1 d P . .
N39 N 0.5198(3) 0.1143(3) 0.2726(3) 0.095(3) Uani 0.50 1 d PD . .
C89 C 0.5541(11) 0.1338(12) 0.2570(11) 0.191(17) Uani 0.50 1 d PDU . .
C90 C 0.5957(10) 0.1681(11) 0.2428(10) 0.182(18) Uani 0.50 1 d PD . .
H90A H 0.5846 0.1974 0.2412 0.273 Uiso 0.50 1 calc PR . .
H90B H 0.6046 0.1541 0.2154 0.273 Uiso 0.50 1 calc PR . .
H90C H 0.6250 0.1753 0.2627 0.273 Uiso 0.50 1 calc PR . .
OW2 O 0.4954(3) 0.1496(3) 0.4884(3) 0.095(3) Uani 0.50 1 d P . .
N34 N 0.4954(3) 0.1496(3) 0.4884(3) 0.095(3) Uani 0.50 1 d PDU . .
C79 C 0.4526(4) 0.1445(11) 0.4943(8) 0.118(5) Uani 0.50 1 d PDU . .
C80 C 0.3969(4) 0.1408(11) 0.4913(9) 0.135(8) Uani 0.50 1 d PDU . .
H80J H 0.3863 0.1446 0.4636 0.202 Uiso 0.50 1 calc PR . .
H80K H 0.3884 0.1656 0.5122 0.202 Uiso 0.50 1 calc PR . .
H80L H 0.3797 0.1096 0.4960 0.202 Uiso 0.50 1 calc PR . .
N25 N 0.1745(4) -0.2832(3) -0.0739(3) 0.117(4) Uani 1 1 d D . .
C61 C 0.2020(6) -0.2505(4) -0.0576(5) 0.161(8) Uani 1 1 d DU . .
C62 C 0.2368(8) -0.2060(6) -0.0366(6) 0.240(11) Uani 1 1 d DU . .
H62J H 0.2413 -0.1831 -0.0552 0.360 Uiso 1 1 calc R . .
H62K H 0.2692 -0.2128 -0.0295 0.360 Uiso 1 1 calc R . .
H62L H 0.2227 -0.1927 -0.0112 0.360 Uiso 1 1 calc R . .
N26 N 0.2707(8) -0.1910(7) 0.4640(6) 0.266(10) Uani 1 1 d D . .
C63 C 0.2743(10) -0.1648(7) 0.4426(7) 0.266(10) Uani 1 1 d D . .
C64 C 0.2799(8) -0.1284(8) 0.4161(7) 0.266(10) Uani 1 1 d D . .
H64J H 0.2976 -0.0977 0.4324 0.399 Uiso 1 1 calc RD . .
H64K H 0.2467 -0.1258 0.4060 0.399 Uiso 1 1 calc R . .
H64L H 0.2991 -0.1376 0.3924 0.399 Uiso 1 1 calc R . .
N27 N 0.7068(10) -0.0516(9) -0.1635(11) 0.192(16) Uani 0.50 1 d PD . .
C65 C 0.7040(10) -0.0855(8) -0.1512(8) 0.144(17) Uani 0.50 1 d PD . .
C66 C 0.7040(8) -0.1322(9) -0.1409(9) 0.127(12) Uani 0.50 1 d PD . .
H66A H 0.6736 -0.1549 -0.1537 0.190 Uiso 0.50 1 calc PR . .
H66B H 0.7049 -0.1296 -0.1107 0.190 Uiso 0.50 1 calc PR . .
H66C H 0.7335 -0.1431 -0.1515 0.190 Uiso 0.50 1 calc PR . .
N28 N 0.6856(11) -0.5598(10) 0.2423(9) 0.39(2) Uani 1 1 d D . .
C67 C 0.6545(9) -0.5910(9) 0.2284(8) 0.223(13) Uani 1 1 d DU . .
C68 C 0.6096(10) -0.6287(10) 0.2114(9) 0.296(16) Uani 1 1 d DU . .
H68A H 0.6030 -0.6515 0.2301 0.444 Uiso 1 1 calc R . .
H68B H 0.6157 -0.6451 0.1839 0.444 Uiso 1 1 calc R . .
H68C H 0.5806 -0.6145 0.2091 0.444 Uiso 1 1 calc R . .
N29 N 0.3387(16) 0.0037(10) -0.2721(11) 0.23(2) Uani 0.50 1 d PD . .
C69 C 0.3508(16) -0.0310(10) -0.2812(9) 0.24(3) Uani 0.50 1 d PD . .
C70 C 0.3572(13) -0.0803(9) -0.2943(8) 0.167(17) Uani 0.50 1 d PD . .
H70A H 0.3423 -0.0930 -0.3227 0.251 Uiso 0.50 1 calc PR . .
H70B H 0.3405 -0.1000 -0.2755 0.251 Uiso 0.50 1 calc PR . .
H70C H 0.3930 -0.0805 -0.2933 0.251 Uiso 0.50 1 calc PR . .
N30 N 0.3227(7) -0.3611(7) -0.1386(5) 0.228(10) Uani 1 1 d D . .
C71 C 0.3310(6) -0.3569(5) -0.1041(5) 0.145(7) Uani 1 1 d DU . .
C72 C 0.3440(4) -0.3586(5) -0.0604(5) 0.144(6) Uani 1 1 d DU . .
H72J H 0.3157 -0.3778 -0.0494 0.216 Uiso 1 1 calc R . .
H72K H 0.3518 -0.3264 -0.0438 0.216 Uiso 1 1 calc R . .
H72L H 0.3733 -0.3727 -0.0590 0.216 Uiso 1 1 calc R . .
N31 N -0.2109(10) 0.0226(10) 0.3595(9) 0.142(15) Uani 0.50 1 d PDU A 2
C73 C -0.2338(10) 0.0309(11) 0.3338(8) 0.132(11) Uani 0.50 1 d PDU A 2
C74 C -0.2697(11) 0.0334(12) 0.3000(8) 0.155(13) Uani 0.50 1 d PDU A 2
H74J H -0.2523 0.0352 0.2745 0.232 Uiso 0.50 1 calc PR A 2
H74K H -0.2835 0.0617 0.3079 0.232 Uiso 0.50 1 calc PR A 2
H74L H -0.2969 0.0051 0.2954 0.232 Uiso 0.50 1 calc PR A 2
N32 N 0.6706(18) -0.2803(15) 0.0921(17) 0.46(7) Uani 0.50 1 d PD . .
C75 C 0.6904(10) -0.3100(11) 0.0939(12) 0.20(3) Uani 0.50 1 d PD . .
C76 C 0.7152(11) -0.3462(10) 0.1063(9) 0.134(12) Uani 0.50 1 d PDU . .
H76A H 0.7322 -0.3340 0.1341 0.201 Uiso 0.50 1 calc PR . .
H76B H 0.7399 -0.3532 0.0864 0.201 Uiso 0.50 1 calc PR . .
H76C H 0.6900 -0.3752 0.1066 0.201 Uiso 0.50 1 calc PR . .
N33 N 0.220(2) 0.5275(16) 0.1110(16) 0.60(4) Uani 1 1 d DU . .
C77 C 0.238(2) 0.4962(16) 0.1112 0.544 Uani 1 1 d DU . .
C78 C 0.2682(13) 0.4611(12) 0.1167(9) 0.40(2) Uani 1 1 d DU . .
H78A H 0.2460 0.4300 0.1157 0.593 Uiso 1 1 calc R . .
H78B H 0.2876 0.4712 0.1436 0.593 Uiso 1 1 calc R . .
H78C H 0.2911 0.4588 0.0944 0.593 Uiso 1 1 calc RD . .
C81 C 0.5290(5) -0.4078(6) -0.2318(3) 0.166(5) Uani 1 1 d DU . .
C82 C 0.5447(7) -0.4140(8) -0.2751(4) 0.229(9) Uani 1 1 d DU . .
H82J H 0.5170 -0.4344 -0.2938 0.252 Uiso 1 1 calc R . .
H82K H 0.5738 -0.4287 -0.2766 0.252 Uiso 1 1 calc R . .
H82L H 0.5536 -0.3831 -0.2832 0.252 Uiso 1 1 calc R . .
N36 N -0.2838(9) -0.0216(10) 0.3600(9) 0.201(18) Uani 0.50 1 d PD B 1
C83 C -0.2453(8) 0.0013(12) 0.3707(10) 0.168(19) Uani 0.50 1 d PD B 1
C84 C -0.1933(7) 0.0290(7) 0.3704(8) 0.089(9) Uani 0.50 1 d PDU B 1
H84J H -0.1727 0.0084 0.3563 0.134 Uiso 0.50 1 calc PR B 1
H84K H -0.1794 0.0418 0.3991 0.134 Uiso 0.50 1 calc PR B 1
H84L H -0.1936 0.0552 0.3558 0.134 Uiso 0.50 1 calc PR B 1
N37 N 0.2347(12) 0.2404(8) 0.3632(8) 0.155(10) Uani 0.50 1 d PDU . .
C85 C 0.2613(16) 0.2212(14) 0.3812(13) 0.21(2) Uani 0.50 1 d PDU . .
C86 C 0.2776(13) 0.1789(12) 0.3927(10) 0.180(15) Uani 0.50 1 d PDU . .
H86A H 0.2714 0.1777 0.4218 0.269 Uiso 0.50 1 calc PR . .
H86B H 0.3135 0.1818 0.3891 0.269 Uiso 0.50 1 calc PR . .
H86C H 0.2586 0.1498 0.3748 0.269 Uiso 0.50 1 calc PR . .
N38 N 0.4226(8) -0.0585(8) 0.3877(9) 0.125(8) Uani 0.50 1 d PDU . .
C87 C 0.4162(14) -0.0498(13) 0.4231(9) 0.165(15) Uani 0.50 1 d PDU . .
C88 C 0.3949(11) -0.0465(19) 0.4650(9) 0.27(3) Uani 0.50 1 d PDU . .
H88A H 0.3821 -0.0175 0.4714 0.411 Uiso 0.50 1 calc PR . .
H88B H 0.4211 -0.0459 0.4862 0.411 Uiso 0.50 1 calc PR . .
H88C H 0.3675 -0.0741 0.4646 0.411 Uiso 0.50 1 calc PRD . .
OW3 O 0.5998(10) -0.4086(10) 0.1563(8) 0.188(10) Uani 0.50 1 d PU . .
OW4 O 0.5707(11) -0.2611(12) -0.1912(11) 0.245(16) Uani 0.50 1 d P . .
OW5 O 0.7107(10) 0.3715(18) 0.3252(12) 0.32(3) Uani 0.50 1 d PD . .
OW6 O 0.631(2) 0.337(2) 0.368(2) 0.47(4) Uani 0.50 1 d PDU . .

loop_
_atom_site_aniso_label
_atom_site_aniso_U_11
_atom_site_aniso_U_22
_atom_site_aniso_U_33
_atom_site_aniso_U_23
_atom_site_aniso_U_13
_atom_site_aniso_U_12
Mo1 0.0487(4) 0.0411(4) 0.0596(5) 0.0016(3) 0.0117(4) 0.0018(3)
Mo2 0.0524(4) 0.0325(3) 0.0351(3) 0.0035(3) 0.0008(3) 0.0103(3)
Mo3 0.0638(5) 0.0256(3) 0.0408(4) 0.0053(3) 0.0060(3) 0.0087(3)
Mo4 0.0698(5) 0.0343(4) 0.0345(4) 0.0045(3) 0.0122(3) 0.0065(3)
Mo5 0.0610(5) 0.0290(3) 0.0437(4) 0.0021(3) 0.0060(3) 0.0117(3)
Mo6 0.0473(4) 0.0342(3) 0.0384(4) 0.0046(3) 0.0026(3) 0.0027(3)
Mo7 0.0336(4) 0.0468(4) 0.0641(5) 0.0262(3) 0.0115(3) 0.0111(3)
Mo8 0.0467(4) 0.0372(4) 0.0676(5) 0.0156(3) 0.0129(4) 0.0075(3)
Mo9 0.0433(4) 0.0403(4) 0.0533(4) 0.0141(3) 0.0002(3) -0.0003(3)
Mo10 0.0392(4) 0.0504(4) 0.0620(5) 0.0133(4) 0.0073(3) 0.0164(3)
Mo11 0.0399(4) 0.0703(5) 0.0504(4) 0.0044(4) 0.0051(3) 0.0138(4)
Mo12 0.0401(4) 0.0509(4) 0.0606(5) 0.0023(4) 0.0160(3) -0.0052(3)
Mo13 0.0584(5) 0.0409(4) 0.1372(9) 0.0157(5) 0.0324(5) 0.0256(4)
Mo14 0.0488(4) 0.0475(4) 0.0766(5) -0.0037(4) 0.0040(4) 0.0139(4)
Mo15 0.0705(6) 0.0879(7) 0.0905(7) -0.0043(6) -0.0280(5) 0.0378(5)
Mo16 0.0514(6) 0.0481(5) 0.3141(10) 0.0224(8) 0.0505(7) 0.0076(4)
Mo17 0.1297(7) 0.1055(8) 0.1133(8) 0.0431(6) 0.0744(6) 0.0594(6)
Mo18 0.0682(6) 0.0445(4) 0.1050(7) 0.0152(5) 0.0263(5) 0.0292(4)
Mo19 0.0589(6) 0.0538(6) 0.3665(18) 0.0818(9) 0.0616(9) 0.0298(5)
Mo20 0.0517(5) 0.0734(6) 0.1455(9) 0.0624(6) 0.0035(6) 0.0015(5)
Mo21 0.0413(5) 0.0366(4) 0.1957(12) 0.0295(6) 0.0301(6) 0.0070(4)
Mo22 0.0847(8) 0.0910(9) 0.2105(14) -0.0287(9) 0.0452(8) -0.0194(7)
Mo23 0.0463(5) 0.0656(6) 0.1746(11) 0.0311(7) 0.0321(6) 0.0051(4)
Mo24 0.0452(5) 0.0606(5) 0.1460(10) 0.0430(6) 0.0007(5) 0.0090(4)
Mo25 0.0458(4) 0.0474(4) 0.0494(4) 0.0130(3) 0.0122(3) 0.0052(3)
Mo26 0.0711(5) 0.0403(4) 0.0682(5) 0.0150(4) 0.0305(4) 0.0169(4)
Mo27 0.0576(5) 0.1004(7) 0.0509(5) 0.0152(5) -0.0023(4) -0.0022(5)
Mo28 0.1071(7) 0.0376(4) 0.0692(5) 0.0051(4) 0.0437(5) 0.0097(4)
Mo29 0.0680(5) 0.0677(5) 0.0455(4) 0.0174(4) 0.0054(4) 0.0107(4)
Mo30 0.0607(5) 0.0508(5) 0.0601(5) 0.0063(4) 0.0218(4) -0.0055(4)
Mo31 0.0459(4) 0.0456(4) 0.0510(4) 0.0155(3) 0.0070(3) 0.0005(3)
Mo32 0.0546(4) 0.0294(3) 0.0437(4) 0.0040(3) 0.0100(3) 0.0119(3)
Mo33 0.0933(6) 0.0334(4) 0.0369(4) 0.0051(3) 0.0023(4) 0.0026(4)
Mo34 0.0803(6) 0.0302(4) 0.0542(4) 0.0106(3) 0.0226(4) 0.0177(4)
Mo35 0.0630(5) 0.0345(4) 0.0477(4) 0.0049(3) -0.0098(3) 0.0030(3)
Mo36 0.0538(5) 0.0446(4) 0.0821(5) 0.0243(4) 0.0278(4) 0.0143(4)
Mo37 0.0759(7) 0.0878(6) 0.2353(8) 0.0526(6) 0.0074(6) 0.0307(5)
Mo38 0.0598(5) 0.1010(5) 0.2167(8) 0.0482(7) -0.0079(6) -0.0002(4)
Mo39 0.0660(5) 0.1008(7) 0.0989(7) 0.0061(5) 0.0128(5) 0.0166(5)
Mo40 0.0799(6) 0.0536(5) 0.0920(6) 0.0130(5) -0.0107(5) 0.0050(4)
Mo41 0.1366(9) 0.1085(7) 0.1643(7) 0.0593(6) -0.0879(6) -0.0282(7)
Mo42 0.1062(7) 0.0531(5) 0.1023(7) 0.0177(5) -0.0099(5) 0.0174(5)
Mo43 0.1428(11) 0.0627(6) 0.1489(11) 0.0332(7) 0.0429(9) 0.0534(7)
Mo44 0.1046(7) 0.0546(5) 0.0952(7) 0.0053(5) 0.0212(6) 0.0009(5)
Mo45 0.1530(10) 0.1291(11) 0.0652(6) 0.0124(7) 0.0220(6) 0.0231(8)
Mo46 0.0823(7) 0.0816(8) 0.1787(7) 0.0524(7) 0.0314(6) 0.0167(5)
Mo47 0.1260(9) 0.0839(7) 0.0773(6) 0.0132(5) -0.0192(6) 0.0312(6)
Mo48 0.0914(7) 0.0575(5) 0.1109(8) 0.0341(5) 0.0060(6) 0.0264(5)
Cu1 0.0454(6) 0.0288(5) 0.1099(9) 0.0140(5) 0.0296(6) 0.0110(4)
Cu2 0.0485(6) 0.0468(6) 0.1110(10) 0.0289(6) 0.0242(6) 0.0130(5)
Cu3 0.0489(6) 0.0485(6) 0.0926(9) 0.0022(6) 0.0292(6) 0.0103(5)
Cu4 0.0426(6) 0.0535(7) 0.0965(9) 0.0132(6) 0.0226(6) 0.0080(5)
O1 0.053(3) 0.025(2) 0.030(2) 0.0040(19) 0.005(2) 0.006(2)
O2 0.073(4) 0.048(3) 0.028(3) 0.007(2) -0.005(3) 0.013(3)
O3 0.081(4) 0.029(3) 0.054(3) 0.004(2) 0.008(3) 0.013(3)
O4 0.089(5) 0.047(3) 0.037(3) 0.004(3) 0.012(3) 0.013(3)
O5 0.079(4) 0.038(3) 0.050(3) 0.001(3) 0.008(3) 0.013(3)
O6 0.046(3) 0.054(3) 0.039(3) 0.000(3) 0.001(2) 0.001(3)
O7 0.048(3) 0.033(3) 0.058(3) 0.005(2) 0.003(3) 0.005(2)
O8 0.065(4) 0.039(3) 0.048(3) 0.012(2) 0.015(3) 0.007(3)
O9 0.052(3) 0.042(3) 0.069(4) -0.001(3) 0.010(3) 0.014(3)
O10 0.081(4) 0.036(3) 0.049(3) 0.008(3) 0.020(3) 0.012(3)
O11 0.040(3) 0.040(3) 0.034(3) 0.009(2) 0.003(2) 0.001(2)
O12 0.050(3) 0.032(3) 0.038(3) -0.001(2) 0.003(2) 0.005(2)
O13 0.045(3) 0.041(3) 0.035(3) 0.005(2) 0.000(2) 0.009(2)
O14 0.060(3) 0.042(3) 0.027(2) 0.004(2) -0.001(2) 0.014(3)
O15 0.065(4) 0.032(3) 0.036(3) 0.006(2) 0.004(2) 0.008(3)
O16 0.069(4) 0.031(3) 0.026(2) 0.003(2) -0.003(2) 0.004(2)
O17 0.066(4) 0.036(3) 0.048(3) 0.007(2) 0.008(3) 0.011(3)
O18 0.062(4) 0.027(3) 0.038(3) 0.002(2) -0.010(2) 0.004(2)
O19 0.032(3) 0.044(3) 0.060(3) 0.020(3) 0.016(2) 0.005(2)
O20 0.064(4) 0.038(3) 0.089(4) 0.013(3) 0.014(3) 0.013(3)
O21 0.063(4) 0.053(4) 0.051(3) 0.009(3) -0.016(3) 0.004(3)
O22 0.059(4) 0.063(4) 0.072(4) 0.010(3) 0.012(3) 0.025(3)
O23 0.056(4) 0.095(5) 0.055(4) -0.005(3) -0.003(3) 0.034(4)
O24 0.052(4) 0.067(4) 0.077(4) -0.003(3) 0.022(3) -0.009(3)
O25 0.030(3) 0.048(3) 0.061(3) 0.015(3) -0.007(2) 0.002(2)
O26 0.047(3) 0.049(3) 0.053(3) 0.016(3) 0.009(3) 0.014(3)
O27 0.044(3) 0.054(4) 0.078(4) 0.030(3) 0.015(3) 0.015(3)
O28 0.043(3) 0.076(4) 0.057(3) 0.023(3) 0.015(3) 0.018(3)
O29 0.060(4) 0.043(3) 0.053(3) 0.011(3) 0.011(3) 0.008(3)
O30 0.058(3) 0.034(3) 0.055(3) 0.025(2) 0.012(3) 0.008(2)
O31 0.054(4) 0.051(3) 0.054(3) 0.006(3) 0.009(3) 0.008(3)
O32 0.041(3) 0.043(3) 0.059(3) 0.013(3) 0.009(3) 0.001(2)
O33 0.043(3) 0.034(3) 0.051(3) 0.006(2) 0.003(2) 0.003(2)
O34 0.044(3) 0.054(3) 0.055(3) 0.005(3) 0.013(3) 0.013(3)
O35 0.043(3) 0.073(4) 0.054(3) 0.011(3) -0.003(3) 0.022(3)
O36 0.041(3) 0.065(4) 0.055(3) -0.009(3) 0.006(3) 0.007(3)
O37 0.057(4) 0.037(3) 0.094(5) 0.013(3) 0.034(3) 0.021(3)
O38 0.057(4) 0.058(4) 0.104(5) 0.004(4) -0.002(4) 0.008(3)
O39 0.134(8) 0.194(11) 0.086(6) -0.005(6) -0.051(5) 0.090(8)
O40 0.060 0.049 0.326 0.035 0.070 0.013
O41 0.183 0.129 0.110 0.061 0.097 0.101
O42 0.083(5) 0.055(4) 0.155(7) 0.017(5) 0.034(5) 0.029(4)
O43 0.059(4) 0.045(3) 0.085(4) 0.004(3) 0.013(3) 0.018(3)
O44 0.041(4) 0.055(4) 0.137(6) 0.023(4) -0.023(4) 0.013(3)
O45 0.058(3) 0.054(2) 0.236(6) 0.018(4) 0.060(4) 0.014(2)
O46 0.101(6) 0.085(5) 0.100(6) 0.022(4) 0.054(5) 0.028(5)
O47 0.050(3) 0.065(4) 0.053(3) 0.006(3) 0.009(3) 0.034(3)
O48 0.053(4) 0.058(4) 0.080(4) 0.021(3) 0.014(3) 0.018(3)
O49 0.092(3) 0.061(4) 0.054(3) -0.017(3) -0.006(3) 0.027(2)
O50 0.054(4) 0.059(4) 0.087(5) -0.019(3) -0.003(3) 0.021(3)
O51 0.079(4) 0.042(4) 0.2962(15) -0.009(3) 0.050(3) 0.025(3)
O52 0.072(3) 0.037(3) 0.303(7) 0.023(4) 0.060(6) 0.009(3)
O53 0.059 0.050 0.313 0.033 0.065 0.012
O54 0.128(7) 0.101(6) 0.105(6) 0.056(5) 0.053(5) 0.060(5)
O55 0.034(3) 0.039(3) 0.172(4) 0.028(3) 0.021(3) 0.009(2)
O56 0.079(5) 0.154(8) 0.126(4) 0.072(4) -0.025(4) -0.036(5)
O57 0.049(3) 0.048(4) 0.218(9) 0.023(5) 0.041(5) -0.002(3)
O58 0.088 0.098 0.214 -0.038 0.052 -0.026
O59 0.058(5) 0.090(6) 0.204(10) 0.053(6) 0.042(5) 0.008(4)
O60 0.062(5) 0.097(6) 0.158(8) 0.068(6) -0.023(5) 0.015(4)
O61 0.050(4) 0.106(4) 0.258(6) 0.129(4) 0.019(5) 0.013(4)
O62 0.048(3) 0.038(3) 0.308(5) 0.064(5) 0.023(5) 0.004(3)
O63 0.060 0.054 0.366 0.081 0.064 0.030
O64 0.067(3) 0.082(4) 0.260(9) 0.061(4) 0.065(3) 0.034(3)
O65 0.052(4) 0.031(3) 0.132(6) 0.021(3) -0.006(4) 0.004(3)
O66 0.047(4) 0.059(4) 0.176(4) 0.070(3) 0.018(3) 0.016(3)
O67 0.040(4) 0.043(4) 0.183(8) 0.048(4) 0.008(4) -0.002(3)
O68 0.041(3) 0.049(4) 0.130(6) 0.011(4) 0.015(4) 0.008(3)
O69 0.047(4) 0.081(5) 0.207(5) -0.016(5) 0.019(4) -0.004(4)
O70 0.053(5) 0.174(10) 0.113(7) 0.048(6) -0.015(4) -0.039(5)
O71 0.065(5) 0.102(7) 0.199(10) 0.008(7) 0.035(6) -0.006(5)
O72 0.062(4) 0.063(4) 0.136(7) 0.040(4) 0.004(4) -0.006(4)
O73 0.053(3) 0.036(3) 0.029(3) 0.000(2) 0.006(2) 0.004(2)
O74 0.144(7) 0.049(4) 0.119(6) 0.034(4) 0.076(5) 0.042(4)
O75 0.098(6) 0.183(9) 0.056(4) 0.020(5) -0.019(4) -0.008(6)
O76 0.180(8) 0.059(4) 0.127(7) 0.013(5) 0.085(6) 0.039(5)
O77 0.095(6) 0.128(7) 0.063(4) 0.036(4) -0.017(4) 0.022(5)
O78 0.079(5) 0.060(4) 0.105(6) 0.011(4) 0.035(4) -0.018(4)
O79 0.067(4) 0.037(3) 0.058(3) 0.014(3) 0.018(3) 0.009(3)
O80 0.062(4) 0.076(4) 0.043(3) 0.018(3) 0.007(3) 0.001(3)
O81 0.070(4) 0.052(4) 0.070(4) 0.012(3) 0.030(3) 0.012(3)
O82 0.055(4) 0.089(5) 0.063(4) 0.027(4) -0.009(3) 0.014(3)
O83 0.064(4) 0.054(4) 0.086(5) 0.016(3) 0.025(3) 0.020(3)
O84 0.088(5) 0.045(3) 0.051(3) 0.007(3) 0.024(3) -0.005(3)
O85 0.048(3) 0.088(3) 0.079(4) 0.049(3) 0.015(3) 0.018(3)
O86 0.061(4) 0.121(7) 0.069(4) 0.022(4) 0.003(3) -0.017(4)
O87 0.100(5) 0.063(4) 0.060(4) -0.008(3) 0.019(4) -0.018(4)
O88 0.108(5) 0.044(3) 0.056(4) -0.004(3) 0.037(4) -0.010(3)
O89 0.084(5) 0.080(5) 0.088(5) 0.043(4) 0.030(4) 0.037(4)
O90 0.074(4) 0.051(3) 0.043(3) 0.010(3) 0.017(3) 0.011(3)
O91 0.058(3) 0.018(2) 0.051(3) 0.004(2) 0.016(3) 0.006(2)
O92 0.084(4) 0.039(3) 0.059(4) 0.004(3) 0.019(3) 0.030(3)
O93 0.124(6) 0.043(3) 0.051(4) 0.012(3) -0.012(4) 0.012(4)
O94 0.090(5) 0.041(3) 0.065(4) 0.009(3) 0.018(3) 0.018(3)
O95 0.100(5) 0.053(4) 0.055(4) -0.002(3) -0.021(4) 0.013(4)
O96 0.067(4) 0.074(5) 0.132(6) 0.047(4) 0.050(4) 0.032(4)
O97 0.047(3) 0.044(3) 0.057(3) 0.018(3) 0.022(3) 0.010(2)
O98 0.062(4) 0.039(3) 0.034(3) 0.004(2) 0.005(2) 0.008(3)
O99 0.077(4) 0.022(3) 0.051(3) 0.006(2) -0.003(3) 0.000(3)
O100 0.066(4) 0.042(3) 0.053(3) 0.006(3) -0.004(3) 0.000(3)
O101 0.066(4) 0.030(3) 0.066(4) 0.010(3) 0.014(3) 0.002(3)
O102 0.058(4) 0.039(3) 0.047(3) 0.011(2) 0.000(3) 0.004(3)
O103 0.077(4) 0.028(3) 0.039(3) -0.005(2) 0.000(3) 0.008(3)
O104 0.087(4) 0.049(3) 0.044(3) 0.013(3) 0.024(3) 0.023(3)
O105 0.091(5) 0.039(3) 0.054(3) 0.010(3) 0.016(3) 0.014(3)
O106 0.061(4) 0.051(3) 0.067(4) 0.013(3) 0.019(3) 0.022(3)
O107 0.041(3) 0.047(3) 0.100(4) 0.041(3) 0.001(3) 0.007(3)
O108 0.046(3) 0.041(3) 0.0920(15) 0.005(3) -0.004(3) 0.003(3)
O109 0.047(4) 0.059(4) 0.151(7) 0.040(4) -0.014(4) 0.005(3)
O110 0.056 0.106 0.236 0.054 -0.007 -0.001
O111 0.117(7) 0.183(10) 0.056(5) -0.008(5) 0.011(4) -0.003(7)
O112 0.183(9) 0.077(5) 0.064(5) 0.013(4) 0.038(5) 0.054(6)
O113 0.153 0.121 0.188 0.072 -0.114 -0.040
O114 0.161(9) 0.068(5) 0.127(7) 0.023(5) 0.014(6) 0.047(6)
O115 0.104(5) 0.1190(13) 0.2277(12) 0.0729(8) -0.030(2) 0.026(2)
O116 0.072(3) 0.0889(15) 0.196(3) 0.043(4) 0.015(2) -0.0034(18)
O117 0.096(3) 0.062(2) 0.181(5) 0.034(4) 0.005(3) 0.0189(15)
O118 0.0711(14) 0.1018(11) 0.240(4) 0.044(2) -0.0074(19) 0.0086(15)
O119 0.079(2) 0.1059(13) 0.2156(9) 0.0466(15) -0.0207(13) 0.0166(17)
O120 0.056(5) 0.115(7) 0.162(8) 0.016(6) 0.013(5) -0.001(5)
O121 0.084(4) 0.077(5) 0.164(7) 0.027(5) -0.026(4) -0.006(3)
O122 0.047(4) 0.063(4) 0.085(5) 0.001(3) -0.007(3) 0.012(3)
O123 0.070(5) 0.092(6) 0.102(6) 0.035(5) 0.007(4) 0.021(4)
O124 0.135(3) 0.087(5) 0.102(5) 0.035(4) -0.041(4) 0.006(4)
O125 0.107(6) 0.060(4) 0.070(4) -0.001(3) -0.007(4) 0.025(4)
O126 0.170(8) 0.073(4) 0.118(4) 0.003(4) -0.062(4) -0.022(3)
O127 0.091(5) 0.039(3) 0.063(4) 0.014(3) 0.010(3) 0.019(3)
O128 0.133(5) 0.086(6) 0.155(8) -0.003(6) 0.062(6) -0.018(5)
O129 0.158 0.130 0.065 0.012 0.023 0.026
O130 0.079(4) 0.138(8) 0.244(4) 0.060(7) 0.030(3) -0.001(4)
O131 0.243(14) 0.145(9) 0.073(6) 0.001(6) -0.042(7) 0.056(9)
O132 0.140(9) 0.085(6) 0.209(11) 0.057(7) -0.001(8) 0.057(6)
O133 0.134(8) 0.120(8) 0.169(9) 0.055(7) 0.063(7) 0.085(7)
O134 0.115(7) 0.106(6) 0.096(6) 0.042(5) 0.004(5) 0.037(5)
O135 0.177(9) 0.088(6) 0.123(7) -0.008(5) 0.071(7) 0.051(6)
O136 0.123(7) 0.046(4) 0.148(8) 0.022(5) 0.039(6) 0.018(4)
O137 0.108(6) 0.085(6) 0.085(5) -0.019(4) 0.000(5) 0.009(5)
O138 0.092(6) 0.071(5) 0.098(5) 0.017(4) 0.003(4) 0.021(4)
O139 0.124(7) 0.065(5) 0.080(5) 0.024(4) 0.012(4) 0.020(4)
O140 0.146(8) 0.116(7) 0.068(5) 0.040(5) 0.007(5) 0.052(6)
O141 0.143(4) 0.071(5) 0.190(2) 0.014(5) -0.006(3) 0.037(4)
O142 0.108(4) 0.122(7) 0.1771(13) 0.048(5) 0.018(4) 0.074(4)
O143 0.109(7) 0.071(5) 0.150(8) 0.063(5) 0.027(6) 0.016(5)
O144 0.114(6) 0.038(4) 0.127(7) 0.000(4) -0.001(5) 0.012(4)
O145 0.043(4) 0.043(3) 0.127(6) 0.023(4) 0.022(4) 0.017(3)
O146 0.060(4) 0.061(4) 0.109(5) 0.039(4) 0.011(4) 0.013(3)
O147 0.053(3) 0.044(3) 0.085(4) 0.015(3) 0.031(3) 0.014(3)
O148 0.040(3) 0.056(4) 0.097(5) 0.015(4) 0.020(3) 0.012(3)
O149 0.057(4) 0.039(3) 0.113(6) 0.008(4) 0.020(4) 0.020(3)
O150 0.070(5) 0.038(3) 0.121(6) 0.008(4) 0.034(4) 0.022(3)
O151 0.059(4) 0.039(4) 0.148(7) 0.030(4) 0.042(4) 0.021(3)
O152 0.051(4) 0.064(4) 0.176(8) 0.068(5) 0.036(5) 0.021(3)
O153 0.046(4) 0.092(5) 0.087(5) 0.002(4) 0.022(4) 0.003(4)
O154 0.055(4) 0.082(5) 0.086(5) 0.016(4) 0.026(4) -0.010(3)
O155 0.044(3) 0.073(4) 0.084(5) -0.001(4) 0.028(3) -0.013(3)
O156 0.047(4) 0.072(5) 0.090(5) 0.018(4) 0.021(4) -0.002(3)
O157 0.058(5) 0.073(5) 0.141(8) -0.013(5) 0.013(5) 0.023(4)
O158 0.069(5) 0.071(5) 0.138(7) 0.026(5) 0.016(5) 0.028(4)
O159 0.070(4) 0.059(4) 0.103(5) 0.012(4) 0.035(4) 0.027(4)
O160 0.098(6) 0.061(4) 0.090(5) 0.008(4) 0.020(4) 0.030(4)
N1 0.051(4) 0.055(4) 0.063(5) 0.009(4) 0.002(4) 0.001(4)
N2 0.033(4) 0.055(4) 0.087(5) 0.042(4) 0.014(3) 0.013(3)
N3 0.068(6) 0.052(5) 0.195(11) 0.033(6) 0.036(7) 0.021(5)
N4 0.079(6) 0.087(6) 0.296(10) 0.083(6) 0.051(7) 0.045(5)
N5 0.057(5) 0.058(5) 0.061(5) 0.011(4) 0.019(4) 0.012(4)
N6 0.053(5) 0.066(5) 0.082(5) 0.032(4) 0.006(4) 0.006(4)
N7 0.108(7) 0.115(6) 0.268(10) 0.037(7) -0.001(8) 0.063(6)
N8 0.146(12) 0.084(8) 0.225(15) 0.008(9) 0.041(10) 0.053(8)
C1 0.056(5) 0.035(4) 0.073(6) -0.001(4) 0.018(5) 0.005(4)
C2 0.053(6) 0.087(8) 0.101(8) 0.028(7) 0.011(6) 0.000(6)
C3 0.074(8) 0.074(8) 0.111(10) 0.026(7) 0.025(7) 0.000(6)
C4 0.043(5) 0.030(4) 0.101(8) 0.013(5) 0.017(5) 0.003(4)
C5 0.048(5) 0.045(5) 0.107(8) 0.004(5) 0.013(5) -0.012(4)
C6 0.078(7) 0.058(6) 0.065(6) 0.000(5) 0.038(5) 0.008(5)
C7 0.034(5) 0.043(5) 0.109(8) 0.026(5) 0.009(5) 0.010(4)
C8 0.030(4) 0.043(5) 0.095(7) 0.030(5) 0.015(4) 0.013(4)
C9 0.045(5) 0.069(6) 0.096(7) 0.040(6) 0.027(5) 0.024(5)
C10 0.046(5) 0.051(5) 0.072(6) 0.026(5) 0.023(4) 0.016(4)
C11 0.046(5) 0.035(4) 0.094(7) 0.021(5) 0.034(5) 0.015(4)
C12 0.070(6) 0.066(6) 0.096(7) 0.037(6) 0.048(6) 0.025(5)
C13 0.034(5) 0.089(8) 0.098(8) 0.052(7) 0.030(5) 0.006(5)
C14 0.055(6) 0.052(6) 0.092(8) 0.025(6) 0.021(6) 0.021(5)
C15 0.041(5) 0.045(5) 0.125(9) 0.007(6) 0.028(6) 0.020(4)
C16 0.053(6) 0.055(6) 0.139(10) 0.008(6) -0.016(6) 0.027(5)
C17 0.062(6) 0.043(5) 0.129(10) 0.011(6) 0.003(6) 0.024(5)
C18 0.060(6) 0.026(4) 0.115(9) 0.011(5) 0.019(6) 0.007(4)
C19 0.096(8) 0.049(6) 0.118(9) 0.017(6) 0.034(7) 0.036(6)
C20 0.104(9) 0.051(6) 0.131(11) 0.016(7) 0.042(8) 0.034(6)
C21 0.035(5) 0.040(5) 0.115(9) 0.015(6) 0.020(5) 0.001(4)
C22 0.079(5) 0.079(5) 0.265(8) 0.067(5) 0.040(6) 0.045(4)
C23 0.095(6) 0.087(6) 0.250(7) 0.083(5) 0.045(6) 0.044(5)
C24 0.092(6) 0.075(5) 0.235(7) 0.073(5) 0.050(6) 0.037(5)
C25 0.060(5) 0.047(5) 0.228(8) 0.063(5) 0.050(5) 0.022(4)
C26 0.054(5) 0.058(5) 0.229(7) 0.048(5) 0.039(5) 0.020(4)
C27 0.061(5) 0.068(5) 0.243(7) 0.047(5) 0.033(6) 0.032(4)
C28 0.035(5) 0.043(5) 0.175(12) 0.037(7) 0.053(7) 0.014(4)
C29 0.047(5) 0.058(6) 0.066(6) 0.014(5) 0.012(4) 0.002(4)
C30 0.062(6) 0.095(8) 0.084(8) 0.012(6) 0.035(6) 0.004(6)
C31 0.063(7) 0.093(8) 0.093(8) 0.013(7) 0.024(6) -0.015(6)
C32 0.045(5) 0.057(6) 0.084(7) 0.013(5) 0.024(5) 0.015(4)
C33 0.065(7) 0.124(11) 0.094(9) 0.004(8) 0.047(7) 0.007(7)
C34 0.076(8) 0.114(10) 0.077(7) -0.007(7) 0.032(6) -0.018(7)
C35 0.056(6) 0.054(6) 0.099(8) 0.013(6) 0.012(6) 0.011(5)
C36 0.054(6) 0.065(6) 0.068(6) 0.026(5) 0.011(5) 0.001(5)
C37 0.052(6) 0.095(8) 0.077(6) 0.015(6) 0.038(5) -0.003(5)
C38 0.055(6) 0.098(8) 0.062(6) 0.013(6) 0.018(5) -0.010(5)
C39 0.053(5) 0.049(5) 0.078(7) 0.008(5) 0.012(5) 0.005(4)
C40 0.061(6) 0.055(6) 0.089(7) 0.027(5) 0.026(5) -0.014(5)
C41 0.060(6) 0.062(6) 0.078(7) 0.012(5) 0.008(5) -0.010(5)
C42 0.039(5) 0.041(5) 0.118(9) 0.012(6) 0.019(6) 0.011(4)
C43 0.105(6) 0.112(6) 0.258(9) 0.039(6) 0.011(7) 0.061(5)
C44 0.122(8) 0.107(7) 0.248(9) 0.027(7) 0.001(8) 0.059(6)
C45 0.113(8) 0.105(7) 0.238(10) 0.029(7) 0.009(8) 0.054(6)
C46 0.063(6) 0.107(7) 0.239(11) 0.041(7) 0.016(7) 0.048(5)
C47 0.092(7) 0.117(7) 0.248(10) 0.056(7) 0.036(8) 0.063(6)
C48 0.109(7) 0.125(7) 0.256(9) 0.058(7) 0.034(8) 0.072(6)
C49 0.040(6) 0.081(9) 0.139(12) 0.017(9) 0.003(7) 0.010(5)
C50 0.130(13) 0.076(9) 0.177(16) 0.029(10) 0.048(12) 0.048(9)
C51 0.21(2) 0.116(13) 0.165(16) 0.011(12) 0.052(14) 0.125(14)
C52 0.153(13) 0.099(10) 0.121(11) 0.024(8) 0.053(10) 0.078(10)
C53 0.078(7) 0.050(6) 0.098(8) -0.002(6) 0.023(6) 0.017(5)
C54 0.085(9) 0.088(9) 0.159(14) 0.030(9) 0.032(9) 0.037(7)
C55 0.146(13) 0.103(11) 0.133(12) 0.046(9) 0.047(10) 0.065(10)
C56 0.056(6) 0.051(6) 0.114(9) 0.026(6) 0.013(6) 0.010(5)
N9 0.059(5) 0.042(4) 0.060(4) -0.001(3) -0.003(4) 0.003(3)
C111 0.102(6) 0.074(7) 0.171(10) -0.014(7) 0.045(7) 0.027(5)
C112 0.114(7) 0.109(8) 0.206(9) 0.005(7) -0.001(7) 0.028(5)
C113 0.132(7) 0.156(8) 0.222(8) 0.015(7) 0.011(7) 0.058(6)
C114 0.196(10) 0.213(11) 0.250(9) 0.008(9) 0.065(8) 0.065(8)
C121 0.097(8) 0.061(6) 0.072(7) -0.020(5) 0.016(6) -0.026(6)
C122 0.098(9) 0.054(6) 0.087(8) -0.004(6) 0.019(6) 0.006(6)
C123 0.106(9) 0.071(7) 0.070(7) -0.012(6) 0.022(6) -0.039(7)
C124 0.159(12) 0.089(9) 0.083(8) 0.000(7) 0.020(8) -0.023(8)
C131 0.100(8) 0.046(5) 0.056(6) -0.008(4) 0.000(5) 0.005(5)
C132 0.104(9) 0.096(8) 0.064(6) -0.013(6) 0.029(6) -0.024(7)
C133 0.097(9) 0.153(12) 0.070(7) 0.019(8) 0.017(6) -0.016(8)
C134 0.198(15) 0.191(15) 0.092(9) 0.042(10) 0.049(9) -0.042(12)
C141 0.067(6) 0.051(5) 0.074(6) 0.009(5) 0.004(5) 0.015(5)
C142 0.055(6) 0.089(7) 0.059(6) 0.005(5) 0.019(5) 0.013(5)
C143 0.046(5) 0.057(5) 0.055(5) -0.002(4) 0.006(4) -0.005(4)
C144 0.097(8) 0.116(9) 0.045(5) 0.021(6) 0.011(5) -0.050(7)
N10 0.046(4) 0.041(4) 0.064(4) 0.002(3) 0.006(3) 0.008(3)
C211 0.045(5) 0.045(5) 0.053(5) 0.007(4) -0.006(4) 0.011(4)
C212 0.062(6) 0.038(5) 0.074(6) -0.013(4) -0.033(5) 0.016(4)
C213 0.066(6) 0.055(6) 0.067(6) 0.015(5) -0.015(5) 0.004(5)
C214 0.121(10) 0.043(6) 0.103(9) 0.009(6) -0.033(7) 0.021(6)
C221 0.045(5) 0.054(5) 0.065(6) -0.011(4) 0.001(4) 0.003(4)
C222 0.048(5) 0.048(5) 0.057(5) -0.003(4) 0.005(4) -0.018(4)
C223 0.055(6) 0.071(7) 0.068(6) -0.018(5) 0.013(5) -0.023(5)
C224 0.057(7) 0.071(7) 0.130(10) -0.016(7) -0.023(7) 0.013(6)
C231 0.047(5) 0.049(5) 0.070(6) -0.015(4) -0.001(4) 0.017(4)
C232 0.045(5) 0.080(7) 0.062(6) -0.019(5) 0.006(4) 0.015(5)
C233 0.051(6) 0.100(9) 0.077(7) -0.037(6) -0.008(5) 0.028(6)
C234 0.109(10) 0.139(12) 0.066(7) -0.032(8) 0.006(7) 0.050(9)
C241 0.049(4) 0.037(4) 0.053(4) 0.004(3) 0.008(4) 0.013(3)
C242 0.076(7) 0.038(5) 0.073(6) 0.011(4) 0.025(5) 0.014(4)
C243 0.078(7) 0.048(5) 0.098(8) 0.027(5) 0.016(6) 0.024(5)
C244 0.090(9) 0.076(8) 0.156(12) 0.067(8) 0.037(8) 0.048(7)
N11 0.054(5) 0.079(5) 0.042(4) -0.007(4) 0.012(3) 0.004(4)
C311 0.058(6) 0.104(8) 0.047(5) 0.001(5) 0.017(5) 0.010(6)
C312 0.067(7) 0.175(14) 0.051(6) 0.019(7) 0.011(5) 0.030(8)
C313 0.122(10) 0.233(16) 0.087(9) 0.063(10) 0.032(8) 0.075(11)
C314 0.159(13) 0.29(2) 0.150(13) 0.056(14) -0.007(11) 0.099(14)
C321 0.067(7) 0.112(9) 0.058(6) -0.003(6) 0.023(5) -0.006(6)
C322 0.103(10) 0.080(8) 0.090(8) -0.021(7) 0.014(7) -0.009(7)
C323 0.117(12) 0.097(11) 0.146(14) -0.015(10) 0.005(11) -0.004(9)
C324 0.24(2) 0.19(2) 0.090(11) 0.010(12) -0.060(13) 0.011(17)
C331 0.064(5) 0.084(5) 0.043(4) 0.007(4) 0.006(4) 0.034(4)
C332 0.090(6) 0.086(5) 0.057(5) 0.022(4) -0.001(5) 0.031(4)
C333 0.110(8) 0.085(5) 0.092(7) 0.018(5) -0.001(6) 0.034(5)
C334 0.189(13) 0.092(4) 0.134(11) 0.048(7) -0.046(10) 0.000(8)
C341 0.049(5) 0.066(6) 0.064(6) -0.022(5) 0.012(4) 0.011(4)
C342 0.086(7) 0.049(5) 0.048(5) 0.002(4) 0.008(5) 0.008(5)
C343 0.073(7) 0.064(7) 0.102(8) -0.024(6) -0.012(6) 0.029(6)
C344 0.103(9) 0.052(6) 0.147(11) 0.027(7) -0.004(8) 0.031(6)
N12 0.072(6) 0.139(9) 0.183(11) 0.131(9) 0.002(7) -0.012(6)
C411 0.159(9) 0.220(11) 0.154(8) 0.067(9) 0.024(8) 0.014(8)
C412 0.174(8) 0.221(10) 0.158(7) 0.061(8) 0.015(7) 0.016(7)
C413 0.186(9) 0.215(10) 0.151(8) 0.064(9) 0.019(8) 0.013(8)
C414 0.199(12) 0.221(13) 0.154(9) 0.046(10) -0.002(11) 0.015(10)
C421 0.056(5) 0.122(7) 0.181(9) 0.108(7) 0.015(6) 0.018(5)
C422 0.063(5) 0.100(6) 0.155(7) 0.090(6) 0.028(5) 0.027(5)
C423 0.075(5) 0.103(7) 0.185(9) 0.068(7) 0.020(6) 0.017(5)
C424 0.092(7) 0.116(9) 0.138(9) 0.086(8) -0.032(7) -0.007(6)
C431 0.087(7) 0.103(8) 0.215(11) 0.089(8) 0.027(8) 0.046(6)
C432 0.110(8) 0.137(9) 0.245(12) 0.051(10) 0.032(9) 0.050(7)
C433 0.149(10) 0.161(11) 0.247(12) 0.047(11) 0.054(11) 0.030(10)
C434 0.207(14) 0.210(16) 0.213(13) 0.058(14) 0.043(12) 0.131(14)
C441 0.130(9) 0.164(10) 0.218(11) 0.132(9) -0.025(9) -0.038(7)
C442 0.130(8) 0.179(9) 0.212(10) 0.124(8) -0.027(8) -0.035(7)
C443 0.148(8) 0.176(9) 0.209(10) 0.115(9) -0.017(8) -0.055(7)
C444 0.151(9) 0.211(13) 0.195(13) 0.098(11) -0.007(11) -0.060(9)
N13 0.112(6) 0.098(5) 0.122(6) 0.062(5) -0.010(5) 0.013(4)
C511 0.117(7) 0.159(9) 0.133(7) 0.041(7) -0.013(7) 0.010(6)
C512 0.154(9) 0.192(11) 0.135(7) 0.033(8) -0.022(7) 0.003(8)
C513 0.146(10) 0.219(13) 0.149(9) 0.026(9) -0.025(9) -0.007(9)
C514 0.153(10) 0.272(19) 0.157(14) 0.019(14) -0.020(13) 0.013(12)
C521 0.120(8) 0.094(5) 0.160(8) 0.063(6) -0.008(7) 0.017(5)
C522 0.124(8) 0.098(6) 0.210(10) 0.052(7) 0.001(8) 0.009(6)
C523 0.128(10) 0.094(6) 0.255(12) 0.065(9) 0.012(9) 0.002(7)
C524 0.169(15) 0.114(8) 0.36(2) 0.039(14) 0.015(14) -0.035(11)
C531 0.140(8) 0.124(7) 0.165(9) 0.057(7) 0.003(7) 0.042(6)
C532 0.202(10) 0.145(8) 0.225(11) 0.071(8) 0.024(9) 0.075(7)
C533 0.226(12) 0.177(9) 0.261(12) 0.062(10) 0.037(10) 0.106(9)
C534 0.253(11) 0.180(9) 0.266(12) 0.028(9) 0.027(9) 0.089(9)
C541 0.158(14) 0.066(8) 0.116(10) 0.014(8) -0.030(8) 0.022(8)
C542 0.181(16) 0.097(11) 0.113(9) 0.001(9) -0.004(10) 0.030(11)
C543 0.26(2) 0.149(16) 0.095(9) -0.025(11) -0.034(11) 0.037(16)
C544 0.39(4) 0.24(3) 0.131(16) 0.026(18) 0.059(18) 0.11(3)
N14 0.036(3) 0.029(3) 0.043(4) -0.003(3) 0.008(3) 0.000(3)
C611 0.052(5) 0.036(4) 0.042(4) -0.001(3) 0.011(4) -0.001(4)
C612 0.053(5) 0.042(4) 0.034(4) 0.003(3) 0.002(4) 0.009(4)
C613 0.068(6) 0.060(6) 0.051(5) 0.023(4) 0.016(4) 0.013(5)
C614 0.082(7) 0.048(5) 0.056(5) 0.011(4) 0.019(5) 0.017(5)
C621 0.049(5) 0.028(4) 0.072(6) 0.001(4) 0.014(4) 0.002(3)
C622 0.053(5) 0.051(5) 0.065(6) -0.007(4) 0.019(4) 0.011(4)
C623 0.044(5) 0.061(6) 0.101(8) -0.013(6) 0.022(5) 0.017(4)
C624 0.080(8) 0.087(8) 0.098(9) -0.013(7) 0.006(7) 0.048(7)
C631 0.042(4) 0.022(3) 0.042(4) 0.001(3) 0.005(3) -0.003(3)
C632 0.045(5) 0.032(4) 0.051(5) 0.002(3) -0.004(4) 0.016(3)
C633 0.052(5) 0.028(4) 0.056(5) 0.007(4) 0.002(4) 0.000(3)
C634 0.070(6) 0.036(4) 0.068(6) 0.000(4) 0.006(5) 0.016(4)
C641 0.042(4) 0.029(4) 0.048(4) -0.003(3) 0.008(3) 0.007(3)
C642 0.058(5) 0.022(3) 0.042(4) 0.006(3) 0.003(4) 0.006(3)
C643 0.055(5) 0.034(4) 0.049(5) -0.002(4) -0.016(4) 0.013(4)
C644 0.118(9) 0.024(4) 0.085(7) 0.004(4) 0.015(6) 0.010(5)
N15 0.125(8) 0.050(5) 0.079(6) 0.006(4) 0.064(6) 0.023(5)
C711 0.077(7) 0.041(5) 0.095(8) -0.006(5) 0.003(6) 0.004(5)
C712 0.124(10) 0.057(6) 0.063(6) -0.003(5) 0.011(6) 0.009(6)
C713 0.167(16) 0.084(9) 0.116(11) 0.017(8) -0.013(10) 0.043(10)
C714 0.206(17) 0.178(16) 0.172(15) 0.007(12) -0.041(13) 0.078(14)
C721 0.207(17) 0.101(10) 0.090(9) 0.023(8) 0.063(10) 0.073(11)
C722 0.141(11) 0.123(10) 0.130(10) 0.056(9) 0.056(9) 0.083(9)
C723 0.122(10) 0.160(11) 0.107(9) 0.071(8) 0.071(8) 0.086(9)
C724 0.127(11) 0.168(13) 0.168(12) 0.123(10) 0.070(9) 0.068(10)
C731 0.132(10) 0.054(6) 0.078(7) -0.020(6) 0.007(7) -0.012(6)
C732 0.094(8) 0.125(11) 0.124(10) -0.038(8) 0.014(7) 0.009(7)
C733 0.154(13) 0.131(12) 0.179(14) -0.011(10) -0.054(10) 0.044(10)
C734 0.197(15) 0.227(18) 0.197(16) -0.011(13) -0.054(12) 0.104(13)
C741 0.122(7) 0.076(7) 0.073(6) 0.010(5) 0.031(5) 0.029(6)
C742 0.112(7) 0.109(7) 0.093(6) -0.039(5) 0.032(5) 0.004(5)
C743 0.091(6) 0.093(7) 0.068(6) -0.009(5) 0.014(5) -0.017(5)
C744 0.187(12) 0.109(9) 0.102(9) 0.016(6) -0.001(9) -0.051(7)
N16 0.145(6) 0.190(6) 0.127(5) -0.019(5) 0.044(5) 0.007(6)
C811 0.164(7) 0.197(7) 0.184(7) 0.001(6) 0.017(6) 0.013(6)
C812 0.180(8) 0.203(8) 0.194(8) 0.012(6) 0.010(7) -0.003(7)
C813 0.196(11) 0.212(11) 0.215(11) 0.023(8) 0.001(10) 0.002(9)
C814 0.210(18) 0.217(16) 0.255(18) 0.048(12) -0.013(15) -0.029(14)
C821 0.156(6) 0.199(7) 0.149(6) -0.018(6) 0.026(6) -0.002(7)
C822 0.163(7) 0.213(8) 0.163(7) -0.020(6) 0.019(6) 0.006(7)
C823 0.161(7) 0.226(9) 0.164(8) -0.030(7) 0.016(7) 0.009(8)
C824 0.172(8) 0.270(13) 0.195(12) -0.023(11) -0.007(10) 0.027(9)
C831 0.175(7) 0.179(9) 0.140(8) -0.014(7) 0.085(7) 0.043(7)
C832 0.206(9) 0.166(10) 0.148(9) -0.008(8) 0.097(8) 0.040(8)
C833 0.209(9) 0.145(10) 0.150(10) 0.004(9) 0.073(10) 0.047(9)
C834 0.260(14) 0.142(13) 0.154(14) 0.021(11) 0.064(12) 0.040(12)
C841 0.139(8) 0.215(10) 0.125(5) 0.006(7) 0.039(5) 0.052(8)
C842 0.141(9) 0.218(11) 0.131(5) -0.003(8) 0.035(5) 0.062(9)
C843 0.120(9) 0.224(12) 0.123(6) 0.020(9) 0.013(7) 0.048(10)
C844 0.173(15) 0.264(16) 0.201(14) 0.082(13) -0.069(12) -0.002(15)
N17 0.261(6) 0.230(6) 0.220(6) 0.092(6) 0.002(6) 0.074(6)
C911 0.269(13) 0.211(10) 0.238(10) 0.079(9) -0.030(12) 0.060(10)
C912 0.271(12) 0.213(10) 0.244(10) 0.068(8) -0.022(11) 0.067(10)
C913 0.281(12) 0.221(10) 0.269(11) 0.067(9) -0.020(11) 0.081(11)
C914 0.283(16) 0.240(14) 0.272(12) 0.045(10) -0.024(14) 0.093(14)
C921 0.257(8) 0.252(9) 0.225(9) 0.118(9) 0.004(8) 0.061(7)
C922 0.268(7) 0.265(9) 0.239(9) 0.116(8) 0.006(8) 0.049(6)
C923 0.258(8) 0.280(12) 0.261(12) 0.116(11) 0.012(11) 0.049(8)
C924 0.266(7) 0.290(12) 0.292(12) 0.084(10) 0.027(10) 0.036(8)
C931 0.249(8) 0.187(9) 0.168(9) 0.085(8) -0.020(8) 0.095(7)
C932 0.251(7) 0.199(11) 0.179(10) 0.080(10) -0.033(10) 0.087(8)
C933 0.264(10) 0.204(12) 0.190(11) 0.080(11) -0.046(12) 0.075(9)
C934 0.265(10) 0.246(18) 0.235(18) 0.089(16) -0.066(17) 0.059(11)
N18 0.189(7) 0.209(8) 0.203(8) 0.118(6) 0.061(7) 0.096(7)
CI11 0.195(8) 0.199(10) 0.214(9) 0.126(8) 0.062(9) 0.079(8)
CI12 0.189(8) 0.201(10) 0.238(11) 0.092(9) 0.071(9) 0.093(8)
CI13 0.193(9) 0.200(13) 0.258(13) 0.098(11) 0.071(11) 0.070(10)
CI14 0.238(14) 0.25(2) 0.35(2) 0.083(16) -0.029(18) 0.055(13)
CI21 0.180(8) 0.198(10) 0.165(9) 0.084(8) 0.061(8) 0.104(8)
CI22 0.181(8) 0.216(11) 0.158(10) 0.044(9) 0.048(9) 0.104(8)
CI23 0.184(10) 0.209(12) 0.168(11) 0.015(10) 0.016(10) 0.115(9)
CI24 0.181(11) 0.210(17) 0.220(16) -0.021(14) -0.022(14) 0.099(12)
CI31 0.200(10) 0.194(10) 0.248(10) 0.101(8) 0.074(9) 0.105(9)
CI32 0.213(12) 0.184(11) 0.251(10) 0.069(8) 0.081(10) 0.084(10)
CI33 0.236(14) 0.186(13) 0.287(11) 0.056(9) 0.080(12) 0.076(11)
CI34 0.274(19) 0.206(16) 0.281(18) 0.055(13) 0.160(16) 0.069(14)
CI41 0.226(11) 0.281(12) 0.205(9) 0.122(8) 0.071(10) 0.083(11)
CI42 0.275(14) 0.340(14) 0.215(9) 0.084(9) 0.076(11) 0.069(13)
CI43 0.306(16) 0.371(17) 0.234(12) 0.067(13) 0.100(12) 0.046(15)
CI44 0.36(2) 0.43(2) 0.29(2) 0.11(2) 0.093(18) -0.01(2)
N19 0.047(5) 0.081(6) 0.088(6) -0.019(5) 0.003(4) 0.011(4)
CJ11 0.049(6) 0.065(7) 0.129(10) -0.002(7) 0.003(6) 0.021(5)
CJ12 0.037(6) 0.159(14) 0.080(8) -0.022(8) 0.004(5) -0.006(7)
CJ13 0.098(10) 0.133(13) 0.079(8) 0.003(8) 0.024(7) -0.030(9)
CJ14 0.151(13) 0.225(17) 0.117(11) 0.044(12) -0.019(10) -0.007(12)
CJ21 0.051(5) 0.073(7) 0.059(6) -0.010(5) 0.008(4) 0.002(5)
CJ22 0.060(6) 0.099(9) 0.074(7) -0.007(6) 0.006(5) 0.022(6)
CJ23 0.063(6) 0.073(6) 0.046(5) -0.014(5) 0.007(4) 0.016(5)
CJ24 0.069(6) 0.070(7) 0.057(6) 0.000(5) 0.008(5) -0.004(5)
CJ31 0.065(6) 0.090(8) 0.108(8) -0.056(7) 0.004(6) 0.011(6)
CJ32 0.065(7) 0.090(8) 0.166(11) -0.058(8) -0.008(7) 0.020(6)
CJ33 0.089(9) 0.107(11) 0.175(12) -0.003(10) 0.034(10) 0.038(8)
CJ34 0.142(12) 0.126(12) 0.163(11) -0.023(10) 0.074(11) 0.008(10)
CJ41 0.107(7) 0.071(6) 0.077(6) -0.017(5) 0.016(5) 0.022(6)
CJ42 0.115(7) 0.080(6) 0.072(5) -0.004(5) 0.023(5) 0.037(5)
CJ43 0.136(9) 0.139(9) 0.077(6) 0.016(6) 0.023(5) 0.048(7)
CJ44 0.226(15) 0.261(17) 0.141(12) 0.067(12) -0.010(11) 0.107(15)
N20 0.062(6) 0.087(7) 0.096(7) -0.013(6) -0.010(5) 0.021(5)
CK11 0.083(7) 0.070(6) 0.122(8) -0.025(6) -0.017(6) 0.026(5)
CK12 0.100(7) 0.101(7) 0.113(7) -0.012(6) -0.006(6) 0.028(6)
CK13 0.169(10) 0.156(10) 0.136(8) 0.024(8) -0.004(8) 0.018(8)
CK14 0.190(17) 0.245(17) 0.248(17) 0.109(13) 0.028(15) -0.013(13)
CK21 0.065(7) 0.089(8) 0.081(7) 0.012(6) -0.009(6) 0.002(6)
CK22 0.077(7) 0.089(8) 0.051(6) 0.001(5) 0.006(5) -0.005(6)
CK23 0.062(6) 0.079(7) 0.041(5) 0.010(5) 0.012(4) -0.010(5)
CK24 0.097(8) 0.128(10) 0.076(7) -0.005(7) 0.054(6) -0.036(7)
CK31 0.061(7) 0.087(8) 0.108(8) -0.033(7) -0.014(6) 0.033(6)
CK32 0.121(12) 0.104(11) 0.125(10) 0.000(9) 0.036(9) 0.024(9)
CK33 0.104(10) 0.077(8) 0.189(13) 0.037(9) 0.044(9) 0.024(7)
CK34 0.159(16) 0.102(12) 0.24(2) 0.067(13) 0.103(15) 0.021(11)
CK41 0.068(7) 0.083(8) 0.137(11) -0.042(8) 0.004(7) 0.020(6)
CK42 0.072(7) 0.082(8) 0.141(10) -0.033(7) 0.017(7) 0.008(6)
CK43 0.059(6) 0.099(9) 0.234(15) -0.032(10) 0.042(9) 0.022(6)
CK44 0.098(9) 0.177(15) 0.211(15) -0.026(12) 0.048(11) -0.011(10)
N21 0.088(6) 0.061(5) 0.090(6) 0.034(5) -0.002(5) 0.000(5)
CW11 0.098(8) 0.087(7) 0.057(6) 0.037(5) 0.005(5) 0.005(6)
CW12 0.119(9) 0.058(6) 0.068(6) 0.035(5) 0.016(6) 0.016(6)
CW13 0.176(15) 0.092(10) 0.126(11) 0.058(9) 0.088(11) 0.033(10)
CW14 0.177(15) 0.080(9) 0.119(11) 0.037(8) 0.060(10) 0.008(9)
CW21 0.104(10) 0.067(7) 0.107(9) 0.036(7) 0.013(7) 0.004(7)
CW22 0.087(9) 0.078(8) 0.146(12) 0.017(8) -0.029(9) 0.007(7)
CW23 0.082(8) 0.072(8) 0.175(12) 0.022(8) -0.025(8) -0.003(7)
CW24 0.118(12) 0.144(13) 0.218(16) 0.051(12) -0.019(12) 0.006(10)
CW31 0.113(10) 0.057(7) 0.097(9) 0.019(6) -0.017(7) 0.018(6)
CW32 0.183(16) 0.125(12) 0.112(11) 0.049(10) 0.070(11) 0.055(12)
CW33 0.166(14) 0.101(10) 0.082(9) 0.016(8) 0.040(9) 0.012(9)
CW34 0.24(2) 0.111(12) 0.085(9) 0.019(8) 0.068(11) 0.015(12)
CW41 0.137(8) 0.107(9) 0.057(6) 0.063(6) 0.010(6) 0.032(6)
CW42 0.143(10) 0.124(11) 0.140(10) 0.083(9) -0.032(7) 0.000(8)
CW43 0.157(14) 0.205(19) 0.185(15) 0.159(16) -0.052(10) 0.002(10)
CW44 0.185(14) 0.180(16) 0.256(18) 0.059(14) -0.089(12) -0.015(10)
N22 0.368(9) 0.333(9) 0.344(9) 0.095(8) -0.012(7) 0.054(7)
CX11 0.377(11) 0.360(12) 0.354(12) 0.092(11) -0.015(9) 0.070(9)
CX12 0.383(13) 0.382(15) 0.363(15) 0.090(14) -0.010(11) 0.080(11)
CX13 0.388(16) 0.394(17) 0.372(18) 0.092(16) -0.011(14) 0.092(12)
CX14 0.38(2) 0.42(3) 0.41(3) 0.09(2) 0.002(17) 0.088(18)
CX21 0.370(11) 0.320(10) 0.328(11) 0.110(10) -0.004(8) 0.039(9)
CX22 0.375(13) 0.323(11) 0.326(12) 0.124(11) 0.007(11) 0.034(10)
CX23 0.364(15) 0.296(14) 0.322(15) 0.140(13) 0.013(12) 0.029(12)
CX24 0.341(16) 0.26(2) 0.34(2) 0.149(18) 0.045(17) -0.015(18)
CX31 0.375(11) 0.330(10) 0.351(11) 0.094(9) -0.019(9) 0.054(9)
CX32 0.377(12) 0.324(10) 0.355(12) 0.093(10) -0.024(10) 0.063(9)
CX33 0.375(14) 0.324(10) 0.352(14) 0.092(11) -0.020(12) 0.067(11)
CX34 0.36(2) 0.347(15) 0.36(2) 0.112(17) -0.01(2) 0.106(19)
CX41 0.370(11) 0.343(11) 0.349(10) 0.093(10) -0.005(9) 0.054(9)
CX42 0.382(13) 0.360(13) 0.362(13) 0.093(11) 0.000(10) 0.067(11)
CX43 0.388(16) 0.371(17) 0.355(13) 0.106(14) 0.010(13) 0.079(14)
CX44 0.41(3) 0.41(2) 0.408(19) 0.13(2) -0.03(2) 0.09(2)
N23 0.325(9) 0.321(8) 0.303(9) 0.084(7) 0.001(8) 0.066(8)
CY11 0.317(12) 0.337(12) 0.296(12) 0.065(11) 0.000(10) 0.065(9)
CY12 0.322(14) 0.354(15) 0.291(14) 0.059(14) -0.003(11) 0.054(12)
CY13 0.327(17) 0.365(17) 0.292(17) 0.053(15) 0.012(13) 0.066(13)
CY14 0.34(2) 0.42(3) 0.32(2) 0.02(2) 0.032(16) 0.053(18)
CY21 0.326(11) 0.299(12) 0.304(12) 0.106(10) 0.000(10) 0.057(11)
CY22 0.330(11) 0.278(14) 0.307(14) 0.129(12) -0.004(12) 0.056(12)
CY23 0.326(13) 0.250(15) 0.301(16) 0.161(12) 0.000(13) 0.043(14)
CY24 0.326(12) 0.29(2) 0.32(2) 0.143(19) -0.016(19) 0.068(18)
CY31 0.344(10) 0.318(9) 0.331(10) 0.079(7) 0.003(8) 0.053(8)
CY32 0.379(14) 0.328(9) 0.364(13) 0.061(9) 0.003(13) 0.048(12)
CY33 0.392(17) 0.311(10) 0.392(16) 0.067(13) 0.001(15) 0.056(14)
CY34 0.43(2) 0.320(16) 0.43(2) 0.05(2) 0.04(2) 0.071(19)
N24 0.286(4) 0.269(4) 0.278(4) 0.073(4) 0.009(4) 0.043(4)
CZ11 0.246(9) 0.240(9) 0.266(6) 0.058(8) 0.021(6) 0.029(8)
CZ12 0.224(10) 0.216(10) 0.287(6) 0.039(9) 0.015(7) 0.018(9)
CZ13 0.208(11) 0.214(11) 0.270(6) 0.031(10) 0.034(9) 0.020(10)
CZ14 0.234(15) 0.231(16) 0.291(9) -0.001(13) 0.044(11) 0.040(13)
CZ21 0.290(9) 0.271(9) 0.293(9) 0.076(8) 0.012(7) 0.052(7)
CZ22 0.305(11) 0.281(10) 0.308(11) 0.080(9) 0.017(8) 0.064(8)
CZ23 0.324(12) 0.292(12) 0.315(12) 0.071(10) 0.028(9) 0.070(10)
CZ24 0.369(17) 0.322(14) 0.369(18) 0.048(14) 0.010(14) 0.113(14)
CZ31 0.286(4) 0.269(4) 0.278(4) 0.073(4) 0.009(4) 0.043(4)
CZ32 0.286(4) 0.269(4) 0.278(4) 0.073(4) 0.009(4) 0.043(4)
CZ33 0.286(4) 0.269(4) 0.278(4) 0.073(4) 0.009(4) 0.043(4)
CZ34 0.286(4) 0.269(4) 0.278(4) 0.073(4) 0.009(4) 0.043(4)
CZ41 0.296(6) 0.289(9) 0.283(8) 0.072(9) 0.005(7) 0.027(8)
CZ42 0.301(8) 0.290(11) 0.285(9) 0.067(10) 0.001(7) 0.034(9)
CZ43 0.298(9) 0.286(12) 0.280(11) 0.074(10) 0.001(8) 0.044(10)
CZ44 0.305(11) 0.268(17) 0.275(16) 0.074(13) -0.006(13) 0.047(14)
C58 0.157(12) 0.056(7) 0.150(11) 0.022(7) 0.055(9) 0.021(7)
C57 0.076(7) 0.062(6) 0.107(8) 0.013(6) 0.047(6) 0.022(5)
O161 0.061(4) 0.051(4) 0.119(6) 0.012(4) 0.032(4) 0.011(3)
C59 0.122(14) 0.121(13) 0.156(15) 0.035(11) 0.018(11) 0.033(11)
C60 0.162(19) 0.26(3) 0.23(2) 0.16(2) 0.052(16) 0.097(19)
N35 0.180(11) 0.119(8) 0.084(7) 0.036(7) 0.014(7) -0.014(8)
OW1 0.085(6) 0.086(6) 0.113(7) 0.011(5) 0.046(5) 0.019(5)
N39 0.085(6) 0.086(6) 0.113(7) 0.011(5) 0.046(5) 0.019(5)
C89 0.19(2) 0.20(3) 0.17(2) 0.037(19) 0.016(19) 0.018(19)
C90 0.12(3) 0.25(5) 0.17(3) 0.05(3) 0.08(2) 0.00(3)
OW2 0.071(5) 0.108(6) 0.100(6) 0.020(5) 0.015(5) 0.005(5)
N34 0.071(5) 0.108(6) 0.100(6) 0.020(5) 0.015(5) 0.005(5)
C79 0.086(7) 0.137(10) 0.122(9) 0.015(9) 0.017(9) 0.012(9)
C80 0.086(8) 0.160(15) 0.130(14) -0.020(13) 0.020(12) 0.004(12)
N25 0.160(12) 0.083(8) 0.100(8) 0.048(7) -0.009(7) -0.013(7)
C61 0.183(15) 0.128(12) 0.171(14) 0.105(11) -0.062(11) -0.025(11)
C62 0.235(19) 0.214(18) 0.233(18) 0.076(15) -0.049(15) -0.057(15)
N26 0.217(12) 0.26(2) 0.26(2) 0.018(14) 0.062(14) -0.074(15)
C63 0.217(12) 0.26(2) 0.26(2) 0.018(14) 0.062(14) -0.074(15)
C64 0.217(12) 0.26(2) 0.26(2) 0.018(14) 0.062(14) -0.074(15)
N27 0.11(2) 0.16(3) 0.30(5) 0.07(3) 0.01(3) -0.01(2)
C65 0.11(2) 0.15(4) 0.12(3) -0.02(3) 0.01(2) -0.04(3)
C66 0.064(16) 0.14(3) 0.20(3) 0.08(2) -0.035(18) 0.052(18)
N28 0.48(6) 0.27(4) 0.33(4) -0.05(3) 0.13(4) -0.03(4)
C67 0.24(2) 0.23(2) 0.209(19) 0.060(17) -0.003(16) 0.054(18)
C68 0.29(2) 0.33(2) 0.27(2) 0.080(18) -0.015(18) 0.048(19)
N29 0.33(6) 0.18(4) 0.20(4) -0.02(3) 0.08(4) 0.13(4)
C69 0.33(7) 0.39(9) 0.08(2) 0.07(4) 0.10(3) 0.23(7)
C70 0.28(5) 0.17(3) 0.10(2) 0.05(2) 0.13(3) 0.13(3)
N30 0.18(2) 0.20(2) 0.31(3) 0.08(2) -0.02(2) 0.038(16)
C71 0.104(12) 0.104(11) 0.207(17) 0.018(14) 0.013(14) -0.010(9)
C72 0.080(9) 0.090(9) 0.251(16) -0.001(11) 0.079(11) 0.015(7)
N31 0.14(2) 0.14(2) 0.16(2) 0.036(17) -0.038(17) 0.039(17)
C73 0.14(2) 0.129(19) 0.130(19) 0.031(16) 0.037(16) 0.022(16)
C74 0.14(2) 0.17(2) 0.15(2) 0.015(17) 0.003(17) 0.044(18)
N32 0.48(11) 0.42(11) 0.41(10) 0.30(10) -0.07(8) -0.21(9)
C75 0.10(3) 0.18(5) 0.26(6) 0.00(5) 0.09(4) -0.06(3)
C76 0.122(19) 0.13(2) 0.132(18) -0.003(16) -0.051(15) 0.028(16)
N33 0.60(4) 0.60(4) 0.59(4) 0.11(2) 0.06(2) 0.14(2)
C77 0.547 0.555 0.541 0.121 0.037 0.131
C78 0.40(3) 0.38(3) 0.40(3) 0.10(2) 0.05(2) 0.02(2)
C81 0.208(12) 0.161(10) 0.099(8) 0.017(10) 0.019(9) -0.022(10)
C82 0.252(18) 0.253(18) 0.139(12) 0.018(14) 0.074(13) -0.033(16)
N36 0.24(4) 0.13(3) 0.17(3) 0.01(2) -0.05(3) -0.08(3)
C83 0.17(4) 0.12(3) 0.19(5) 0.02(3) 0.06(4) 0.00(3)
C84 0.076(15) 0.046(11) 0.139(19) -0.016(12) -0.004(14) 0.025(11)
N37 0.22(2) 0.098(15) 0.158(18) 0.044(14) 0.059(16) 0.046(15)
C85 0.21(3) 0.24(3) 0.19(3) 0.03(2) 0.01(2) 0.06(2)
C86 0.18(2) 0.19(2) 0.16(2) 0.007(18) 0.073(18) 0.021(18)
N38 0.091(13) 0.110(14) 0.201(19) 0.075(14) 0.072(13) 0.038(11)
C87 0.20(2) 0.15(2) 0.17(2) 0.051(18) -0.029(18) 0.068(18)
C88 0.28(3) 0.26(3) 0.28(3) 0.04(2) 0.01(2) 0.06(2)
OW3 0.193(18) 0.223(19) 0.185(17) 0.039(15) 0.011(14) 0.131(16)
OW4 0.18(3) 0.26(4) 0.33(4) 0.07(3) 0.04(3) 0.12(3)
OW5 0.12(2) 0.56(8) 0.36(5) 0.23(5) 0.00(3) 0.15(4)
OW6 0.47(4) 0.46(4) 0.48(4) 0.09(2) 0.00(2) 0.14(2)

loop_
_atom_type_symbol
_atom_type_description
_atom_type_scat_dispersion_real
_atom_type_scat_dispersion_imag
_atom_type_scat_source
C C 0.0033 0.0016 'International Tables Vol C Tables 4.2.6.8 and 6.1.1.4'
H H 0.0000 0.0000 'International Tables Vol C Tables 4.2.6.8 and 6.1.1.4'
N N 0.0061 0.0033 'International Tables Vol C Tables 4.2.6.8 and 6.1.1.4'
O O 0.0106 0.0060 'International Tables Vol C Tables 4.2.6.8 and 6.1.1.4'
Cu Cu 0.3201 1.2651 'International Tables Vol C Tables 4.2.6.8 and 6.1.1.4'
Mo Mo -1.6832 0.6857 'International Tables Vol C Tables 4.2.6.8 and 6.1.1.4'

loop_
_geom_angle_atom_site_label_1
_geom_angle_atom_site_label_2
_geom_angle_atom_site_label_3
_geom_angle
N1 Mo1 O9 105.0(3)
N1 Mo1 O10 102.6(3)
O9 Mo1 O10 91.3(2)
N1 Mo1 O7 100.2(3)
O9 Mo1 O7 87.6(2)
O10 Mo1 O7 156.6(2)
N1 Mo1 O8 98.4(3)
O9 Mo1 O8 156.4(2)
O10 Mo1 O8 87.1(2)
O7 Mo1 O8 84.8(2)
N1 Mo1 O1 176.0(3)
O9 Mo1 O1 78.8(2)
O10 Mo1 O1 78.3(2)
O7 Mo1 O1 78.54(19)
O8 Mo1 O1 77.7(2)
O2 Mo2 O13 103.2(2)
O2 Mo2 O7 105.0(3)
O13 Mo2 O7 90.2(2)
O2 Mo2 O11 102.2(2)
O13 Mo2 O11 87.6(2)
O7 Mo2 O11 152.4(2)
O2 Mo2 O12 104.4(2)
O13 Mo2 O12 152.1(2)
O7 Mo2 O12 86.5(2)
O11 Mo2 O12 82.7(2)
O2 Mo2 O1 178.5(2)
O13 Mo2 O1 76.25(18)
O7 Mo2 O1 76.4(2)
O11 Mo2 O1 76.42(18)
O12 Mo2 O1 76.06(17)
O3 Mo3 O8 104.5(3)
O3 Mo3 O12 103.8(2)
O8 Mo3 O12 91.0(2)
O3 Mo3 O14 103.2(3)
O8 Mo3 O14 151.9(2)
O12 Mo3 O14 87.2(2)
O3 Mo3 O15 103.0(2)
O8 Mo3 O15 87.1(2)
O12 Mo3 O15 152.7(2)
O14 Mo3 O15 81.9(2)
O3 Mo3 O1 177.8(2)
O8 Mo3 O1 76.6(2)
O12 Mo3 O1 77.94(18)
O14 Mo3 O1 75.56(19)
O15 Mo3 O1 75.09(18)
O4 Mo4 O15 104.7(2)
O4 Mo4 O16 103.8(3)
O15 Mo4 O16 91.0(2)
O4 Mo4 O10 101.8(3)
O15 Mo4 O10 88.4(2)
O16 Mo4 O10 153.7(2)
O4 Mo4 O17 101.9(2)
O15 Mo4 O17 153.3(2)
O16 Mo4 O17 84.9(2)
O10 Mo4 O17 83.9(2)
O4 Mo4 O1 176.0(2)
O15 Mo4 O1 78.29(19)
O16 Mo4 O1 78.72(18)
O10 Mo4 O1 75.5(2)
O17 Mo4 O1 75.01(18)
O5 Mo5 O17 104.6(2)
O5 Mo5 O18 104.9(3)
O17 Mo5 O18 90.6(2)
O5 Mo5 O9 102.4(3)
O17 Mo5 O9 89.2(3)
O18 Mo5 O9 151.8(2)
O5 Mo5 O13 102.6(2)
O17 Mo5 O13 152.7(2)
O18 Mo5 O13 84.7(2)
O9 Mo5 O13 82.6(2)
O5 Mo5 O1 176.7(2)
O17 Mo5 O1 77.82(19)
O18 Mo5 O1 77.10(19)
O9 Mo5 O1 75.3(2)
O13 Mo5 O1 74.91(18)
O6 Mo6 O14 105.2(3)
O6 Mo6 O11 104.3(2)
O14 Mo6 O11 89.3(2)
O6 Mo6 O18 103.4(2)
O14 Mo6 O18 151.2(2)
O11 Mo6 O18 86.3(2)
O6 Mo6 O16 101.9(2)
O14 Mo6 O16 87.4(2)
O11 Mo6 O16 153.6(2)
O18 Mo6 O16 84.1(2)
O6 Mo6 O1 177.3(2)
O14 Mo6 O1 76.8(2)
O11 Mo6 O1 77.26(18)
O18 Mo6 O1 74.46(19)
O16 Mo6 O1 76.43(19)
N2 Mo7 O28 106.1(3)
N2 Mo7 O26 103.7(2)
O28 Mo7 O26 93.2(3)
N2 Mo7 O27 98.5(2)
O28 Mo7 O27 88.3(2)
O26 Mo7 O27 156.4(2)
N2 Mo7 O25 95.2(3)
O28 Mo7 O25 157.9(2)
O26 Mo7 O25 87.6(2)
O27 Mo7 O25 82.5(2)
N2 Mo7 O19 171.2(3)
O28 Mo7 O19 81.4(2)
O26 Mo7 O19 80.2(2)
O27 Mo7 O19 76.8(2)
O25 Mo7 O19 77.0(2)
N2 Mo7 Mo11 140.8(2)
O28 Mo7 Mo11 34.73(16)
O26 Mo7 Mo11 84.84(17)
O27 Mo7 Mo11 83.01(17)
O25 Mo7 Mo11 123.64(14)
O19 Mo7 Mo11 46.71(14)
O20 Mo8 O29 104.1(3)
O20 Mo8 O31 103.6(3)
O29 Mo8 O31 88.2(2)
O20 Mo8 O30 104.4(3)
O29 Mo8 O30 88.9(2)
O31 Mo8 O30 151.7(2)
O20 Mo8 O26 103.8(3)
O29 Mo8 O26 152.1(2)
O31 Mo8 O26 84.2(2)
O30 Mo8 O26 85.2(2)
O20 Mo8 O19 178.3(2)
O29 Mo8 O19 77.5(2)
O31 Mo8 O19 75.9(2)
O30 Mo8 O19 76.0(2)
O26 Mo8 O19 74.57(19)
O21 Mo9 O25 105.5(3)
O21 Mo9 O33 103.8(3)
O25 Mo9 O33 91.1(2)
O21 Mo9 O30 102.3(3)
O25 Mo9 O30 89.7(2)
O33 Mo9 O30 152.6(2)
O21 Mo9 O32 101.2(3)
O25 Mo9 O32 153.3(2)
O33 Mo9 O32 83.5(2)
O30 Mo9 O32 83.6(2)
O21 Mo9 O19 177.0(2)
O25 Mo9 O19 77.5(2)
O33 Mo9 O19 76.5(2)
O30 Mo9 O19 76.9(2)
O32 Mo9 O19 75.81(19)
O22 Mo10 O27 104.9(3)
O22 Mo10 O35 104.2(3)
O27 Mo10 O35 89.1(3)
O22 Mo10 O33 103.3(3)
O27 Mo10 O33 89.6(2)
O35 Mo10 O33 151.9(2)
O22 Mo10 O34 102.3(3)
O27 Mo10 O34 152.8(2)
O35 Mo10 O34 84.6(2)
O33 Mo10 O34 83.9(2)
O22 Mo10 O19 178.2(2)
O27 Mo10 O19 76.8(2)
O35 Mo10 O19 76.2(2)
O33 Mo10 O19 76.1(2)
O34 Mo10 O19 76.00(19)
O23 Mo11 O36 105.9(3)
O23 Mo11 O31 103.1(3)
O36 Mo11 O31 88.5(2)
O23 Mo11 O35 104.4(3)
O36 Mo11 O35 89.3(3)
O31 Mo11 O35 151.9(2)
O23 Mo11 O28 100.2(3)
O36 Mo11 O28 153.9(2)
O31 Mo11 O28 85.0(2)
O35 Mo11 O28 84.8(2)
O23 Mo11 O19 175.7(3)
O36 Mo11 O19 78.4(2)
O31 Mo11 O19 76.4(2)
O35 Mo11 O19 75.8(2)
O28 Mo11 O19 75.5(2)
O23 Mo11 Mo7 132.6(2)
O36 Mo11 Mo7 121.43(17)
O31 Mo11 Mo7 77.24(17)
O35 Mo11 Mo7 80.17(17)
O28 Mo11 Mo7 32.51(16)
O19 Mo11 Mo7 43.09(11)
O24 Mo12 O34 104.2(3)
O24 Mo12 O32 104.5(3)
O34 Mo12 O32 91.5(2)
O24 Mo12 O29 103.4(3)
O34 Mo12 O29 151.8(2)
O32 Mo12 O29 86.9(2)
O24 Mo12 O36 103.1(3)
O34 Mo12 O36 86.6(2)
O32 Mo12 O36 152.0(2)
O29 Mo12 O36 81.8(2)
O24 Mo12 O19 177.9(3)
O34 Mo12 O19 77.1(2)
O32 Mo12 O19 76.9(2)
O29 Mo12 O19 75.0(2)
O36 Mo12 O19 75.4(2)
N3 Mo13 O46 103.7(4)
N3 Mo13 O45 102.3(3)
O46 Mo13 O45 91.0(4)
N3 Mo13 O43 100.4(3)
O46 Mo13 O43 89.9(3)
O45 Mo13 O43 156.3(3)
N3 Mo13 O44 100.7(4)
O46 Mo13 O44 155.6(3)
O45 Mo13 O44 84.5(4)
O43 Mo13 O44 84.9(3)
N3 Mo13 O37 177.5(4)
O46 Mo13 O37 78.6(3)
O45 Mo13 O37 78.4(3)
O43 Mo13 O37 78.6(2)
O44 Mo13 O37 76.9(2)
N3 Mo13 Mo14 132.9(3)
O46 Mo13 Mo14 80.2(2)
O45 Mo13 Mo14 124.7(2)
O43 Mo13 Mo14 32.61(17)
O44 Mo13 Mo14 82.72(17)
O37 Mo13 Mo14 46.28(15)
N3 Mo13 Mo17 136.2(4)
O46 Mo13 Mo17 32.6(2)
O45 Mo13 Mo17 82.1(3)
O43 Mo13 Mo17 86.10(19)
O44 Mo13 Mo17 123.07(18)
O37 Mo13 Mo17 46.20(17)
Mo14 Mo13 Mo17 61.76(3)
N3 Mo13 Mo16 134.6(3)
O46 Mo13 Mo16 84.6(2)
O45 Mo13 Mo16 32.3(2)
O43 Mo13 Mo16 124.42(16)
O44 Mo13 Mo16 78.73(19)
O37 Mo13 Mo16 46.07(15)
Mo14 Mo13 Mo16 92.35(3)
Mo17 Mo13 Mo16 61.40(5)
O38 Mo14 O43 104.3(3)
O38 Mo14 O49 106.8(3)
O43 Mo14 O49 91.0(3)
O38 Mo14 O47 102.1(3)
O43 Mo14 O47 152.6(3)
O49 Mo14 O47 88.6(2)
O38 Mo14 O48 102.9(3)
O43 Mo14 O48 84.3(3)
O49 Mo14 O48 150.2(3)
O47 Mo14 O48 82.6(2)
O38 Mo14 O37 178.3(3)
O43 Mo14 O37 76.4(2)
O49 Mo14 O37 74.7(3)
O47 Mo14 O37 77.0(2)
O48 Mo14 O37 75.5(2)
O38 Mo14 Mo13 137.9(2)
O43 Mo14 Mo13 33.81(18)
O49 Mo14 Mo13 78.6(2)
O47 Mo14 Mo13 119.91(17)
O48 Mo14 Mo13 81.27(16)
O37 Mo14 Mo13 42.88(12)
O39 Mo15 O48 102.0(4)
O39 Mo15 O44 106.4(4)
O48 Mo15 O44 91.3(3)
O39 Mo15 O51 104.6(5)
O48 Mo15 O51 153.0(4)
O44 Mo15 O51 85.2(3)
O39 Mo15 O50 101.5(4)
O48 Mo15 O50 87.9(3)
O44 Mo15 O50 151.6(3)
O51 Mo15 O50 82.7(3)
O39 Mo15 O37 178.0(3)
O48 Mo15 O37 77.4(2)
O44 Mo15 O37 75.5(3)
O51 Mo15 O37 75.8(4)
O50 Mo15 O37 76.6(2)
O40 Mo16 O45 105.2(3)
O40 Mo16 O51 107.5(5)
O45 Mo16 O51 89.3(4)
O40 Mo16 O52 102.1(3)
O45 Mo16 O52 151.3(3)
O51 Mo16 O52 91.0(4)
O40 Mo16 O53 102.6(5)
O45 Mo16 O53 84.7(4)
O51 Mo16 O53 149.8(3)
O52 Mo16 O53 80.7(4)
O40 Mo16 O37 175.6(5)
O45 Mo16 O37 75.8(2)
O51 Mo16 O37 76.8(3)
O52 Mo16 O37 76.4(3)
O53 Mo16 O37 73.1(3)
O40 Mo16 Mo13 138.1(3)
O45 Mo16 Mo13 33.0(2)
O51 Mo16 Mo13 82.1(2)
O52 Mo16 Mo13 118.8(2)
O53 Mo16 Mo13 76.9(2)
O37 Mo16 Mo13 42.74(13)
O41 Mo17 O53 106.0(5)
O41 Mo17 O54 103.3(4)
O53 Mo17 O54 92.0(4)
O41 Mo17 O49 100.5(4)
O53 Mo17 O49 153.3(5)
O54 Mo17 O49 84.4(3)
O41 Mo17 O46 103.4(3)
O53 Mo17 O46 88.8(4)
O54 Mo17 O46 152.0(3)
O49 Mo17 O46 82.5(3)
O41 Mo17 O37 175.6(4)
O53 Mo17 O37 78.0(4)
O54 Mo17 O37 77.9(3)
O49 Mo17 O37 75.3(2)
O46 Mo17 O37 74.8(3)
O41 Mo17 Mo13 135.6(3)
O53 Mo17 Mo13 80.4(4)
O54 Mo17 Mo13 120.6(2)
O49 Mo17 Mo13 78.9(2)
O46 Mo17 Mo13 32.2(2)
O37 Mo17 Mo13 42.74(13)
O42 Mo18 O50 103.6(4)
O42 Mo18 O47 104.2(3)
O50 Mo18 O47 87.7(3)
O42 Mo18 O52 103.0(3)
O50 Mo18 O52 90.1(4)
O47 Mo18 O52 152.5(3)
O42 Mo18 O54 103.6(4)
O50 Mo18 O54 152.7(3)
O47 Mo18 O54 86.6(3)
O52 Mo18 O54 82.9(5)
O42 Mo18 O37 178.5(3)
O50 Mo18 O37 77.3(2)
O47 Mo18 O37 76.9(2)
O52 Mo18 O37 75.8(3)
O54 Mo18 O37 75.4(3)
N4 Mo19 O61 102.9(6)
N4 Mo19 O64 101.3(4)
O61 Mo19 O64 88.9(4)
N4 Mo19 O62 101.5(4)
O61 Mo19 O62 88.3(4)
O64 Mo19 O62 157.1(3)
N4 Mo19 O63 101.6(5)
O61 Mo19 O63 155.5(3)
O64 Mo19 O63 88.0(4)
O62 Mo19 O63 85.3(4)
N4 Mo19 O55 178.9(6)
O61 Mo19 O55 78.2(3)
O64 Mo19 O55 78.9(3)
O62 Mo19 O55 78.3(3)
O63 Mo19 O55 77.3(3)
N4 Mo19 Mo22 131.9(5)
O61 Mo19 Mo22 125.2(3)
O64 Mo19 Mo22 83.2(3)
O62 Mo19 Mo22 79.9(3)
O63 Mo19 Mo22 30.3(2)
O55 Mo19 Mo22 47.0(2)
N4 Mo19 Mo21 133.7(4)
O61 Mo19 Mo21 80.5(2)
O64 Mo19 Mo21 125.1(2)
O62 Mo19 Mo21 32.2(2)
O63 Mo19 Mo21 81.5(2)
O55 Mo19 Mo21 46.14(15)
Mo22 Mo19 Mo21 61.59(4)
O56 Mo20 O65 103.4(4)
O56 Mo20 O66 106.2(4)
O65 Mo20 O66 90.0(3)
O56 Mo20 O67 102.2(4)
O65 Mo20 O67 86.2(3)
O66 Mo20 O67 151.5(4)
O56 Mo20 O61 107.8(5)
O65 Mo20 O61 148.3(4)
O66 Mo20 O61 86.5(3)
O67 Mo20 O61 82.1(3)
O56 Mo20 O55 177.0(3)
O65 Mo20 O55 77.8(3)
O66 Mo20 O55 76.4(3)
O67 Mo20 O55 75.2(3)
O61 Mo20 O55 70.7(4)
O57 Mo21 O62 103.9(3)
O57 Mo21 O67 104.7(4)
O62 Mo21 O67 90.2(4)
O57 Mo21 O68 102.5(3)
O62 Mo21 O68 153.2(3)
O67 Mo21 O68 87.3(3)
O57 Mo21 O69 102.1(4)
O62 Mo21 O69 86.6(4)
O67 Mo21 O69 153.0(3)
O68 Mo21 O69 83.7(4)
O57 Mo21 O55 178.0(4)
O62 Mo21 O55 77.6(3)
O67 Mo21 O55 76.7(3)
O68 Mo21 O55 75.9(2)
O69 Mo21 O55 76.4(3)
O57 Mo21 Mo19 138.1(3)
O62 Mo21 Mo19 34.3(2)
O67 Mo21 Mo19 80.7(2)
O68 Mo21 Mo19 119.27(18)
O69 Mo21 Mo19 81.6(2)
O55 Mo21 Mo19 43.34(15)
O58 Mo22 O63 101.5(6)
O58 Mo22 O69 103.4(4)
O63 Mo22 O69 91.6(4)
O58 Mo22 O70 102.3(5)
O63 Mo22 O70 156.0(5)
O69 Mo22 O70 85.5(4)
O58 Mo22 O71 104.1(4)
O63 Mo22 O71 89.1(4)
O69 Mo22 O71 151.8(4)
O70 Mo22 O71 82.5(4)
O58 Mo22 O55 179.3(4)
O63 Mo22 O55 79.1(5)
O69 Mo22 O55 77.0(3)
O70 Mo22 O55 77.1(3)
O71 Mo22 O55 75.4(3)
O58 Mo22 Mo19 136.9(4)
O63 Mo22 Mo19 35.4(4)
O69 Mo22 Mo19 83.0(3)
O70 Mo22 Mo19 120.8(3)
O71 Mo22 Mo19 81.4(3)
O55 Mo22 Mo19 43.71(16)
O59 Mo23 O71 106.1(4)
O59 Mo23 O72 103.8(4)
O71 Mo23 O72 88.4(4)
O59 Mo23 O64 103.3(4)
O71 Mo23 O64 90.3(5)
O72 Mo23 O64 152.1(3)
O59 Mo23 O66 101.7(4)
O71 Mo23 O66 152.2(3)
O72 Mo23 O66 84.4(3)
O64 Mo23 O66 83.9(4)
O59 Mo23 O55 176.8(4)
O71 Mo23 O55 77.1(3)
O72 Mo23 O55 76.7(3)
O64 Mo23 O55 75.8(3)
O66 Mo23 O55 75.2(3)
O60 Mo24 O68 105.0(3)
O60 Mo24 O72 103.1(3)
O68 Mo24 O72 151.7(3)
O60 Mo24 O70 105.9(4)
O68 Mo24 O70 87.6(3)
O72 Mo24 O70 88.2(3)
O60 Mo24 O65 103.7(4)
O68 Mo24 O65 84.9(3)
O72 Mo24 O65 85.1(3)
O70 Mo24 O65 150.4(3)
O60 Mo24 O55 178.1(4)
O68 Mo24 O55 75.2(2)
O72 Mo24 O55 76.6(3)
O70 Mo24 O55 76.0(4)
O65 Mo24 O55 74.4(3)
N5 Mo25 O80 105.8(3)
N5 Mo25 O81 104.3(3)
O80 Mo25 O81 92.5(3)
N5 Mo25 O79 98.0(3)
O80 Mo25 O79 89.2(3)
O81 Mo25 O79 156.2(2)
N5 Mo25 O82 96.5(3)
O80 Mo25 O82 157.1(3)
O81 Mo25 O82 86.9(3)
O79 Mo25 O82 82.5(3)
N5 Mo25 O73 172.1(2)
O80 Mo25 O73 80.6(2)
O81 Mo25 O73 79.6(2)
O79 Mo25 O73 77.2(2)
O82 Mo25 O73 76.7(2)
N5 Mo25 Mo28 137.7(2)
O80 Mo25 Mo28 83.6(2)
O81 Mo25 Mo28 33.42(17)
O79 Mo25 Mo28 123.65(15)
O82 Mo25 Mo28 83.4(2)
O73 Mo25 Mo28 46.44(13)
N5 Mo25 Mo27 139.9(3)
O80 Mo25 Mo27 34.16(17)
O81 Mo25 Mo27 85.4(2)
O79 Mo25 Mo27 82.73(17)
O82 Mo25 Mo27 123.13(18)
O73 Mo25 Mo27 46.49(13)
Mo28 Mo25 Mo27 61.21(3)
O74 Mo26 O79 103.7(3)
O74 Mo26 O84 103.6(4)
O79 Mo26 O84 90.1(3)
O74 Mo26 O83 103.0(3)
O79 Mo26 O83 153.2(2)
O84 Mo26 O83 85.2(3)
O74 Mo26 O85 104.5(4)
O79 Mo26 O85 87.3(2)
O84 Mo26 O85 151.6(3)
O83 Mo26 O85 84.4(3)
O74 Mo26 O73 178.9(3)
O79 Mo26 O73 77.2(2)
O84 Mo26 O73 76.9(2)
O83 Mo26 O73 76.0(2)
O85 Mo26 O73 74.9(2)
O75 Mo27 O86 106.2(4)
O75 Mo27 O85 104.2(4)
O86 Mo27 O85 91.4(3)
O75 Mo27 O87 103.2(4)
O86 Mo27 O87 87.5(3)
O85 Mo27 O87 151.7(3)
O75 Mo27 O80 101.7(3)
O86 Mo27 O80 151.9(3)
O85 Mo27 O80 85.2(3)
O87 Mo27 O80 82.6(3)
O75 Mo27 O73 176.3(3)
O86 Mo27 O73 77.3(2)
O85 Mo27 O73 76.6(2)
O87 Mo27 O73 75.6(2)
O80 Mo27 O73 74.7(2)
O75 Mo27 Mo25 133.4(3)
O86 Mo27 Mo25 120.2(2)
O85 Mo27 Mo25 79.81(19)
O87 Mo27 Mo25 76.4(2)
O80 Mo27 Mo25 31.72(16)
O73 Mo27 Mo25 42.98(12)
O76 Mo28 O87 105.1(4)
O76 Mo28 O88 104.3(3)
O87 Mo28 O88 90.8(3)
O76 Mo28 O81 103.1(3)
O87 Mo28 O81 86.3(3)
O88 Mo28 O81 152.3(2)
O76 Mo28 O89 101.9(4)
O87 Mo28 O89 152.8(3)
O88 Mo28 O89 86.1(3)
O81 Mo28 O89 84.0(3)
O76 Mo28 O73 176.8(4)
O87 Mo28 O73 77.6(2)
O88 Mo28 O73 77.2(2)
O81 Mo28 O73 75.2(2)
O89 Mo28 O73 75.3(2)
O76 Mo28 Mo25 135.4(3)
O87 Mo28 Mo25 77.7(2)
O88 Mo28 Mo25 120.27(19)
O81 Mo28 Mo25 32.34(17)
O89 Mo28 Mo25 80.5(2)
O73 Mo28 Mo25 43.04(12)
O77 Mo29 O82 105.4(3)
O77 Mo29 O89 104.9(4)
O82 Mo29 O89 91.4(3)
O77 Mo29 O84 102.2(3)
O82 Mo29 O84 88.8(3)
O89 Mo29 O84 151.9(3)
O77 Mo29 O90 102.0(3)
O82 Mo29 O90 152.4(2)
O89 Mo29 O90 84.8(3)
O84 Mo29 O90 82.1(2)
O77 Mo29 O73 176.5(3)
O82 Mo29 O73 77.6(2)
O89 Mo29 O73 76.8(2)
O84 Mo29 O73 75.8(2)
O90 Mo29 O73 74.9(2)
O78 Mo30 O90 105.2(3)
O78 Mo30 O83 104.9(3)
O90 Mo30 O83 90.1(3)
O78 Mo30 O88 103.8(3)
O90 Mo30 O88 87.7(3)
O83 Mo30 O88 150.8(2)
O78 Mo30 O86 103.6(3)
O90 Mo30 O86 151.0(3)
O83 Mo30 O86 86.5(3)
O88 Mo30 O86 81.5(3)
O78 Mo30 O73 178.0(3)
O90 Mo30 O73 76.6(2)
O83 Mo30 O73 76.0(2)
O88 Mo30 O73 75.2(2)
O86 Mo30 O73 74.6(2)
N6 Mo31 O98 105.1(3)
N6 Mo31 O97 104.3(3)
O98 Mo31 O97 93.5(2)
N6 Mo31 O99 97.9(3)
O98 Mo31 O99 89.0(2)
O97 Mo31 O99 156.1(2)
N6 Mo31 O100 96.0(3)
O98 Mo31 O100 158.3(2)
O97 Mo31 O100 86.1(2)
O99 Mo31 O100 83.0(2)
N6 Mo31 O91 172.0(3)
O98 Mo31 O91 81.3(2)
O97 Mo31 O91 79.66(19)
O99 Mo31 O91 77.2(2)
O100 Mo31 O91 77.2(2)
N6 Mo31 Mo35 139.5(3)
O98 Mo31 Mo35 34.48(16)
O97 Mo31 Mo35 83.12(17)
O99 Mo31 Mo35 85.66(17)
O100 Mo31 Mo35 124.35(17)
O91 Mo31 Mo35 47.15(14)
O92 Mo32 O102 105.3(2)
O92 Mo32 O101 103.6(2)
O102 Mo32 O101 91.9(2)
O92 Mo32 O97 103.9(3)
O102 Mo32 O97 88.5(2)
O101 Mo32 O97 151.3(2)
O92 Mo32 O103 102.4(2)
O102 Mo32 O103 152.0(2)
O101 Mo32 O103 85.3(2)
O97 Mo32 O103 81.1(2)
O92 Mo32 O91 176.5(2)
O102 Mo32 O91 77.75(19)
O101 Mo32 O91 77.65(18)
O97 Mo32 O91 74.40(19)
O103 Mo32 O91 74.42(17)
O93 Mo33 O105 104.3(3)
O93 Mo33 O100 104.6(3)
O105 Mo33 O100 94.5(3)
O93 Mo33 O104 102.8(3)
O105 Mo33 O104 86.3(3)
O100 Mo33 O104 151.5(2)
O93 Mo33 O102 101.8(2)
O105 Mo33 O102 152.8(2)
O100 Mo33 O102 86.2(2)
O104 Mo33 O102 80.6(2)
O93 Mo33 O91 177.0(2)
O105 Mo33 O91 78.2(2)
O100 Mo33 O91 76.6(2)
O104 Mo33 O91 75.77(18)
O102 Mo33 O91 75.54(17)
O94 Mo34 O107 105.5(3)
O94 Mo34 O99 104.0(3)
O107 Mo34 O99 92.5(2)
O94 Mo34 O106 103.4(2)
O107 Mo34 O106 88.1(2)
O99 Mo34 O106 151.4(2)
O94 Mo34 O105 102.0(2)
O107 Mo34 O105 152.1(2)
O99 Mo34 O105 85.7(2)
O106 Mo34 O105 80.6(3)
O94 Mo34 O91 176.3(3)
O107 Mo34 O91 78.2(2)
O99 Mo34 O91 75.9(2)
O106 Mo34 O91 76.30(18)
O105 Mo34 O91 74.35(19)
O95 Mo35 O103 105.4(2)
O95 Mo35 O108 105.3(3)
O103 Mo35 O108 92.1(2)
O95 Mo35 O98 103.1(3)
O103 Mo35 O98 87.0(2)
O108 Mo35 O98 150.8(2)
O95 Mo35 O107 102.1(3)
O103 Mo35 O107 152.2(2)
O108 Mo35 O107 85.1(2)
O98 Mo35 O107 82.2(2)
O95 Mo35 O91 176.3(3)
O103 Mo35 O91 77.69(17)
O108 Mo35 O91 76.4(2)
O98 Mo35 O91 74.86(19)
O107 Mo35 O91 74.73(19)
O95 Mo35 Mo31 135.3(3)
O103 Mo35 Mo31 77.88(17)
O108 Mo35 Mo31 119.22(18)
O98 Mo35 Mo31 32.32(14)
O107 Mo35 Mo31 79.38(16)
O91 Mo35 Mo31 42.79(12)
O96 Mo36 O104 104.5(3)
O96 Mo36 O106 104.4(3)
O104 Mo36 O106 90.6(3)
O96 Mo36 O108 102.9(3)
O104 Mo36 O108 152.3(2)
O106 Mo36 O108 86.2(2)
O96 Mo36 O101 103.5(3)
O104 Mo36 O101 87.5(2)
O106 Mo36 O101 151.6(2)
O108 Mo36 O101 82.4(2)
O96 Mo36 O91 178.2(3)
O104 Mo36 O91 76.9(2)
O106 Mo36 O91 76.57(18)
O108 Mo36 O91 75.5(2)
O101 Mo36 O91 75.38(18)
N7 Mo37 O115 96.7(6)
N7 Mo37 O116 109.2(6)
O115 Mo37 O116 148.1(4)
N7 Mo37 O118 102.6(6)
O115 Mo37 O118 100.8(5)
O116 Mo37 O118 91.6(4)
N7 Mo37 O117 99.0(5)
O115 Mo37 O117 70.9(4)
O116 Mo37 O117 86.5(4)
O118 Mo37 O117 157.6(4)
N7 Mo37 O109 174.5(6)
O115 Mo37 O109 78.4(4)
O116 Mo37 O109 74.7(4)
O118 Mo37 O109 80.9(4)
O117 Mo37 O109 77.1(3)
N7 Mo37 Mo39 137.3(5)
O115 Mo37 Mo39 123.9(3)
O116 Mo37 Mo39 28.1(3)
O118 Mo37 Mo39 83.8(3)
O117 Mo37 Mo39 84.1(2)
O109 Mo37 Mo39 46.8(2)
N7 Mo37 Mo38 136.7(5)
O115 Mo37 Mo38 92.3(3)
O116 Mo37 Mo38 81.6(3)
O118 Mo37 Mo38 34.1(3)
O117 Mo37 Mo38 123.8(2)
O109 Mo37 Mo38 46.79(18)
Mo39 Mo37 Mo38 61.27(4)
O119 Mo38 O110 109.6(5)
O119 Mo38 O121 84.3(5)
O110 Mo38 O121 104.3(4)
O119 Mo38 O120 147.4(4)
O110 Mo38 O120 103.0(5)
O121 Mo38 O120 89.2(4)
O119 Mo38 O118 87.1(5)
O110 Mo38 O118 102.2(4)
O121 Mo38 O118 153.5(4)
O120 Mo38 O118 84.7(4)
O119 Mo38 O109 70.4(4)
O110 Mo38 O109 178.2(4)
O121 Mo38 O109 77.5(3)
O120 Mo38 O109 76.9(3)
O118 Mo38 O109 76.0(3)
O119 Mo38 Mo37 78.0(4)
O110 Mo38 Mo37 135.3(3)
O121 Mo38 Mo37 120.5(3)
O120 Mo38 Mo37 78.0(3)
O118 Mo38 Mo37 33.1(3)
O109 Mo38 Mo37 42.98(17)
O111 Mo39 O116 105.8(5)
O111 Mo39 O123 104.2(5)
O116 Mo39 O123 149.8(4)
O111 Mo39 O120 102.8(4)
O116 Mo39 O120 87.1(4)
O123 Mo39 O120 88.8(4)
O111 Mo39 O122 104.6(4)
O116 Mo39 O122 83.2(3)
O123 Mo39 O122 86.9(3)
O120 Mo39 O122 152.5(4)
O111 Mo39 O109 178.6(4)
O116 Mo39 O109 72.8(4)
O123 Mo39 O109 77.1(3)
O120 Mo39 O109 77.5(3)
O122 Mo39 O109 75.1(2)
O111 Mo39 Mo37 135.6(4)
O116 Mo39 Mo37 30.0(3)
O123 Mo39 Mo37 120.1(2)
O120 Mo39 Mo37 78.4(3)
O122 Mo39 Mo37 80.32(18)
O109 Mo39 Mo37 43.07(17)
O112 Mo40 O117 104.9(4)
O112 Mo40 O122 104.1(3)
O117 Mo40 O122 90.8(4)
O112 Mo40 O124 102.0(4)
O117 Mo40 O124 89.4(4)
O122 Mo40 O124 152.8(3)
O112 Mo40 O125 101.1(4)
O117 Mo40 O125 154.0(3)
O122 Mo40 O125 84.2(3)
O124 Mo40 O125 83.8(3)
O112 Mo40 O109 177.8(3)
O117 Mo40 O109 77.2(3)
O122 Mo40 O109 76.5(3)
O124 Mo40 O109 77.1(3)
O125 Mo40 O109 76.9(3)
O113 Mo41 O124 104.1(5)
O113 Mo41 O126 103.6(5)
O124 Mo41 O126 84.8(4)
O113 Mo41 O119 114.9(5)
O124 Mo41 O119 140.9(4)
O126 Mo41 O119 83.3(4)
O113 Mo41 O115 110.4(5)
O124 Mo41 O115 78.5(4)
O126 Mo41 O115 144.8(3)
O119 Mo41 O115 90.4(4)
O113 Mo41 O109 178.7(5)
O124 Mo41 O109 76.9(3)
O126 Mo41 O109 77.4(3)
O119 Mo41 O109 64.2(3)
O115 Mo41 O109 68.7(3)
O114 Mo42 O126 104.0(5)
O114 Mo42 O125 105.1(4)
O126 Mo42 O125 90.4(4)
O114 Mo42 O123 103.4(4)
O126 Mo42 O123 152.1(4)
O125 Mo42 O123 87.3(3)
O114 Mo42 O121 102.5(4)
O126 Mo42 O121 86.3(4)
O125 Mo42 O121 152.2(3)
O123 Mo42 O121 83.0(3)
O114 Mo42 O109 177.0(4)
O126 Mo42 O109 77.8(4)
O125 Mo42 O109 77.2(3)
O123 Mo42 O109 74.5(3)
O121 Mo42 O109 75.1(3)
N8 Mo43 O133 99.1(5)
N8 Mo43 O135 104.1(6)
O133 Mo43 O135 86.2(4)
N8 Mo43 O134 100.3(6)
O133 Mo43 O134 87.3(4)
O135 Mo43 O134 155.4(3)
N8 Mo43 O136 104.0(5)
O133 Mo43 O136 156.9(3)
O135 Mo43 O136 88.6(4)
O134 Mo43 O136 88.2(4)
N8 Mo43 O127 177.0(5)
O133 Mo43 O127 78.6(3)
O135 Mo43 O127 77.7(3)
O134 Mo43 O127 77.8(3)
O136 Mo43 O127 78.4(3)
N8 Mo43 Mo44 135.8(5)
O133 Mo43 Mo44 125.0(2)
O135 Mo43 Mo44 83.0(3)
O134 Mo43 Mo44 81.5(3)
O136 Mo43 Mo44 31.9(2)
O127 Mo43 Mo44 46.46(17)
N8 Mo43 Mo46 131.9(5)
O133 Mo43 Mo46 32.8(2)
O135 Mo43 Mo46 79.6(3)
O134 Mo43 Mo46 82.1(3)
O136 Mo43 Mo46 124.1(2)
O127 Mo43 Mo46 45.76(17)
Mo44 Mo43 Mo46 92.21(4)
O128 Mo44 O136 103.2(4)
O128 Mo44 O137 103.2(4)
O136 Mo44 O137 87.2(4)
O128 Mo44 O138 102.3(4)
O136 Mo44 O138 154.5(3)
O137 Mo44 O138 85.1(3)
O128 Mo44 O139 103.3(4)
O136 Mo44 O139 89.8(4)
O137 Mo44 O139 153.3(3)
O138 Mo44 O139 86.3(3)
O128 Mo44 O127 179.6(5)
O136 Mo44 O127 77.2(3)
O137 Mo44 O127 76.6(3)
O138 Mo44 O127 77.4(3)
O139 Mo44 O127 76.9(3)
O128 Mo44 Mo43 137.3(4)
O136 Mo44 Mo43 34.2(2)
O137 Mo44 Mo43 81.0(3)
O138 Mo44 Mo43 120.4(2)
O139 Mo44 Mo43 81.6(2)
O127 Mo44 Mo43 43.02(14)
O129 Mo45 O141 102.7(5)
O129 Mo45 O135 105.2(4)
O141 Mo45 O135 84.8(4)
O129 Mo45 O137 105.8(4)
O141 Mo45 O137 151.4(4)
O135 Mo45 O137 89.8(4)
O129 Mo45 O140 103.5(4)
O141 Mo45 O140 85.7(4)
O135 Mo45 O140 151.1(4)
O137 Mo45 O140 85.6(4)
O129 Mo45 O127 178.7(4)
O141 Mo45 O127 76.0(4)
O135 Mo45 O127 74.7(3)
O137 Mo45 O127 75.5(3)
O140 Mo45 O127 76.6(3)
O130 Mo46 O133 106.2(5)
O130 Mo46 O143 101.2(5)
O133 Mo46 O143 152.6(4)
O130 Mo46 O142 107.1(6)
O133 Mo46 O142 85.6(4)
O143 Mo46 O142 85.8(4)
O130 Mo46 O141 105.6(6)
O133 Mo46 O141 88.3(4)
O143 Mo46 O141 85.0(4)
O142 Mo46 O141 147.1(4)
O130 Mo46 O127 178.4(4)
O133 Mo46 O127 75.4(3)
O143 Mo46 O127 77.2(3)
O142 Mo46 O127 72.5(3)
O141 Mo46 O127 74.7(4)
O130 Mo46 Mo43 138.9(4)
O133 Mo46 Mo43 32.7(3)
O143 Mo46 Mo43 119.9(2)
O142 Mo46 Mo43 77.9(3)
O141 Mo46 Mo43 79.5(3)
O127 Mo46 Mo43 42.68(14)
O131 Mo47 O142 106.2(6)
O131 Mo47 O144 103.6(5)
O142 Mo47 O144 86.5(4)
O131 Mo47 O139 102.3(5)
O142 Mo47 O139 151.5(4)
O144 Mo47 O139 87.1(3)
O131 Mo47 O134 105.1(5)
O142 Mo47 O134 85.1(4)
O144 Mo47 O134 151.3(3)
O139 Mo47 O134 87.3(4)
O131 Mo47 O127 179.6(6)
O142 Mo47 O127 74.2(4)
O144 Mo47 O127 76.5(3)
O139 Mo47 O127 77.3(3)
O134 Mo47 O127 74.8(3)
O132 Mo48 O144 105.2(4)
O132 Mo48 O140 102.1(5)
O144 Mo48 O140 152.6(3)
O132 Mo48 O143 104.3(4)
O144 Mo48 O143 87.7(4)
O140 Mo48 O143 87.4(4)
O132 Mo48 O138 102.7(4)
O144 Mo48 O138 86.2(3)
O140 Mo48 O138 86.0(4)
O143 Mo48 O138 152.9(3)
O132 Mo48 O127 179.0(4)
O144 Mo48 O127 75.5(3)
O140 Mo48 O127 77.2(3)
O143 Mo48 O127 76.4(3)
O138 Mo48 O127 76.5(3)
O151 Cu1 O147 89.8(3)
O151 Cu1 O149 169.8(3)
O147 Cu1 O149 91.0(2)
O151 Cu1 O145 89.2(3)
O147 Cu1 O145 168.7(3)
O149 Cu1 O145 88.1(2)
O151 Cu1 O161 95.0(3)
O147 Cu1 O161 92.1(2)
O149 Cu1 O161 95.1(3)
O145 Cu1 O161 99.2(3)
O151 Cu1 Cu2 84.4(3)
O147 Cu1 Cu2 83.99(19)
O149 Cu1 Cu2 85.7(2)
O145 Cu1 Cu2 84.7(2)
O161 Cu1 Cu2 176.06(17)
O152 Cu2 O146 89.4(3)
O152 Cu2 O150 166.1(4)
O146 Cu2 O150 89.2(3)
O152 Cu2 O148 88.8(3)
O146 Cu2 O148 167.7(3)
O150 Cu2 O148 89.7(3)
O152 Cu2 N35 98.2(4)
O146 Cu2 N35 98.0(4)
O150 Cu2 N35 95.7(4)
O148 Cu2 N35 94.3(4)
O152 Cu2 Cu1 83.8(3)
O146 Cu2 Cu1 83.5(2)
O150 Cu2 Cu1 82.3(2)
O148 Cu2 Cu1 84.3(2)
N35 Cu2 Cu1 177.5(4)
O153 Cu3 O155 169.7(3)
O153 Cu3 O159 90.2(3)
O155 Cu3 O159 89.3(3)
O153 Cu3 O157 88.5(3)
O155 Cu3 O157 89.5(3)
O159 Cu3 O157 166.3(4)
O153 Cu3 OW1 96.0(3)
O155 Cu3 OW1 94.3(3)
O159 Cu3 OW1 95.1(3)
O157 Cu3 OW1 98.6(3)
O153 Cu3 Cu4 83.3(2)
O155 Cu3 Cu4 86.4(2)
O159 Cu3 Cu4 84.8(2)
O157 Cu3 Cu4 81.5(3)
OW1 Cu3 Cu4 179.3(3)
O154 Cu4 O160 89.9(3)
O154 Cu4 O158 89.8(3)
O160 Cu4 O158 171.2(4)
O154 Cu4 O156 166.9(3)
O160 Cu4 O156 90.2(3)
O158 Cu4 O156 88.0(3)
O154 Cu4 OW2 96.8(3)
O160 Cu4 OW2 94.6(3)
O158 Cu4 OW2 94.1(3)
O156 Cu4 OW2 96.3(3)
O154 Cu4 Cu3 84.5(2)
O160 Cu4 Cu3 83.0(2)
O158 Cu4 Cu3 88.3(3)
O156 Cu4 Cu3 82.5(2)
OW2 Cu4 Cu3 177.3(2)
Mo1 O1 Mo4 91.77(17)
Mo1 O1 Mo5 91.14(18)
Mo4 O1 Mo5 90.62(15)
Mo1 O1 Mo2 90.59(17)
Mo4 O1 Mo2 177.4(2)
Mo5 O1 Mo2 90.44(16)
Mo1 O1 Mo3 90.79(16)
Mo4 O1 Mo3 89.71(16)
Mo5 O1 Mo3 178.0(2)
Mo2 O1 Mo3 89.15(15)
Mo1 O1 Mo6 179.1(2)
Mo4 O1 Mo6 88.84(17)
Mo5 O1 Mo6 89.45(16)
Mo2 O1 Mo6 88.78(15)
Mo3 O1 Mo6 88.62(17)
Mo2 O7 Mo1 114.3(3)
Mo3 O8 Mo1 114.8(3)
Mo1 O9 Mo5 114.4(3)
Mo4 O10 Mo1 114.5(3)
Mo6 O11 Mo2 117.5(2)
Mo3 O12 Mo2 116.7(2)
Mo2 O13 Mo5 118.4(3)
Mo6 O14 Mo3 118.6(3)
Mo4 O15 Mo3 116.9(3)
Mo4 O16 Mo6 115.5(2)
Mo5 O17 Mo4 116.4(3)
Mo5 O18 Mo6 118.9(3)
Mo7 O19 Mo9 91.55(19)
Mo7 O19 Mo10 91.80(18)
Mo9 O19 Mo10 90.04(18)
Mo7 O19 Mo11 90.20(18)
Mo9 O19 Mo11 178.2(2)
Mo10 O19 Mo11 89.90(18)
Mo7 O19 Mo8 90.67(17)
Mo9 O19 Mo8 90.35(18)
Mo10 O19 Mo8 177.5(2)
Mo11 O19 Mo8 89.62(18)
Mo7 O19 Mo12 178.8(3)
Mo9 O19 Mo12 89.45(17)
Mo10 O19 Mo12 88.93(16)
Mo11 O19 Mo12 88.79(17)
Mo8 O19 Mo12 88.59(17)
Mo9 O25 Mo7 113.9(2)
Mo7 O26 Mo8 114.4(3)
Mo10 O27 Mo7 114.5(3)
Mo7 O28 Mo11 112.8(3)
Mo8 O29 Mo12 118.7(3)
Mo9 O30 Mo8 116.8(3)
Mo11 O31 Mo8 117.6(3)
Mo12 O32 Mo9 117.7(3)
Mo9 O33 Mo10 116.9(2)
Mo12 O34 Mo10 117.8(3)
Mo10 O35 Mo11 118.0(3)
Mo11 O36 Mo12 117.3(3)
Mo13 O37 Mo16 91.2(2)
Mo13 O37 Mo14 90.8(2)
Mo16 O37 Mo14 177.8(3)
Mo13 O37 Mo17 91.1(2)
Mo16 O37 Mo17 90.2(2)
Mo14 O37 Mo17 90.6(2)
Mo13 O37 Mo15 92.0(2)
Mo16 O37 Mo15 89.7(2)
Mo14 O37 Mo15 89.5(2)
Mo17 O37 Mo15 176.9(3)
Mo13 O37 Mo18 179.4(4)
Mo16 O37 Mo18 89.33(19)
Mo14 O37 Mo18 88.64(18)
Mo17 O37 Mo18 88.6(2)
Mo15 O37 Mo18 88.29(18)
Mo14 O43 Mo13 113.6(3)
Mo15 O44 Mo13 115.4(3)
Mo16 O45 Mo13 114.6(3)
Mo13 O46 Mo17 115.2(4)
Mo18 O47 Mo14 117.3(3)
Mo15 O48 Mo14 117.5(3)
Mo17 O49 Mo14 119.3(3)
Mo18 O50 Mo15 117.6(3)
Mo16 O51 Mo15 117.7(6)
Mo18 O52 Mo16 117.4(4)
Mo17 O53 Mo16 118.6(5)
Mo17 O54 Mo18 117.8(4)
Mo19 O55 Mo20 91.8(3)
Mo19 O55 Mo21 90.5(2)
Mo20 O55 Mo21 90.9(3)
Mo19 O55 Mo22 89.3(2)
Mo20 O55 Mo22 178.7(3)
Mo21 O55 Mo22 89.7(2)
Mo19 O55 Mo24 178.7(4)
Mo20 O55 Mo24 89.4(2)
Mo21 O55 Mo24 89.92(19)
Mo22 O55 Mo24 89.5(3)
Mo19 O55 Mo23 90.7(2)
Mo20 O55 Mo23 90.6(2)
Mo21 O55 Mo23 178.1(4)
Mo22 O55 Mo23 88.9(3)
Mo24 O55 Mo23 88.8(2)
Mo19 O61 Mo20 119.1(5)
Mo21 O62 Mo19 113.5(3)
Mo22 O63 Mo19 114.3(5)
Mo23 O64 Mo19 114.4(4)
Mo20 O65 Mo24 118.3(3)
Mo23 O66 Mo20 117.7(4)
Mo21 O67 Mo20 117.2(4)
Mo24 O68 Mo21 118.9(3)
Mo22 O69 Mo21 116.7(4)
Mo22 O70 Mo24 117.4(4)
Mo23 O71 Mo22 118.5(5)
Mo23 O72 Mo24 117.5(3)
Mo25 O73 Mo26 91.41(18)
Mo25 O73 Mo29 91.21(19)
Mo26 O73 Mo29 89.97(16)
Mo25 O73 Mo28 90.53(17)
Mo26 O73 Mo28 178.0(2)
Mo29 O73 Mo28 90.52(18)
Mo25 O73 Mo27 90.53(17)
Mo26 O73 Mo27 90.23(18)
Mo29 O73 Mo27 178.2(3)
Mo28 O73 Mo27 89.22(16)
Mo25 O73 Mo30 179.4(3)
Mo26 O73 Mo30 89.13(16)
Mo29 O73 Mo30 89.04(16)
Mo28 O73 Mo30 88.93(17)
Mo27 O73 Mo30 89.22(18)
Mo26 O79 Mo25 114.1(3)
Mo25 O80 Mo27 114.1(3)
Mo25 O81 Mo28 114.2(3)
Mo29 O82 Mo25 114.3(3)
Mo30 O83 Mo26 118.6(3)
Mo26 O84 Mo29 117.0(3)
Mo27 O85 Mo26 118.2(3)
Mo27 O86 Mo30 118.6(3)
Mo28 O87 Mo27 116.9(3)
Mo28 O88 Mo30 118.6(3)
Mo29 O89 Mo28 117.4(3)
Mo30 O90 Mo29 119.5(3)
Mo31 O91 Mo33 92.0(2)
Mo31 O91 Mo34 91.62(17)
Mo33 O91 Mo34 90.11(16)
Mo31 O91 Mo32 91.14(17)
Mo33 O91 Mo32 89.81(18)
Mo34 O91 Mo32 177.2(2)
Mo31 O91 Mo35 90.06(17)
Mo33 O91 Mo35 177.9(3)
Mo34 O91 Mo35 89.87(18)
Mo32 O91 Mo35 90.11(16)
Mo31 O91 Mo36 178.9(3)
Mo33 O91 Mo36 88.85(17)
Mo34 O91 Mo36 89.10(17)
Mo32 O91 Mo36 88.15(16)
Mo35 O91 Mo36 89.09(18)
Mo31 O97 Mo32 114.8(2)
Mo31 O98 Mo35 113.2(2)
Mo34 O99 Mo31 114.4(3)
Mo33 O100 Mo31 114.1(3)
Mo32 O101 Mo36 118.0(3)
Mo32 O102 Mo33 116.9(3)
Mo35 O103 Mo32 117.1(2)
Mo36 O104 Mo33 118.0(3)
Mo33 O105 Mo34 116.9(3)
Mo36 O106 Mo34 118.0(3)
Mo34 O107 Mo35 117.2(3)
Mo35 O108 Mo36 118.9(3)
Mo37 O109 Mo40 92.0(2)
Mo37 O109 Mo39 90.1(3)
Mo40 O109 Mo39 90.3(2)
Mo37 O109 Mo38 90.2(3)
Mo40 O109 Mo38 177.6(3)
Mo39 O109 Mo38 88.7(3)
Mo37 O109 Mo41 94.1(3)
Mo40 O109 Mo41 89.7(3)
Mo39 O109 Mo41 175.8(3)
Mo38 O109 Mo41 91.1(2)
Mo37 O109 Mo42 178.5(4)
Mo40 O109 Mo42 88.1(2)
Mo39 O109 Mo42 88.4(2)
Mo38 O109 Mo42 89.7(2)
Mo41 O109 Mo42 87.4(3)
Mo37 O115 Mo41 115.4(5)
Mo39 O116 Mo37 121.9(6)
Mo40 O117 Mo37 113.5(4)
Mo37 O118 Mo38 112.8(5)
Mo38 O119 Mo41 134.3(5)
Mo39 O120 Mo38 116.5(5)
Mo38 O121 Mo42 117.6(4)
Mo40 O122 Mo39 118.1(3)
Mo39 O123 Mo42 119.9(4)
Mo40 O124 Mo41 116.2(5)
Mo42 O125 Mo40 117.8(4)
Mo42 O126 Mo41 117.2(5)
Mo43 O127 Mo46 91.6(2)
Mo43 O127 Mo44 90.5(2)
Mo46 O127 Mo44 177.8(3)
Mo43 O127 Mo47 92.5(2)
Mo46 O127 Mo47 91.6(2)
Mo44 O127 Mo47 88.9(2)
Mo43 O127 Mo45 91.0(2)
Mo46 O127 Mo45 90.5(2)
Mo44 O127 Mo45 88.9(2)
Mo47 O127 Mo45 175.9(3)
Mo43 O127 Mo48 179.0(4)
Mo46 O127 Mo48 89.1(2)
Mo44 O127 Mo48 88.8(2)
Mo47 O127 Mo48 88.21(19)
Mo45 O127 Mo48 88.3(2)
Mo43 O133 Mo46 114.5(4)
Mo47 O134 Mo43 114.9(4)
Mo45 O135 Mo43 116.4(4)
Mo44 O136 Mo43 113.9(4)
Mo44 O137 Mo45 119.0(4)
Mo48 O138 Mo44 117.2(4)
Mo47 O139 Mo44 117.0(4)
Mo48 O140 Mo45 118.0(4)
Mo45 O141 Mo46 118.8(6)
Mo47 O142 Mo46 121.6(6)
Mo48 O143 Mo46 117.3(4)
Mo47 O144 Mo48 119.8(4)
C7 O145 Cu1 120.5(6)
C7 O146 Cu2 123.6(7)
C14 O147 Cu1 122.9(7)
C14 O148 Cu2 121.2(6)
C21 O149 Cu1 120.9(7)
C21 O150 Cu2 124.4(6)
C28 O151 Cu1 122.5(6)
C28 O152 Cu2 120.7(7)
C35 O153 Cu3 124.2(6)
C35 O154 Cu4 124.0(7)
C42 O155 Cu3 120.8(7)
C42 O156 Cu4 125.3(6)
C49 O157 Cu3 124.1(8)
C49 O158 Cu4 120.1(9)
C56 O159 Cu3 122.5(7)
C56 O160 Cu4 124.0(7)
C1 N1 Mo1 171.5(7)
C8 N2 Mo7 161.5(7)
C15 N3 Mo13 171.7(9)
C22 N4 Mo19 168.8(14)
C29 N5 Mo25 160.2(7)
C36 N6 Mo31 157.2(7)
C43 N7 Mo37 173.5(15)
C50 N8 Mo43 178.0(14)
C2 C1 C6 119.4(8)
C2 C1 N1 120.3(9)
C6 C1 N1 120.1(8)
C1 C2 C3 121.4(10)
C2 C3 C4 119.2(10)
C5 C4 C3 119.1(8)
C5 C4 C7 121.1(9)
C3 C4 C7 119.7(9)
C6 C5 C4 120.3(9)
C1 C6 C5 120.5(9)
O146 C7 O145 125.3(8)
O146 C7 C4 118.6(10)
O145 C7 C4 116.1(9)
C13 C8 N2 118.0(8)
C13 C8 C9 119.2(8)
N2 C8 C9 122.8(10)
C8 C9 C10 120.3(10)
C11 C10 C9 120.4(8)
C10 C11 C12 119.1(9)
C10 C11 C14 120.3(8)
C12 C11 C14 120.5(10)
C13 C12 C11 120.1(11)
C8 C13 C12 120.8(9)
O147 C14 O148 125.3(9)
O147 C14 C11 117.6(10)
O148 C14 C11 117.2(8)
C16 C15 C20 119.3(9)
C16 C15 N3 122.0(11)
C20 C15 N3 118.6(10)
C15 C16 C17 120.3(11)
C18 C17 C16 121.0(10)
C17 C18 C19 119.2(9)
C17 C18 C21 120.6(9)
C19 C18 C21 119.8(10)
C18 C19 C20 118.8(11)
C15 C20 C19 121.1(10)
O149 C21 O150 124.8(9)
O149 C21 C18 119.7(11)
O150 C21 C18 115.5(10)
C23 C22 C27 126.0(13)
C23 C22 N4 116.5(12)
C27 C22 N4 117.4(12)
C22 C23 C24 117.4(13)
C25 C24 C23 119.4(12)
C26 C25 C24 119.5(11)
C26 C25 C28 117.5(10)
C24 C25 C28 122.5(10)
C27 C26 C25 123.6(12)
C22 C27 C26 113.7(12)
O151 C28 O152 126.0(9)
O151 C28 C25 121.1(10)
O152 C28 C25 112.8(11)
C34 C29 C30 120.0(9)
C34 C29 N5 123.8(9)
C30 C29 N5 116.2(8)
C29 C30 C31 120.3(9)
C32 C31 C30 119.4(11)
C33 C32 C31 118.7(9)
C33 C32 C35 120.3(9)
C31 C32 C35 121.0(10)
C32 C33 C34 121.7(10)
C29 C34 C33 119.7(11)
O154 C35 O153 123.9(10)
O154 C35 C32 120.3(10)
O153 C35 C32 115.8(9)
C41 C36 C37 120.3(9)
C41 C36 N6 121.2(9)
C37 C36 N6 118.5(8)
C36 C37 C38 119.8(8)
C39 C38 C37 119.7(9)
C38 C39 C40 118.8(9)
C38 C39 C42 119.5(10)
C40 C39 C42 121.6(9)
C41 C40 C39 120.1(9)
C36 C41 C40 121.3(10)
O156 C42 O155 124.8(9)
O156 C42 C39 117.5(9)
O155 C42 C39 117.7(10)
C44 C43 C48 117.9(17)
C44 C43 N7 117.8(15)
C48 C43 N7 123.5(16)
C43 C44 C45 120.8(17)
C46 C45 C44 122.3(16)
C45 C46 C47 115.1(15)
C45 C46 C49 122.4(14)
C47 C46 C49 122.0(13)
C48 C47 C46 123.9(16)
C47 C48 C43 118.9(17)
O158 C49 O157 125.8(13)
O158 C49 C46 118.4(14)
O157 C49 C46 115.8(13)
C51 C50 N8 118.6(16)
C51 C50 C55 118.0(14)
N8 C50 C55 123.3(18)
C50 C51 C52 122.9(15)
C51 C52 C53 118.2(14)
C54 C53 C52 118.1(12)
C54 C53 C56 122.2(11)
C52 C53 C56 119.5(12)
C53 C54 C55 123.2(14)
C50 C55 C54 119.2(15)
O159 C56 O160 125.5(10)
O159 C56 C53 118.1(11)
O160 C56 C53 116.3(11)
C111 N9 C121 112.3(8)
C111 N9 C131 112.2(9)
C121 N9 C131 107.6(8)
C111 N9 C141 109.6(8)
C121 N9 C141 108.1(7)
C131 N9 C141 106.8(6)
N9 C111 C112 116.9(10)
C111 C112 C113 115.7(12)
C112 C113 C114 100.2(12)
N9 C121 C122 118.7(10)
C121 C122 C123 112.6(10)
C124 C123 C122 115.0(12)
C132 C131 N9 113.9(8)
C131 C132 C133 113.2(11)
C134 C133 C132 115.9(14)
C142 C141 N9 119.1(8)
C141 C142 C143 114.0(8)
C144 C143 C142 113.3(8)
C241 N10 C211 108.9(6)
C241 N10 C231 110.1(6)
C211 N10 C231 109.8(6)
C241 N10 C221 109.6(6)
C211 N10 C221 110.1(6)
C231 N10 C221 108.3(6)
C212 C211 N10 116.8(7)
C213 C212 C211 110.2(7)
C214 C213 C212 114.2(8)
C222 C221 N10 116.8(6)
C221 C222 C223 111.1(7)
C224 C223 C222 112.9(8)
C232 C231 N10 117.7(7)
C231 C232 C233 113.0(8)
C234 C233 C232 114.4(9)
N10 C241 C242 118.8(6)
C241 C242 C243 111.4(7)
C244 C243 C242 113.3(8)
C321 N11 C331 108.5(7)
C321 N11 C341 110.1(8)
C331 N11 C341 109.8(6)
C321 N11 C311 109.3(7)
C331 N11 C311 110.5(8)
C341 N11 C311 108.8(6)
C312 C311 N11 115.0(7)
C311 C312 C313 107.5(9)
C314 C313 C312 109.9(12)
N11 C321 C322 113.8(8)
C321 C322 C323 113.0(11)
C324 C323 C322 113.4(15)
C332 C331 N11 116.3(7)
C331 C332 C333 113.0(9)
C334 C333 C332 109.8(12)
C342 C341 N11 117.2(7)
C341 C342 C343 111.0(8)
C342 C343 C344 113.2(10)
C441 N12 C431 113.3(14)
C441 N12 C411 112.5(15)
C431 N12 C411 107.9(11)
C441 N12 C421 107.4(10)
C431 N12 C421 112.3(10)
C411 N12 C421 103.0(14)
C412 C411 N12 123.8(19)
C411 C412 C413 111.1(19)
C414 C413 C412 115.7(19)
C422 C421 N12 115.4(9)
C423 C422 C421 114.1(10)
C424 C423 C422 123.2(11)
N12 C431 C432 111.9(13)
C433 C432 C431 113.8(18)
C434 C433 C432 117.7(19)
N12 C441 C442 117.4(13)
C443 C442 C441 110.4(15)
C442 C443 C444 103.8(16)
C541 N13 C521 110.9(12)
C541 N13 C511 107.7(11)
C521 N13 C511 108.0(11)
C541 N13 C531 109.5(11)
C521 N13 C531 110.4(11)
C511 N13 C531 110.3(13)
C512 C511 N13 117.3(14)
C511 C512 C513 112.7(16)
C512 C513 C514 107.5(19)
C522 C521 N13 117.3(12)
C521 C522 C523 107.3(14)
C524 C523 C522 102.8(15)
C532 C531 N13 117.3(13)
C531 C532 C533 108.2(14)
C534 C533 C532 106.6(15)
C542 C541 N13 117.3(13)
C541 C542 C543 112.5(16)
C544 C543 C542 111.2(19)
C611 N14 C641 111.0(6)
C611 N14 C631 109.2(5)
C641 N14 C631 108.9(5)
C611 N14 C621 108.7(6)
C641 N14 C621 109.0(5)
C631 N14 C621 110.1(6)
C612 C611 N14 116.5(6)
C611 C612 C613 109.7(6)
C614 C613 C612 113.8(7)
C622 C621 N14 115.0(6)
C621 C622 C623 108.6(7)
C624 C623 C622 116.3(9)
C632 C631 N14 117.5(6)
C631 C632 C633 110.5(6)
C634 C633 C632 113.1(7)
C642 C641 N14 116.4(6)
C641 C642 C643 109.8(6)
C644 C643 C642 112.8(7)
C741 N15 C721 112.6(10)
C741 N15 C711 113.7(8)
C721 N15 C711 105.0(8)
C741 N15 C731 102.8(8)
C721 N15 C731 113.9(10)
C711 N15 C731 109.2(9)
N15 C711 C712 114.8(8)
C713 C712 C711 112.6(10)
C714 C713 C712 111.4(15)
N15 C721 C722 115.4(11)
C721 C722 C723 107.3(11)
C724 C723 C722 111.8(13)
C732 C731 N15 118.0(9)
C731 C732 C733 113.5(12)
C734 C733 C732 118.0(17)
C742 C741 N15 113.5(10)
C741 C742 C743 114.7(10)
C744 C743 C742 113.1(12)
C831 N16 C811 108.0(17)
C831 N16 C841 120.5(17)
C811 N16 C841 100.5(14)
C831 N16 C821 108.1(14)
C811 N16 C821 111.2(18)
C841 N16 C821 108.3(14)
N16 C811 C812 112.2(18)
C813 C812 C811 112.5(17)
C814 C813 C812 123.0(19)
C822 C821 N16 114.4(16)
C821 C822 C823 107.2(18)
C824 C823 C822 102.4(18)
N16 C831 C832 117.5(19)
C833 C832 C831 114.0(18)
C834 C833 C832 110.7(19)
C842 C841 N16 114.9(15)
C843 C842 C841 115.4(15)
C842 C843 C844 117.9(19)
C941 N17 C931 109.6(12)
C941 N17 C921 110.7(12)
C931 N17 C921 110.1(11)
C941 N17 C911 109.3(11)
C931 N17 C911 109.2(11)
C921 N17 C911 107.9(11)
C912 C911 N17 114.7(15)
C911 C912 C913 111.8(16)
C914 C913 C912 106.2(16)
N17 C921 C922 119.6(15)
C923 C922 C921 108.4(16)
C924 C923 C922 109.3(17)
C932 C931 N17 117.1(13)
C931 C932 C933 108.4(14)
C934 C933 C932 113.6(16)
N17 C941 C942 122(2)
C941 C942 C943 108.1(18)
C944 C943 C942 131(2)
CI21 N18 CI11 109.4(10)
CI21 N18 CI41 110.5(10)
CI11 N18 CI41 111.1(11)
CI21 N18 CI31 110.4(11)
CI11 N18 CI31 108.2(10)
CI41 N18 CI31 107.3(10)
CI12 CI11 N18 119.3(13)
CI11 CI12 CI13 115.0(14)
CI14 CI13 CI12 114.9(17)
N18 CI21 CI22 118.0(12)
CI21 CI22 CI23 108.8(13)
CI24 CI23 CI22 109.7(15)
N18 CI31 CI32 114.4(14)
CI31 CI32 CI33 111.5(16)
CI34 CI33 CI32 114.9(18)
N18 CI41 CI42 115.7(13)
CI41 CI42 CI43 116.8(15)
CI44 CI43 CI42 114.3(17)
CJ11 N19 CJ41 109.6(7)
CJ11 N19 CJ31 110.1(8)
CJ41 N19 CJ31 111.0(8)
CJ11 N19 CJ21 108.1(7)
CJ41 N19 CJ21 110.4(8)
CJ31 N19 CJ21 107.7(7)
N19 CJ11 CJ12 117.6(9)
CJ13 CJ12 CJ11 110.0(9)
CJ14 CJ13 CJ12 112.6(12)
CJ22 CJ21 N19 117.0(8)
CJ23 CJ22 CJ21 110.5(8)
CJ24 CJ23 CJ22 115.3(8)
CJ32 CJ31 N19 113.7(7)
CJ31 CJ32 CJ33 110.9(9)
CJ34 CJ33 CJ32 110.1(12)
CJ42 CJ41 N19 116.5(9)
CJ41 CJ42 CJ43 112.5(9)
CJ44 CJ43 CJ42 119.4(13)
CK41 N20 CK31 110.3(9)
CK41 N20 CK11 110.7(9)
CK31 N20 CK11 108.9(8)
CK41 N20 CK21 108.9(8)
CK31 N20 CK21 109.0(8)
CK11 N20 CK21 109.0(8)
CK12 CK11 N20 116.9(9)
CK11 CK12 CK13 112.9(12)
CK14 CK13 CK12 111.7(14)
CK22 CK21 N20 117.5(8)
CK21 CK22 CK23 110.3(8)
CK24 CK23 CK22 115.3(9)
CK32 CK31 N20 115.6(9)
CK31 CK32 CK33 110.1(11)
CK34 CK33 CK32 113.6(13)
CK42 CK41 N20 118.9(8)
CK41 CK42 CK43 109.1(9)
CK44 CK43 CK42 114.8(11)
CW21 N21 CW31 111.4(10)
CW21 N21 CW41 109.7(8)
CW31 N21 CW41 107.7(9)
CW21 N21 CW11 110.6(9)
CW31 N21 CW11 108.0(8)
CW41 N21 CW11 109.3(9)
CW12 CW11 N21 114.9(8)
CW11 CW12 CW13 111.8(8)
CW14 CW13 CW12 113.7(10)
N21 CW21 CW22 117.6(10)
CW23 CW22 CW21 111.4(11)
CW24 CW23 CW22 111.1(13)
N21 CW31 CW32 114.3(10)
CW33 CW32 CW31 116.3(11)
CW34 CW33 CW32 114.8(13)
CW42 CW41 N21 116.6(8)
CW41 CW42 CW43 110.1(11)
CW44 CW43 CW42 114.6(12)
CX41 N22 CX11 109.6(13)
CX41 N22 CX21 108.8(13)
CX11 N22 CX21 110.8(13)
CX41 N22 CX31 109.5(13)
CX11 N22 CX31 109.5(13)
CX21 N22 CX31 108.7(13)
N22 CX11 CX12 128(2)
CX11 CX12 CX13 115(2)
CX12 CX13 CX14 103.4(19)
N22 CX21 CX22 118.6(16)
CX23 CX22 CX21 113.4(19)
CX24 CX23 CX22 111(2)
N22 CX31 CX32 123(2)
CX31 CX32 CX33 113(2)
CX34 CX33 CX32 108(2)
N22 CX41 CX42 132(2)
CX41 CX42 CX43 111.1(18)
CX44 CX43 CX42 111.6(18)
CY31 N23 CY11 110.0(13)
CY31 N23 CY41 110.3(13)
CY11 N23 CY41 109.9(13)
CY31 N23 CY21 110.2(13)
CY11 N23 CY21 107.1(13)
CY41 N23 CY21 109.3(13)
N23 CY11 CY12 125.8(17)
CY13 CY12 CY11 110.8(19)
CY14 CY13 CY12 108(2)
N23 CY21 CY22 134.8(18)
CY21 CY22 CY23 115(2)
CY22 CY23 CY24 100.5(18)
N23 CY31 CY32 129.4(18)
CY31 CY32 CY33 114(2)
CY34 CY33 CY32 103.6(19)
N23 CY41 CY42 145(2)
CY41 CY42 CY43 109.5(18)
CY42 CY43 CY44 105.9(18)
CZ11 N24 CZ21 112.7(13)
CZ11 N24 CZ41 111.1(13)
CZ21 N24 CZ41 109.9(13)
CZ11 N24 CZ31 108.1(12)
CZ21 N24 CZ31 107.2(12)
CZ41 N24 CZ31 107.6(12)
N24 CZ11 CZ12 119.0(16)
CZ13 CZ12 CZ11 111.5(16)
CZ14 CZ13 CZ12 108.1(17)
N24 CZ21 CZ22 125.6(19)
CZ21 CZ22 CZ23 108.7(18)
CZ24 CZ23 CZ22 108.1(19)
N24 CZ31 CZ32 114.5(17)
CZ31 CZ32 CZ33 107.0(17)
CZ34 CZ33 CZ32 109.2(18)
N24 CZ41 CZ42 124.9(19)
CZ41 CZ42 CZ43 117.1(17)
CZ44 CZ43 CZ42 112.6(18)
O161 C57 C58 113.4(8)
C57 O161 C59 117.0(10)
C57 O161 Cu1 121.2(7)
C59 O161 Cu1 115.0(8)
O161 C59 C60 112.9(13)
C81 N35 Cu2 160.3(12)
C89 OW1 Cu3 124(2)
OW1 C89 C90 167(4)
C79 OW2 Cu4 110.0(15)
OW2 C79 C80 166(3)
N25 C61 C62 177(2)
N26 C63 C64 177(3)
N27 C65 C66 171(4)
N28 C67 C68 174(5)
N29 C69 C70 170(6)
N30 C71 C72 171(3)
N31 C73 C74 170(4)
N32 C75 C76 167(6)
N33 C77 C78 170(7)
N35 C81 C82 173.8(14)
N36 C83 C84 162(4)
N37 C85 C86 154(5)
N38 C87 C88 165(4)

loop_
_geom_bond_atom_site_label_1
_geom_bond_atom_site_label_2
_geom_bond_distance
Mo1 N1 1.719(7)
Mo1 O9 1.907(6)
Mo1 O10 1.930(6)
Mo1 O7 1.966(5)
Mo1 O8 1.998(5)
Mo1 O1 2.201(5)
Mo2 O2 1.679(5)
Mo2 O13 1.874(5)
Mo2 O7 1.885(5)
Mo2 O11 1.957(5)
Mo2 O12 1.996(5)
Mo2 O1 2.349(4)
Mo3 O3 1.674(5)
Mo3 O8 1.854(6)
Mo3 O12 1.882(5)
Mo3 O14 1.954(5)
Mo3 O15 1.995(5)
Mo3 O1 2.356(5)
Mo4 O4 1.689(5)
Mo4 O15 1.872(5)
Mo4 O16 1.903(5)
Mo4 O10 1.929(6)
Mo4 O17 2.020(5)
Mo4 O1 2.317(4)
Mo5 O5 1.689(5)
Mo5 O17 1.860(5)
Mo5 O18 1.864(6)
Mo5 O9 1.935(6)
Mo5 O13 1.986(5)
Mo5 O1 2.322(5)
Mo6 O6 1.690(5)
Mo6 O14 1.876(5)
Mo6 O11 1.895(5)
Mo6 O18 1.961(5)
Mo6 O16 1.968(5)
Mo6 O1 2.360(5)
Mo7 N2 1.749(6)
Mo7 O28 1.874(6)
Mo7 O26 1.875(5)
Mo7 O27 2.021(6)
Mo7 O25 2.026(5)
Mo7 O19 2.196(5)
Mo7 Mo11 3.2145(11)
Mo8 O20 1.670(6)
Mo8 O29 1.857(5)
Mo8 O31 1.939(6)
Mo8 O30 1.954(5)
Mo8 O26 1.970(5)
Mo8 O19 2.347(5)
Mo9 O21 1.683(5)
Mo9 O25 1.836(5)
Mo9 O33 1.927(5)
Mo9 O30 1.935(5)
Mo9 O32 1.990(5)
Mo9 O19 2.322(5)
Mo10 O22 1.676(6)
Mo10 O27 1.845(5)
Mo10 O35 1.918(6)
Mo10 O33 1.936(5)
Mo10 O34 1.977(5)
Mo10 O19 2.331(5)
Mo11 O23 1.687(6)
Mo11 O36 1.861(6)
Mo11 O31 1.924(6)
Mo11 O35 1.931(6)
Mo11 O28 1.986(6)
Mo11 O19 2.340(5)
Mo12 O24 1.667(6)
Mo12 O34 1.865(6)
Mo12 O32 1.865(5)
Mo12 O29 1.968(6)
Mo12 O36 1.993(6)
Mo12 O19 2.367(5)
Mo13 N3 1.728(8)
Mo13 O46 1.896(8)
Mo13 O45 1.929(7)
Mo13 O43 1.948(6)
Mo13 O44 1.997(8)
Mo13 O37 2.184(5)
Mo13 Mo14 3.2086(12)
Mo13 Mo17 3.2170(16)
Mo13 Mo16 3.2171(14)
Mo14 O38 1.680(6)
Mo14 O43 1.887(6)
Mo14 O49 1.930(7)
Mo14 O47 1.931(5)
Mo14 O48 1.992(6)
Mo14 O37 2.319(6)
Mo15 O39 1.753(9)
Mo15 O48 1.849(6)
Mo15 O44 1.861(7)
Mo15 O51 1.929(9)
Mo15 O50 1.939(6)
Mo15 O37 2.347(7)
Mo16 O40 1.688(7)
Mo16 O45 1.893(7)
Mo16 O51 1.915(13)
Mo16 O52 1.930(8)
Mo16 O53 2.051(13)
Mo16 O37 2.317(6)
Mo17 O41 1.732(9)
Mo17 O53 1.765(9)
Mo17 O54 1.857(7)
Mo17 O49 1.891(7)
Mo17 O46 1.914(8)
Mo17 O37 2.322(7)
Mo18 O42 1.679(7)
Mo18 O50 1.889(7)
Mo18 O47 1.891(6)
Mo18 O52 1.912(7)
Mo18 O54 1.956(8)
Mo18 O37 2.353(5)
Mo19 N4 1.724(10)
Mo19 O61 1.730(12)
Mo19 O64 1.944(8)
Mo19 O62 1.974(7)
Mo19 O63 2.026(14)
Mo19 O55 2.205(6)
Mo19 Mo22 3.191(3)
Mo19 Mo21 3.2121(13)
Mo20 O56 1.712(10)
Mo20 O65 1.838(6)
Mo20 O66 1.932(7)
Mo20 O67 1.979(6)
Mo20 O61 2.020(9)
Mo20 O55 2.300(8)
Mo21 O57 1.689(6)
Mo21 O62 1.867(7)
Mo21 O67 1.874(8)
Mo21 O68 1.913(7)
Mo21 O69 1.952(10)
Mo21 O55 2.316(6)
Mo22 O58 1.697(11)
Mo22 O63 1.768(9)
Mo22 O69 1.898(8)
Mo22 O70 1.905(11)
Mo22 O71 1.966(8)
Mo22 O55 2.332(8)
Mo23 O59 1.682(7)
Mo23 O71 1.848(10)
Mo23 O72 1.912(8)
Mo23 O64 1.916(9)
Mo23 O66 1.930(9)
Mo23 O55 2.351(6)
Mo24 O60 1.654(7)
Mo24 O68 1.912(6)
Mo24 O72 1.930(7)
Mo24 O70 1.949(10)
Mo24 O65 1.966(7)
Mo24 O55 2.345(6)
Mo25 N5 1.735(7)
Mo25 O80 1.854(6)
Mo25 O81 1.886(6)
Mo25 O79 2.004(5)
Mo25 O82 2.031(6)
Mo25 O73 2.194(5)
Mo25 Mo28 3.2153(11)
Mo25 Mo27 3.2187(12)
Mo26 O74 1.678(6)
Mo26 O79 1.845(5)
Mo26 O84 1.901(7)
Mo26 O83 1.944(6)
Mo26 O85 1.978(7)
Mo26 O73 2.318(5)
Mo27 O75 1.667(7)
Mo27 O86 1.863(7)
Mo27 O85 1.863(7)
Mo27 O87 1.974(8)
Mo27 O80 1.980(6)
Mo27 O73 2.335(5)
Mo28 O76 1.686(7)
Mo28 O87 1.869(8)
Mo28 O88 1.879(6)
Mo28 O81 1.942(6)
Mo28 O89 1.973(7)
Mo28 O73 2.330(5)
Mo29 O77 1.693(6)
Mo29 O82 1.814(6)
Mo29 O89 1.897(7)
Mo29 O84 1.950(6)
Mo29 O90 1.981(6)
Mo29 O73 2.326(5)
Mo30 O78 1.679(6)
Mo30 O90 1.828(6)
Mo30 O83 1.878(6)
Mo30 O88 1.946(6)
Mo30 O86 1.976(7)
Mo30 O73 2.366(5)
Mo31 N6 1.727(7)
Mo31 O98 1.864(5)
Mo31 O97 1.882(5)
Mo31 O99 1.985(5)
Mo31 O100 2.003(6)
Mo31 O91 2.177(5)
Mo31 Mo35 3.2046(11)
Mo32 O92 1.669(5)
Mo32 O102 1.857(5)
Mo32 O101 1.872(6)
Mo32 O97 1.947(5)
Mo32 O103 2.043(5)
Mo32 O91 2.338(5)
Mo33 O93 1.689(6)
Mo33 O105 1.830(6)
Mo33 O100 1.853(6)
Mo33 O104 1.985(6)
Mo33 O102 2.002(5)
Mo33 O91 2.321(5)
Mo34 O94 1.681(6)
Mo34 O107 1.853(6)
Mo34 O99 1.860(6)
Mo34 O106 1.961(6)
Mo34 O105 2.030(6)
Mo34 O91 2.330(5)
Mo35 O95 1.659(6)
Mo35 O103 1.845(5)
Mo35 O108 1.914(6)
Mo35 O98 1.974(5)
Mo35 O107 2.018(6)
Mo35 O91 2.349(5)
Mo36 O96 1.683(6)
Mo36 O104 1.848(6)
Mo36 O106 1.887(6)
Mo36 O108 1.932(7)
Mo36 O101 1.950(5)
Mo36 O91 2.373(5)
Mo37 N7 1.743(12)
Mo37 O115 1.780(10)
Mo37 O116 1.881(10)
Mo37 O118 1.894(10)
Mo37 O117 2.031(9)
Mo37 O109 2.182(7)
Mo37 Mo39 3.1947(19)
Mo37 Mo38 3.2001(19)
Mo38 O119 1.571(12)
Mo38 O110 1.699(9)
Mo38 O121 1.911(9)
Mo38 O120 1.928(9)
Mo38 O118 1.948(10)
Mo38 O109 2.333(7)
Mo39 O111 1.682(8)
Mo39 O116 1.772(9)
Mo39 O123 1.860(8)
Mo39 O120 1.903(8)
Mo39 O122 1.962(7)
Mo39 O109 2.329(8)
Mo40 O112 1.617(9)
Mo40 O117 1.846(8)
Mo40 O122 1.887(7)
Mo40 O124 1.934(8)
Mo40 O125 1.958(7)
Mo40 O109 2.326(7)
Mo41 O113 1.655(9)
Mo41 O124 1.937(9)
Mo41 O126 1.953(10)
Mo41 O119 2.038(11)
Mo41 O115 2.125(9)
Mo41 O109 2.333(8)
Mo42 O114 1.645(8)
Mo42 O126 1.863(8)
Mo42 O125 1.864(8)
Mo42 O123 1.933(8)
Mo42 O121 1.976(9)
Mo42 O109 2.381(7)
Mo43 N8 1.730(12)
Mo43 O133 1.911(11)
Mo43 O135 1.934(10)
Mo43 O134 1.942(8)
Mo43 O136 1.965(8)
Mo43 O127 2.182(6)
Mo43 Mo44 3.1983(18)
Mo43 Mo46 3.2179(17)
Mo44 O128 1.718(9)
Mo44 O136 1.850(8)
Mo44 O137 1.888(8)
Mo44 O138 1.917(7)
Mo44 O139 1.920(7)
Mo44 O127 2.318(6)
Mo45 O129 1.705(8)
Mo45 O141 1.852(11)
Mo45 O135 1.873(10)
Mo45 O137 1.907(8)
Mo45 O140 1.930(9)
Mo45 O127 2.350(6)
Mo46 O130 1.642(9)
Mo46 O133 1.916(9)
Mo46 O143 1.927(8)
Mo46 O142 1.963(11)
Mo46 O141 1.990(11)
Mo46 O127 2.306(6)
Mo47 O131 1.658(8)
Mo47 O142 1.837(10)
Mo47 O144 1.878(8)
Mo47 O139 1.891(8)
Mo47 O134 1.921(9)
Mo47 O127 2.323(6)
Mo48 O132 1.687(8)
Mo48 O144 1.886(9)
Mo48 O140 1.891(8)
Mo48 O143 1.901(8)
Mo48 O138 1.914(8)
Mo48 O127 2.355(6)
Cu1 O151 1.938(6)
Cu1 O147 1.946(6)
Cu1 O149 1.956(6)
Cu1 O145 1.968(6)
Cu1 O161 2.167(8)
Cu1 Cu2 2.6295(19)
Cu2 O152 1.945(7)
Cu2 O146 1.947(7)
Cu2 O150 1.947(7)
Cu2 O148 1.957(6)
Cu2 N35 2.156(10)
Cu3 O153 1.937(7)
Cu3 O155 1.943(6)
Cu3 O159 1.943(6)
Cu3 O157 2.000(9)
Cu3 OW1 2.204(9)
Cu3 Cu4 2.6166(18)
Cu4 O154 1.930(6)
Cu4 O160 1.936(8)
Cu4 O158 1.946(7)
Cu4 O156 1.955(7)
Cu4 OW2 2.229(9)
O145 C7 1.283(12)
O146 C7 1.260(11)
O147 C14 1.266(11)
O148 C14 1.278(12)
O149 C21 1.239(12)
O150 C21 1.293(12)
O151 C28 1.221(14)
O152 C28 1.318(14)
O153 C35 1.269(12)
O154 C35 1.234(12)
O155 C42 1.276(12)
O156 C42 1.254(12)
O157 C49 1.296(15)
O158 C49 1.244(15)
O159 C56 1.216(13)
O160 C56 1.264(13)
N1 C1 1.402(10)
N2 C8 1.369(10)
N3 C15 1.384(12)
N4 C22 1.436(15)
N5 C29 1.406(11)
N6 C36 1.417(11)
N7 C43 1.365(18)
N8 C50 1.361(17)
C1 C2 1.365(12)
C1 C6 1.379(12)
C2 C3 1.388(12)
C3 C4 1.395(13)
C4 C5 1.391(12)
C4 C7 1.473(10)
C5 C6 1.379(11)
C8 C13 1.354(13)
C8 C9 1.383(12)
C9 C10 1.393(12)
C10 C11 1.348(12)
C11 C12 1.399(11)
C11 C14 1.503(12)
C12 C13 1.378(13)
C15 C16 1.353(12)
C15 C20 1.378(13)
C16 C17 1.380(11)
C17 C18 1.374(13)
C18 C19 1.380(12)
C18 C21 1.484(11)
C19 C20 1.393(12)
C22 C23 1.390(9)
C22 C27 1.391(9)
C23 C24 1.400(9)
C24 C25 1.397(9)
C25 C26 1.394(9)
C25 C28 1.520(13)
C26 C27 1.393(8)
C29 C34 1.342(13)
C29 C30 1.382(14)
C30 C31 1.391(14)
C31 C32 1.384(13)
C32 C33 1.362(15)
C32 C35 1.504(13)
C33 C34 1.384(15)
C36 C41 1.343(12)
C36 C37 1.360(13)
C37 C38 1.420(13)
C38 C39 1.374(12)
C39 C40 1.388(13)
C39 C42 1.486(12)
C40 C41 1.384(12)
C43 C44 1.349(10)
C43 C48 1.362(10)
C44 C45 1.358(9)
C45 C46 1.348(9)
C46 C47 1.356(9)
C46 C49 1.496(18)
C47 C48 1.352(9)
C50 C51 1.36(2)
C50 C55 1.380(19)
C51 C52 1.384(17)
C52 C53 1.425(15)
C53 C54 1.318(17)
C53 C56 1.518(14)
C54 C55 1.396(17)
N9 C111 1.481(13)
N9 C121 1.497(12)
N9 C131 1.511(11)
N9 C141 1.552(11)
C111 C112 1.488(12)
C112 C113 1.540(11)
C113 C114 1.554(12)
C121 C122 1.497(14)
C122 C123 1.546(15)
C123 C124 1.480(16)
C131 C132 1.507(13)
C132 C133 1.510(17)
C133 C134 1.507(17)
C141 C142 1.438(12)
C142 C143 1.527(11)
C143 C144 1.487(13)
N10 C241 1.498(9)
N10 C211 1.516(9)
N10 C231 1.516(9)
N10 C221 1.529(9)
C211 C212 1.510(9)
C212 C213 1.505(10)
C213 C214 1.500(10)
C221 C222 1.509(9)
C222 C223 1.533(10)
C223 C224 1.490(11)
C231 C232 1.497(11)
C232 C233 1.535(10)
C233 C234 1.470(13)
C241 C242 1.503(10)
C242 C243 1.511(10)
C243 C244 1.467(12)
N11 C321 1.515(12)
N11 C331 1.519(11)
N11 C341 1.522(11)
N11 C311 1.526(11)
C311 C312 1.501(14)
C312 C313 1.520(15)
C313 C314 1.479(15)
C321 C322 1.518(15)
C322 C323 1.525(17)
C323 C324 1.51(2)
C331 C332 1.486(14)
C332 C333 1.520(15)
C333 C334 1.495(17)
C341 C342 1.482(13)
C342 C343 1.508(13)
C343 C344 1.509(16)
N12 C441 1.491(16)
N12 C431 1.492(19)
N12 C411 1.53(2)
N12 C421 1.582(15)
C411 C412 1.512(17)
C412 C413 1.54(3)
C413 C414 1.474(17)
C421 C422 1.502(14)
C422 C423 1.487(16)
C423 C424 1.479(9)
C431 C432 1.51(2)
C432 C433 1.47(3)
C433 C434 1.45(2)
C441 C442 1.53(2)
C442 C443 1.51(2)
C443 C444 1.59(2)
N13 C541 1.485(16)
N13 C521 1.510(15)
N13 C511 1.533(17)
N13 C531 1.554(18)
C511 C512 1.489(15)
C512 C513 1.50(2)
C513 C514 1.501(11)
C521 C522 1.453(19)
C522 C523 1.57(2)
C523 C524 1.55(2)
C531 C532 1.492(13)
C532 C533 1.518(12)
C533 C534 1.504(12)
C541 C542 1.47(2)
C542 C543 1.54(2)
C543 C544 1.47(3)
N14 C611 1.508(10)
N14 C641 1.514(8)
N14 C631 1.524(8)
N14 C621 1.536(9)
C611 C612 1.488(11)
C612 C613 1.500(11)
C613 C614 1.470(12)
C621 C622 1.531(10)
C622 C623 1.534(11)
C623 C624 1.456(14)
C631 C632 1.500(10)
C632 C633 1.505(10)
C633 C634 1.494(11)
C641 C642 1.508(9)
C642 C643 1.546(10)
C643 C644 1.483(11)
N15 C741 1.480(13)
N15 C721 1.490(13)
N15 C711 1.502(12)
N15 C731 1.581(14)
C711 C712 1.532(14)
C712 C713 1.503(16)
C713 C714 1.482(15)
C721 C722 1.519(17)
C722 C723 1.588(17)
C723 C724 1.530(16)
C731 C732 1.497(18)
C732 C733 1.517(19)
C733 C734 1.45(2)
C741 C742 1.474(13)
C742 C743 1.578(17)
C743 C744 1.455(14)
N16 C831 1.39(2)
N16 C811 1.43(2)
N16 C841 1.52(2)
N16 C821 1.56(2)
C811 C812 1.495(12)
C812 C813 1.486(14)
C813 C814 1.475(12)
C821 C822 1.526(17)
C822 C823 1.55(2)
C823 C824 1.513(17)
C831 C832 1.486(17)
C832 C833 1.486(17)
C833 C834 1.481(17)
C841 C842 1.509(10)
C842 C843 1.49(2)
C843 C844 1.55(3)
N17 C941 1.486(17)
N17 C931 1.492(16)
N17 C921 1.506(16)
N17 C911 1.509(16)
C911 C912 1.494(14)
C912 C913 1.542(14)
C913 C914 1.507(15)
C921 C922 1.530(14)
C922 C923 1.522(15)
C923 C924 1.521(15)
C931 C932 1.491(13)
C932 C933 1.526(14)
C933 C934 1.474(14)
C941 C942 1.507(13)
C942 C943 1.514(13)
C943 C944 1.479(12)
N18 CI21 1.467(14)
N18 CI11 1.494(14)
N18 CI41 1.495(15)
N18 CI31 1.502(15)
CI11 CI12 1.493(13)
CI12 CI13 1.529(14)
CI13 CI14 1.487(12)
CI21 CI22 1.498(13)
CI22 CI23 1.538(14)
CI23 CI24 1.502(13)
CI31 CI32 1.508(14)
CI32 CI33 1.538(14)
CI33 CI34 1.472(12)
CI41 CI42 1.517(12)
CI42 CI43 1.523(12)
CI43 CI44 1.516(13)
N19 CJ11 1.496(11)
N19 CJ41 1.503(11)
N19 CJ31 1.527(10)
N19 CJ21 1.532(10)
CJ11 CJ12 1.515(11)
CJ12 CJ13 1.515(12)
CJ13 CJ14 1.504(12)
CJ21 CJ22 1.506(11)
CJ22 CJ23 1.499(10)
CJ23 CJ24 1.497(10)
CJ31 CJ32 1.525(12)
CJ32 CJ33 1.543(12)
CJ33 CJ34 1.470(15)
CJ41 CJ42 1.500(11)
CJ42 CJ43 1.548(12)
CJ43 CJ44 1.437(14)
N20 CK41 1.501(10)
N20 CK31 1.506(11)
N20 CK11 1.529(11)
N20 CK21 1.534(10)
CK11 CK12 1.512(11)
CK12 CK13 1.525(12)
CK13 CK14 1.499(14)
CK21 CK22 1.498(11)
CK22 CK23 1.507(10)
CK23 CK24 1.484(11)
CK31 CK32 1.506(13)
CK32 CK33 1.509(13)
CK33 CK34 1.489(15)
CK41 CK42 1.491(12)
CK42 CK43 1.562(12)
CK43 CK44 1.444(13)
N21 CW21 1.496(13)
N21 CW31 1.496(13)
N21 CW41 1.538(14)
N21 CW11 1.539(12)
CW11 CW12 1.513(14)
CW12 CW13 1.514(14)
CW13 CW14 1.492(17)
CW21 CW22 1.504(16)
CW22 CW23 1.489(16)
CW23 CW24 1.467(18)
CW31 CW32 1.517(16)
CW32 CW33 1.487(18)
CW33 CW34 1.446(16)
CW41 CW42 1.466(16)
CW42 CW43 1.524(18)
CW43 CW44 1.509(10)
N22 CX41 1.400(16)
N22 CX11 1.410(16)
N22 CX21 1.439(16)
N22 CX31 1.442(16)
CX11 CX12 1.479(15)
CX12 CX13 1.524(16)
CX13 CX14 1.528(16)
CX21 CX22 1.510(15)
CX22 CX23 1.500(15)
CX23 CX24 1.486(16)
CX31 CX32 1.499(15)
CX32 CX33 1.532(13)
CX33 CX34 1.507(13)
CX41 CX42 1.488(13)
CX42 CX43 1.536(13)
CX43 CX44 1.519(13)
N23 CY31 1.406(16)
N23 CY11 1.415(16)
N23 CY41 1.417(16)
N23 CY21 1.422(16)
CY11 CY12 1.506(15)
CY12 CY13 1.498(15)
CY13 CY14 1.497(15)
CY21 CY22 1.476(12)
CY22 CY23 1.491(15)
CY23 CY24 1.510(15)
CY31 CY32 1.511(15)
CY32 CY33 1.531(15)
CY33 CY34 1.528(16)
CY41 CY42 1.489(11)
CY42 CY43 1.510(13)
CY43 CY44 1.511(13)
N24 CZ11 1.393(15)
N24 CZ21 1.393(16)
N24 CZ41 1.432(16)
N24 CZ31 1.461(16)
CZ11 CZ12 1.493(14)
CZ12 CZ13 1.493(14)
CZ13 CZ14 1.486(14)
CZ21 CZ22 1.477(15)
CZ22 CZ23 1.502(15)
CZ23 CZ24 1.501(15)
CZ31 CZ32 1.529(15)
CZ32 CZ33 1.555(15)
CZ33 CZ34 1.491(12)
CZ41 CZ42 1.509(12)
CZ42 CZ43 1.513(12)
CZ43 CZ44 1.479(13)
C58 C57 1.507(13)
C57 O161 1.422(10)
O161 C59 1.435(14)
C59 C60 1.494(17)
N35 C81 1.125(4)
OW1 C89 1.176(10)
C89 C90 1.500(10)
OW2 C79 1.175(9)
C79 C80 1.506(10)
N25 C61 1.124(4)
C61 C62 1.485(7)
N26 C63 1.124(4)
C63 C64 1.485(7)
N27 C65 1.128(7)
C65 C66 1.474(7)
N28 C67 1.128(9)
C67 C68 1.489(10)
N29 C69 1.128(9)
C69 C70 1.484(10)
N30 C71 1.128(9)
C71 C72 1.481(10)
N31 C73 1.126(9)
C73 C74 1.482(10)
N32 C75 1.128(9)
C75 C76 1.485(11)
N33 C77 1.130(9)
C77 C78 1.487(9)
C81 C82 1.486(7)
N36 C83 1.131(9)
C83 C84 1.484(10)
N37 C85 1.210(19)
C85 C86 1.51(2)
N38 C87 1.170(18)
C87 C88 1.505(19)
